data_7707120
loop_
_publ_author_name
'Zhang, Kai'
'Du, Shao-Wu'

_publ_section_title
;
 A novel series of giant cobalt-calixarene macrocycles: ring-expansion and
 modulation of pore apertures through recrystallization.
;
_journal_issue 18
_journal_name_full 'Dalton transactions (Cambridge, England : 2003)'
_journal_page_first 6181
_journal_page_last 6187
_journal_paper_doi 10.1039/d1dt00556a
_journal_volume 50
_journal_year 2021
_chemical_formula_moiety 'C224.5 H242 Cl5 Co20 N10 O50 S20, 77(C3 H7 N O)'
_chemical_formula_sum 'C680 H1023 Cl10 Co40 N97 O177 S40'
_chemical_formula_weight 17383.36
_space_group_crystal_system triclinic
_space_group_IT_number 2
_space_group_name_Hall '-P 1'
_space_group_name_H-M_alt 'P -1'
_atom_sites_solution_hydrogens mixed
_atom_sites_solution_primary dual
_audit_creation_date 2021-01-13
_audit_creation_method
;
Olex2 1.2
(compiled 2018.05.29 svn.r3508 for OlexSys, GUI svn.r5506)
;
_audit_update_record
;
2021-04-06 deposited with the CCDC.	2021-04-14 downloaded from the CCDC.
;
_cell_angle_alpha 69.6330(10)
_cell_angle_beta 71.5790(10)
_cell_angle_gamma 84.6960(10)
_cell_formula_units_Z 1
_cell_length_a 23.7232(3)
_cell_length_b 31.4851(4)
_cell_length_c 36.7204(5)
_cell_measurement_reflns_used 87328
_cell_measurement_temperature 119.99(13)
_cell_measurement_theta_max 58.5650
_cell_measurement_theta_min 2.3200
_cell_volume 24390.5(6)
_computing_cell_refinement 'CrysAlisPro 1.171.40.82a (Rigaku OD, 2020)'
_computing_data_collection 'CrysAlisPro 1.171.40.82a (Rigaku OD, 2020)'
_computing_data_reduction 'CrysAlisPro 1.171.40.82a (Rigaku OD, 2020)'
_computing_molecular_graphics 'Olex2 (Dolomanov et al., 2009)'
_computing_publication_material 'Olex2 (Dolomanov et al., 2009)'
_computing_structure_refinement 'ShelXL (Sheldrick, 2015)'
_computing_structure_solution 'ShelXT (Sheldrick, 2015)'
_diffrn_ambient_environment N~2~
_diffrn_ambient_temperature 119.99(13)
_diffrn_detector 'Hybrid Pixel Array Detector'
_diffrn_detector_area_resol_mean 10.0000
_diffrn_detector_type HyPix
_diffrn_measured_fraction_theta_full 0.997
_diffrn_measured_fraction_theta_max 0.958
_diffrn_measurement_details
;
List of Runs (angles in degrees, time in seconds):

  # Type    Start    End  Width  t~exp~   \w     \q     \k     \f   Frames
#--------------------------------------------------------------------------
  1  \w    -21.00  59.00   0.50    0.63    --   -1.72  76.00  31.00  160
  2  \w     57.00 145.00   0.50    2.53    --   72.03  76.00  31.00  176
  3  \w     43.00  94.00   0.50    2.53    --   72.03 -76.00 -95.00  102
  4  \w     80.00 106.00   0.50    2.53    --   72.03 -99.00 -90.00   52
  5  \w     30.00  60.00   0.50    2.53    --   72.03 -99.00 -90.00   60
  6  \w     26.00  52.00   0.50    2.53    --   72.03 -57.00-180.00   52
  7  \w      1.00  63.00   0.50    2.53    --   72.03 -57.00 -90.00  124
  8  \w      4.00  37.00   0.50    2.53    --   72.03 -38.00 -30.00   66
  9  \w     -2.00  41.00   0.50    2.53    --   72.03 -38.00 -60.00   86
 10  \w     -3.00  22.00   0.50    2.53    --   72.03 -19.00  60.00   50
 11  \w     -2.00  23.00   0.50    2.53    --   72.03 -38.00  90.00   50
 12  \w     -3.00  22.00   0.50    2.53    --   72.03 -19.00  90.00   50
 13  \w     23.00 102.00   0.50    2.53    --   72.03-125.00 120.00  158
 14  \w      4.00  69.00   0.50    0.63    --   -1.72  38.00-180.00  130
 15  \w    -38.00  -4.00   0.50    2.53    --  -75.46  38.00-150.00   68
 16  \w    -43.00  -2.00   0.50    2.53    --  -75.46  38.00   0.00   82
 17  \w    -26.00   0.00   0.50    2.53    --  -75.46  19.00  60.00   52
 18  \w    -65.00 -16.00   0.50    2.53    --  -75.46  57.00  30.00   98
 19  \w    -69.00 -43.00   0.50    2.53    --  -75.46  76.00  31.00   52
 20  \w    -66.00 -17.00   0.50    2.53    --  -75.46  57.00 120.00   98
 21  \w    -63.00  -2.00   0.50    2.53    --  -75.46  57.00 150.00  122
 22  \w    -71.00  -2.00   0.50    2.53    --  -75.46  77.00 150.00  138
 23  \w   -102.00 -21.00   0.50    2.53    --  -75.46 125.00 150.00  162
 24  \w   -111.00 -53.00   0.50    2.53    --  -75.46 125.00   0.00  116
 25  \w   -103.00 -27.00   0.50    2.53    --  -75.46 125.00-180.00  152
 26  \w    -66.00  10.00   0.50    0.63    --   -1.72 -76.00 -95.00  152
 27  \w   -145.00 -56.00   0.50    2.53    --  -75.46 -76.00 -95.00  178
;
_diffrn_measurement_device 'four-circle diffractometer'
_diffrn_measurement_device_type 'ROD, Synergy Custom system, HyPix'
_diffrn_measurement_method '\w scans'
_diffrn_orient_matrix_type 'CrysAlisPro convention (1999,Acta A55,543-557)'
_diffrn_orient_matrix_UB_11 -0.0495421000
_diffrn_orient_matrix_UB_12 0.0035877000
_diffrn_orient_matrix_UB_13 0.0289472000
_diffrn_orient_matrix_UB_21 0.0027857000
_diffrn_orient_matrix_UB_22 0.0451239000
_diffrn_orient_matrix_UB_23 -0.0177699000
_diffrn_orient_matrix_UB_31 -0.0328542000
_diffrn_orient_matrix_UB_32 -0.0032036000
_diffrn_orient_matrix_UB_33 -0.0226677000
_diffrn_radiation_monochromator mirror
_diffrn_radiation_probe x-ray
_diffrn_radiation_type GaK\a
_diffrn_radiation_wavelength 1.3405
_diffrn_reflns_av_R_equivalents 0.0577
_diffrn_reflns_av_unetI/netI 0.0718
_diffrn_reflns_Laue_measured_fraction_full 0.997
_diffrn_reflns_Laue_measured_fraction_max 0.958
_diffrn_reflns_limit_h_max 30
_diffrn_reflns_limit_h_min -30
_diffrn_reflns_limit_k_max 41
_diffrn_reflns_limit_k_min -40
_diffrn_reflns_limit_l_max 33
_diffrn_reflns_limit_l_min -47
_diffrn_reflns_number 353822
_diffrn_reflns_point_group_measured_fraction_full 0.997
_diffrn_reflns_point_group_measured_fraction_max 0.958
_diffrn_reflns_theta_full 53.543
_diffrn_reflns_theta_max 61.226
_diffrn_reflns_theta_min 2.126
_diffrn_source 'micro-focus metaljet'
_exptl_absorpt_coefficient_mu 4.579
_exptl_absorpt_correction_T_max 1.00000
_exptl_absorpt_correction_T_min 0.46523
_exptl_absorpt_correction_type multi-scan
_exptl_absorpt_process_details
;
CrysAlisPro 1.171.40.82a (Rigaku Oxford Diffraction, 2020)
Empirical absorption correction using spherical harmonics,
implemented in SCALE3 ABSPACK scaling algorithm.
;
_exptl_crystal_colour purple
_exptl_crystal_density_diffrn 1.184
_exptl_crystal_description block
_exptl_crystal_F_000 6968
_exptl_crystal_size_max 0.08
_exptl_crystal_size_mid 0.08
_exptl_crystal_size_min 0.03
_refine_diff_density_max 1.497
_refine_diff_density_min -1.065
_refine_diff_density_rms 0.100
_refine_ls_extinction_method none
_refine_ls_goodness_of_fit_ref 1.030
_refine_ls_hydrogen_treatment constr
_refine_ls_matrix_type fullcycle
_refine_ls_number_parameters 4266
_refine_ls_number_reflns 109466
_refine_ls_number_restraints 12281
_refine_ls_restrained_S_all 1.047
_refine_ls_R_factor_all 0.1295
_refine_ls_R_factor_gt 0.0828
_refine_ls_shift/su_max 0.004
_refine_ls_shift/su_mean 0.000
_refine_ls_structure_factor_coef Fsqd
_refine_ls_weighting_details 'w=1/[\s^2^(Fo^2^)+(0.1768P)^2^] where P=(Fo^2^+2Fc^2^)/3'
_refine_ls_weighting_scheme calc
_refine_ls_wR_factor_gt 0.2551
_refine_ls_wR_factor_ref 0.2878
_reflns_Friedel_coverage 0.000
_reflns_number_gt 58173
_reflns_number_total 109466
_reflns_threshold_expression 'I > 2\s(I)'
_cod_data_source_file d1dt00556a2.cif
_cod_data_source_block Co40
_cod_depositor_comments 'Adding full bibliography for 7707115--7707120.cif.'
_cod_database_code 7707120
_shelx_shelxl_version_number 2017/1
_chemical_oxdiff_formula 'C680 H1023 Cl10 Co40 N97 O177 S40'
_shelx_space_group_comment
;
The symmetry employed for this shelxl refinement is uniquely defined
by the following loop, which should always be used as a source of
symmetry information in preference to the above space-group names.
They are only intended as comments.
;
_shelx_estimated_absorpt_t_max 0.877
_shelx_estimated_absorpt_t_min 0.715
_diffrn_oxdiff_digest_frames
;
0142fb90e2be843a503979bea94929523202786e7ad
;
_reflns_odcompleteness_completeness 99.88
_reflns_odcompleteness_iscentric 1
_reflns_odcompleteness_theta 56.82
_olex2_refinement_description
;
1. Fixed Uiso
 At 1.2 times of:
  All C(H) groups
 At 1.5 times of:
  All C(H,H,H) groups, All O(H,H) groups
2. Restrained distances
 C318-O59
 1.22 with sigma of 0.02
 N20-C319
 1.45 with sigma of 0.02
 N20-C320
 1.46 with sigma of 0.02
 C318-N20
 1.36 with sigma of 0.02
 C321-O60
 1.22 with sigma of 0.02
 N21-C323
 1.46 with sigma of 0.02
 N21-C322
 1.45 with sigma of 0.02
 C321-N21
 1.36 with sigma of 0.02
 N22-C326
 1.46 with sigma of 0.02
 N22-C325
 1.45 with sigma of 0.02
 C324-O61
 1.22 with sigma of 0.02
 C324-N22
 1.36 with sigma of 0.02
 N15-C238 = N15-C233 = N15-C224
 1.54 with sigma of 0.01
 N23-C328
 1.45 with sigma of 0.02
 C327-O62
 1.22 with sigma of 0.02
 N23-C329
 1.46 with sigma of 0.02
 C327-N23
 1.36 with sigma of 0.02
 C318-C320
 2.45 with sigma of 0.04
 C318-C319
 2.46 with sigma of 0.04
 C321-C323
 2.45 with sigma of 0.04
 C321-C322
 2.46 with sigma of 0.04
 C324-C325
 2.46 with sigma of 0.04
 C324-C326
 2.45 with sigma of 0.04
 C327-C328
 2.46 with sigma of 0.04
 C327-C329
 2.45 with sigma of 0.04
 C128-C152 \\sim C128-C252
 with sigma of 0.02
 C152-C201 \\sim C252-C250
 with sigma of 0.02
 C152-C210 \\sim C252-C249
 with sigma of 0.02
 C152-C211 \\sim C252-C251
 with sigma of 0.02
 C128-C201 \\sim C128-C250
 with sigma of 0.04
 C128-C210 \\sim C128-C249
 with sigma of 0.04
 C128-C211 \\sim C128-C251
 with sigma of 0.04
 C201-C210 \\sim C250-C249
 with sigma of 0.04
 C201-C211 \\sim C250-C251
 with sigma of 0.04
 C210-C211 \\sim C249-C251
 with sigma of 0.04
 C118-C194 \\sim C118-C253
 with sigma of 0.02
 C118-C196 \\sim C118-C254
 with sigma of 0.02
 C118-C198 \\sim C118-C255
 with sigma of 0.02
 C109-C165 \\sim C109-C256
 with sigma of 0.02
 C109-C166 \\sim C109-C257
 with sigma of 0.02
 C109-C174 \\sim C109-C258
 with sigma of 0.02
 C115-C122 \\sim C115-C260
 with sigma of 0.02
 C122-C195 \\sim C260-C259
 with sigma of 0.02
 C122-C202 \\sim C260-C262
 with sigma of 0.02
 C122-C207 \\sim C260-C261
 with sigma of 0.02
 C115-C195 \\sim C115-C259
 with sigma of 0.04
 C115-C202 \\sim C115-C262
 with sigma of 0.04
 C115-C207 \\sim C115-C261
 with sigma of 0.04
 C195-C202 \\sim C259-C262
 with sigma of 0.04
 C195-C207 \\sim C259-C261
 with sigma of 0.04
 C202-C207 \\sim C262-C261
 with sigma of 0.04
 C126-C157 \\sim C126-C265
 with sigma of 0.02
 C157-C186 \\sim C265-C266
 with sigma of 0.02
 C157-C192 \\sim C265-C264
 with sigma of 0.02
 C157-C215 \\sim C265-C263
 with sigma of 0.02
 C126-C186 \\sim C126-C266
 with sigma of 0.04
 C126-C192 \\sim C126-C264
 with sigma of 0.04
 C126-C215 \\sim C126-C263
 with sigma of 0.04
 C186-C192 \\sim C266-C264
 with sigma of 0.04
 C186-C215 \\sim C266-C263
 with sigma of 0.04
 C192-C215 \\sim C264-C263
 with sigma of 0.04
 C133-C169 \\sim C133-C272
 with sigma of 0.02
 C133-C180 \\sim C133-C273
 with sigma of 0.02
 C133-C183 \\sim C133-C271
 with sigma of 0.02
 C162-C204 \\sim C162-C276
 with sigma of 0.02
 C162-C208 \\sim C162-C275
 with sigma of 0.02
 C162-C239 \\sim C162-C274
 with sigma of 0.02
 C175-C205 \\sim C175-C278
 with sigma of 0.02
 C175-C216 \\sim C175-C279
 with sigma of 0.02
 C175-C217 \\sim C175-C280
 with sigma of 0.02
 C149-C248 \\sim C149-C284
 with sigma of 0.04
 C149-C206 \\sim C149-C283
 with sigma of 0.04
 C206-C248 \\sim C283-C284
 with sigma of 0.04
 C206-C212 \\sim C283-C282
 with sigma of 0.04
 C193-C248 \\sim C281-C284
 with sigma of 0.02
 C149-C212 \\sim C149-C282
 with sigma of 0.04
 C212-C248 \\sim C282-C284
 with sigma of 0.04
 C149-C193 \\sim C149-C281
 with sigma of 0.02
 C193-C206 \\sim C281-C283
 with sigma of 0.02
 C193-C212 \\sim C281-C282
 with sigma of 0.02
 C114-C214 \\sim C114-C286
 with sigma of 0.04
 C199-C214 \\sim C287-C286
 with sigma of 0.04
 C114-C155 \\sim C114-C285
 with sigma of 0.02
 C155-C199 \\sim C285-C287
 with sigma of 0.02
 C155-C209 \\sim C285-C288
 with sigma of 0.02
 C155-C214 \\sim C285-C286
 with sigma of 0.02
 C114-C209 \\sim C114-C288
 with sigma of 0.04
 C199-C209 \\sim C287-C288
 with sigma of 0.04
 C209-C214 \\sim C288-C286
 with sigma of 0.04
 C114-C199 \\sim C114-C287
 with sigma of 0.04
 C130-C181 \\sim C130-C289
 with sigma of 0.02
 C130-C189 \\sim C130-C290
 with sigma of 0.02
 C130-C203 \\sim C130-C291
 with sigma of 0.02
 C178-C185 \\sim C178-C293
 with sigma of 0.02
 C178-C242 \\sim C178-C294
 with sigma of 0.02
 C178-C244 \\sim C178-C292
 with sigma of 0.02
 C135-C191 \\sim C135-C297
 with sigma of 0.04
 C191-C213 \\sim C297-C296
 with sigma of 0.04
 C190-C213 \\sim C298-C296
 with sigma of 0.04
 C161-C190 \\sim C295-C298
 with sigma of 0.02
 C135-C161 \\sim C135-C295
 with sigma of 0.02
 C161-C191 \\sim C295-C297
 with sigma of 0.02
 C135-C213 \\sim C135-C296
 with sigma of 0.04
 C190-C191 \\sim C298-C297
 with sigma of 0.04
 C161-C213 \\sim C295-C296
 with sigma of 0.02
 C135-C190 \\sim C135-C298
 with sigma of 0.04
 C145-C150 \\sim C145-C301
 with sigma of 0.02
 C145-C188 \\sim C145-C300
 with sigma of 0.02
 C145-C197 \\sim C145-C299
 with sigma of 0.02
 C167-C270 \\sim C167-C304
 with sigma of 0.04
 C167-C268 \\sim C167-C303
 with sigma of 0.04
 C268-C269 \\sim C303-C305
 with sigma of 0.04
 C167-C269 \\sim C167-C305
 with sigma of 0.04
 C167-C267 \\sim C167-C302
 with sigma of 0.02
 C267-C268 \\sim C302-C303
 with sigma of 0.02
 C268-C270 \\sim C303-C304
 with sigma of 0.04
 C267-C269 \\sim C302-C305
 with sigma of 0.02
 C269-C270 \\sim C305-C304
 with sigma of 0.04
 C267-C270 \\sim C302-C304
 with sigma of 0.02
 C163-C187 \\sim C309-C308
 with sigma of 0.04
 C82-C177 \\sim C82-C307
 with sigma of 0.04
 C177-C187 \\sim C307-C308
 with sigma of 0.04
 C82-C163 \\sim C82-C309
 with sigma of 0.04
 C82-C187 \\sim C82-C308
 with sigma of 0.04
 C163-C177 \\sim C309-C307
 with sigma of 0.04
 C82-C138 \\sim C82-C306
 with sigma of 0.02
 C138-C163 \\sim C306-C309
 with sigma of 0.02
 C138-C177 \\sim C306-C307
 with sigma of 0.02
 C138-C187 \\sim C306-C308
 with sigma of 0.02
 C123-C182 \\sim C123-C313
 with sigma of 0.04
 C182-C200 \\sim C313-C311
 with sigma of 0.04
 C179-C182 \\sim C312-C313
 with sigma of 0.04
 C123-C179 \\sim C123-C312
 with sigma of 0.04
 C123-C200 \\sim C123-C311
 with sigma of 0.04
 C160-C179 \\sim C310-C312
 with sigma of 0.02
 C160-C182 \\sim C310-C313
 with sigma of 0.02
 C179-C200 \\sim C312-C311
 with sigma of 0.04
 C160-C200 \\sim C310-C311
 with sigma of 0.02
 C123-C160 \\sim C123-C310
 with sigma of 0.02
 C120-C173 \\sim C120-C317
 with sigma of 0.04
 C172-C173 \\sim C316-C317
 with sigma of 0.04
 C120-C168 \\sim C120-C315
 with sigma of 0.04
 C120-C172 \\sim C120-C316
 with sigma of 0.04
 C120-C147 \\sim C120-C314
 with sigma of 0.02
 C147-C168 \\sim C314-C315
 with sigma of 0.02
 C168-C173 \\sim C315-C317
 with sigma of 0.04
 C147-C172 \\sim C314-C316
 with sigma of 0.02
 C147-C173 \\sim C314-C317
 with sigma of 0.02
 C168-C172 \\sim C315-C316
 with sigma of 0.04
 N20-C319 \\sim N20-C320
 with sigma of 0.02
 N21-C322 \\sim N21-C323
 with sigma of 0.02
 N22-C325 \\sim N22-C326
 with sigma of 0.02
 N15-C238 \\sim N15-C233 \\sim N15-C224
 with sigma of 0.02
 N23-C328 \\sim N23-C329
 with sigma of 0.02
3. Restrained planarity
 C318, O59, N20, C319, C320
 with sigma of 0.1
 C321, O60, N21, C322, C323
 with sigma of 0.1
 C324, O61, N22, C325, C326
 with sigma of 0.1
 C327, O62, N23, C328, C329
 with sigma of 0.1
4. Uiso/Uaniso restraints and constraints
C318 \\sim O59 \\sim N20 \\sim C319 \\sim C320: within 2A with sigma of 0.04
and sigma for terminal atoms of 0.08
C321 \\sim O60 \\sim N21 \\sim C322 \\sim C323: within 2A with sigma of 0.04
and sigma for terminal atoms of 0.08
C324 \\sim O61 \\sim N22 \\sim C325 \\sim C326: within 2A with sigma of 0.04
and sigma for terminal atoms of 0.08
C327 \\sim O62 \\sim N23 \\sim C328 \\sim C329: within 2A with sigma of 0.04
and sigma for terminal atoms of 0.08
C329 \\sim N23 \\sim C328 \\sim O62 \\sim C327: within 2A with sigma of 0.001
and sigma for terminal atoms of 0.002
C154 \\sim C146 \\sim C171 \\sim C167 \\sim C159 \\sim C158: within 2A with
sigma of 0.001 and sigma for terminal atoms of 0.002
C1 \\sim C2 \\sim C3 \\sim C4 \\sim C5 \\sim C6 \\sim C7 \\sim C8 \\sim C9
\\sim C10 \\sim C11 \\sim C12 \\sim C13 \\sim C14 \\sim C15 \\sim C16 \\sim C17
\\sim C18 \\sim C19 \\sim C20 \\sim C21 \\sim C22 \\sim C23 \\sim C24 \\sim C25
\\sim C26 \\sim C27 \\sim C28 \\sim C29 \\sim C30 \\sim C31 \\sim C32 \\sim C33
\\sim C34 \\sim C35 \\sim C36 \\sim C37 \\sim C38 \\sim C39 \\sim C40 \\sim C41
\\sim C42 \\sim C43 \\sim C44 \\sim C45 \\sim C46 \\sim C47 \\sim C48 \\sim C49
\\sim C50 \\sim C51 \\sim C52 \\sim C53 \\sim C54 \\sim C55 \\sim C56 \\sim C57
\\sim C58 \\sim C59 \\sim C60 \\sim C61 \\sim C62 \\sim C63 \\sim C64 \\sim C65
\\sim C66 \\sim C67 \\sim C68 \\sim C69 \\sim C70 \\sim C71 \\sim C72 \\sim C73
\\sim C74 \\sim C75 \\sim C76 \\sim C77 \\sim C78 \\sim C79 \\sim C80 \\sim C81
\\sim C82 \\sim C83 \\sim C84 \\sim C85 \\sim C86 \\sim C87 \\sim C88 \\sim C89
\\sim C90 \\sim C91 \\sim C92 \\sim C93 \\sim C94 \\sim C95 \\sim C96 \\sim C97
\\sim C98 \\sim C99 \\sim C100 \\sim C101 \\sim C102 \\sim C103 \\sim C104
\\sim C105 \\sim C106 \\sim C107 \\sim C108 \\sim C109 \\sim C110 \\sim C111
\\sim C112 \\sim C113 \\sim C114 \\sim C115 \\sim C116 \\sim C117 \\sim C118
\\sim C119 \\sim C120 \\sim C121 \\sim C122 \\sim C123 \\sim C124 \\sim C125
\\sim C126 \\sim C127 \\sim C128 \\sim C129 \\sim C130 \\sim C131 \\sim C132
\\sim C133 \\sim C134 \\sim C135 \\sim C136 \\sim C137 \\sim C138 \\sim C139
\\sim C140 \\sim C141 \\sim C142 \\sim C143 \\sim C144 \\sim C145 \\sim C147
\\sim C148 \\sim C149 \\sim C150 \\sim C151 \\sim C152 \\sim C153 \\sim C155
\\sim C156 \\sim C157 \\sim C160 \\sim C161 \\sim C162 \\sim C163 \\sim C164
\\sim C165 \\sim C166 \\sim C168 \\sim C169 \\sim C170 \\sim C171 \\sim C167
\\sim C159 \\sim C158 \\sim C146 \\sim C154 \\sim C172 \\sim C173 \\sim C174
\\sim C175 \\sim C176 \\sim C177 \\sim C178 \\sim C179 \\sim C180 \\sim C181
\\sim C182 \\sim C183 \\sim C184 \\sim C185 \\sim C186 \\sim C187 \\sim C188
\\sim C189 \\sim C190 \\sim C191 \\sim C192 \\sim C193 \\sim C194 \\sim C195
\\sim C196 \\sim C197 \\sim C198 \\sim C199 \\sim C200 \\sim C201 \\sim C202
\\sim C203 \\sim C204 \\sim C205 \\sim C206 \\sim C207 \\sim C208 \\sim C209
\\sim C210 \\sim C211 \\sim C212 \\sim C213 \\sim C214 \\sim C215 \\sim C216
\\sim C217 \\sim C218 \\sim C219 \\sim C220 \\sim C221 \\sim C222 \\sim C223
\\sim C224 \\sim C225 \\sim C226 \\sim C227 \\sim C228 \\sim C229 \\sim C230
\\sim C231 \\sim C232 \\sim C233 \\sim C234 \\sim C235 \\sim C236 \\sim C237
\\sim C238 \\sim C239 \\sim C240 \\sim C241 \\sim C242 \\sim C243 \\sim C244
\\sim C245 \\sim C246 \\sim C247 \\sim C248 \\sim C249 \\sim C250 \\sim C251
\\sim C252 \\sim C253 \\sim C254 \\sim C255 \\sim C256 \\sim C257 \\sim C258
\\sim C259 \\sim C260 \\sim C261 \\sim C262 \\sim C263 \\sim C264 \\sim C265
\\sim C266 \\sim C267 \\sim C268 \\sim C269 \\sim C270 \\sim C271 \\sim C272
\\sim C273 \\sim C274 \\sim C275 \\sim C276 \\sim C277 \\sim C278 \\sim C279
\\sim C280 \\sim C281 \\sim C282 \\sim C283 \\sim C284 \\sim C285 \\sim C286
\\sim C287 \\sim C288 \\sim C289 \\sim C290 \\sim C291 \\sim C292 \\sim C293
\\sim C294 \\sim C295 \\sim C296 \\sim C297 \\sim C298 \\sim C299 \\sim C300
\\sim C301 \\sim C302 \\sim C303 \\sim C304 \\sim C305 \\sim C306 \\sim C307
\\sim C308 \\sim C309 \\sim C310 \\sim C311 \\sim C312 \\sim C313 \\sim C314
\\sim C315 \\sim C316 \\sim C317 \\sim C318 \\sim C319 \\sim C320 \\sim C321
\\sim C322 \\sim C323 \\sim C324 \\sim C325 \\sim C326 \\sim C327 \\sim C328
\\sim C329 \\sim O1 \\sim O2 \\sim O3 \\sim O4 \\sim O5 \\sim O6 \\sim O7 \\sim
O8 \\sim O9 \\sim O10 \\sim O11 \\sim O12 \\sim O13 \\sim O14 \\sim O15 \\sim
O16 \\sim O17 \\sim O18 \\sim O19 \\sim O20 \\sim O21 \\sim O22 \\sim O23 \\sim
O24 \\sim O25 \\sim O26 \\sim O27 \\sim O28 \\sim O29 \\sim O30 \\sim O31 \\sim
O32 \\sim O33 \\sim O34 \\sim O35 \\sim O36 \\sim O37 \\sim O38 \\sim O39 \\sim
O40 \\sim O41 \\sim O42 \\sim O43 \\sim O44 \\sim O45 \\sim O46 \\sim O47 \\sim
O48 \\sim O49 \\sim O50 \\sim O51 \\sim O52 \\sim O53 \\sim O54 \\sim O55 \\sim
O56 \\sim O57 \\sim O58 \\sim O59 \\sim O60 \\sim O61 \\sim O62 \\sim O63 \\sim
N1 \\sim N2 \\sim N3 \\sim N4 \\sim N5 \\sim N6 \\sim N7 \\sim N8 \\sim N9
\\sim N10 \\sim N11 \\sim N12 \\sim N13 \\sim N14 \\sim N15 \\sim N16 \\sim N17
\\sim N18 \\sim N19 \\sim N20 \\sim N21 \\sim N22 \\sim N23: within -3.8A with
sigma of 0.015 and sigma for terminal atoms of 0.03
5. Rigid body (RIGU) restrains
 C318, O59, N20, C319, C320
 with sigma for 1-2 distances of 0.004 and sigma for 1-3 distances of 0.004
 C321, O60, N21, C322, C323
 with sigma for 1-2 distances of 0.004 and sigma for 1-3 distances of 0.004
 C324, O61, N22, C325, C326
 with sigma for 1-2 distances of 0.004 and sigma for 1-3 distances of 0.004
 C327, O62, N23, C328, C329
 with sigma for 1-2 distances of 0.004 and sigma for 1-3 distances of 0.004
6. Others
 Sof(C249)=Sof(H24J)=Sof(H24K)=Sof(H24L)=Sof(C250)=Sof(H25A)=Sof(H25B)=
 Sof(H25C)=Sof(C251)=Sof(H25D)=Sof(H25E)=Sof(H25F)=Sof(C252)=1-FVAR(1)
 Sof(C152)=Sof(C201)=Sof(H20D)=Sof(H20E)=Sof(H20F)=Sof(C210)=Sof(H21A)=
 Sof(H21B)=Sof(H21C)=Sof(C211)=Sof(H21D)=Sof(H21E)=Sof(H21F)=FVAR(1)
 Sof(C253)=Sof(H25G)=Sof(H25H)=Sof(H25I)=Sof(C254)=Sof(H25J)=Sof(H25K)=
 Sof(H25L)=Sof(C255)=Sof(H25M)=Sof(H25N)=Sof(H25O)=1-FVAR(2)
 Sof(C194)=Sof(H19J)=Sof(H19K)=Sof(H19L)=Sof(C196)=Sof(H19P)=Sof(H19Q)=
 Sof(H19R)=Sof(C198)=Sof(H19V)=Sof(H19W)=Sof(H19X)=FVAR(2)
 Sof(C256)=Sof(H25P)=Sof(H25Q)=Sof(H25R)=Sof(C257)=Sof(H25S)=Sof(H25T)=
 Sof(H25U)=Sof(C258)=Sof(H25V)=Sof(H25W)=Sof(H25X)=1-FVAR(3)
 Sof(C165)=Sof(H16G)=Sof(H16H)=Sof(H16I)=Sof(C166)=Sof(H16J)=Sof(H16K)=
 Sof(H16L)=Sof(C174)=Sof(H17J)=Sof(H17K)=Sof(H17L)=FVAR(3)
 Sof(C259)=Sof(H25Y)=Sof(HP)=Sof(HQ)=Sof(C260)=Sof(C261)=Sof(H26A)=Sof(H26B)=
 Sof(H26C)=Sof(C262)=Sof(H26D)=Sof(H26E)=Sof(H26F)=1-FVAR(4)
 Sof(C122)=Sof(C195)=Sof(H19M)=Sof(H19N)=Sof(H19O)=Sof(C202)=Sof(H20G)=
 Sof(H20H)=Sof(H20I)=Sof(C207)=Sof(H20V)=Sof(H20W)=Sof(H20X)=FVAR(4)
 Sof(C263)=Sof(H26G)=Sof(H26H)=Sof(H26I)=Sof(C264)=Sof(H26J)=Sof(H26K)=
 Sof(H26L)=Sof(C265)=Sof(C266)=Sof(H26M)=Sof(H26N)=Sof(H26O)=1-FVAR(5)
 Sof(C157)=Sof(C186)=Sof(H18S)=Sof(H18T)=Sof(H18U)=Sof(C192)=Sof(H19G)=
 Sof(H19H)=Sof(H19I)=Sof(C215)=Sof(H21M)=Sof(H21N)=Sof(H21O)=FVAR(5)
 Sof(C271)=Sof(H27D)=Sof(H27E)=Sof(H27F)=Sof(C272)=Sof(H27G)=Sof(H27H)=
 Sof(H27I)=Sof(C273)=Sof(H27J)=Sof(H27K)=Sof(H27L)=1-FVAR(6)
 Sof(C169)=Sof(H16P)=Sof(H16Q)=Sof(H16R)=Sof(C180)=Sof(H18A)=Sof(H18B)=
 Sof(H18C)=Sof(C183)=Sof(H18J)=Sof(H18K)=Sof(H18L)=FVAR(6)
 Sof(C274)=Sof(H27M)=Sof(H27N)=Sof(H27O)=Sof(C275)=Sof(H27P)=Sof(H27Q)=
 Sof(H27R)=Sof(C276)=Sof(H27S)=Sof(H27T)=Sof(H27U)=1-FVAR(7)
 Sof(C204)=Sof(H20M)=Sof(H20N)=Sof(H20O)=Sof(C208)=Sof(H20Y)=Sof(HF)=Sof(HG)=
 Sof(C239)=Sof(H23A)=Sof(H23B)=Sof(H23C)=FVAR(7)
 Sof(C162)=1-FVAR(8)
 Sof(C277)=FVAR(8)
 Sof(C278)=Sof(H27V)=Sof(H27W)=Sof(H27X)=Sof(C279)=Sof(H27Y)=Sof(HR)=Sof(HS)=
 Sof(C280)=Sof(H28A)=Sof(H28B)=Sof(H28C)=1-FVAR(9)
 Sof(C205)=Sof(H20P)=Sof(H20Q)=Sof(H20R)=Sof(C216)=Sof(H21P)=Sof(H21Q)=
 Sof(H21R)=Sof(C217)=Sof(H21S)=Sof(H21T)=Sof(H21U)=FVAR(9)
 Sof(C281)=Sof(C282)=Sof(C283)=Sof(H28D)=Sof(H28E)=Sof(H28F)=Sof(C284)=
 Sof(H28G)=Sof(H28H)=Sof(H28I)=1-FVAR(10)
 Sof(C193)=Sof(C206)=Sof(H20S)=Sof(H20T)=Sof(H20U)=Sof(C212)=Sof(C248)=
 Sof(H24G)=Sof(H24H)=Sof(H24I)=FVAR(10)
 Sof(C285)=Sof(C286)=Sof(H28J)=Sof(H28K)=Sof(H28L)=Sof(C287)=Sof(H28M)=
 Sof(H28N)=Sof(H28O)=Sof(C288)=Sof(H28P)=Sof(H28Q)=Sof(H28R)=1-FVAR(11)
 Sof(C155)=Sof(C199)=Sof(H19Y)=Sof(HD)=Sof(HE)=Sof(C209)=Sof(H20Z)=Sof(HH)=
 Sof(HI)=Sof(C214)=Sof(H21J)=Sof(H21K)=Sof(H21L)=FVAR(11)
 Sof(C289)=Sof(H28S)=Sof(H28T)=Sof(H28U)=Sof(C290)=Sof(H29A)=Sof(H29B)=
 Sof(H29C)=Sof(C291)=Sof(H29D)=Sof(H29E)=Sof(H29F)=1-FVAR(12)
 Sof(C181)=Sof(H18D)=Sof(H18E)=Sof(H18F)=Sof(C189)=Sof(H18Z)=Sof(HB)=Sof(HC)=
 Sof(C203)=Sof(H20J)=Sof(H20K)=Sof(H20L)=FVAR(12)
 Sof(C292)=Sof(H29G)=Sof(H29H)=Sof(H29I)=Sof(C293)=Sof(H29J)=Sof(H29K)=
 Sof(H29L)=Sof(C294)=Sof(H29M)=Sof(H29N)=Sof(H29O)=1-FVAR(13)
 Sof(C185)=Sof(H18P)=Sof(H18Q)=Sof(H18R)=Sof(C242)=Sof(H24A)=Sof(H24B)=
 Sof(H24C)=Sof(C244)=Sof(H24D)=Sof(H24E)=Sof(H24F)=FVAR(13)
 Sof(C295)=Sof(C296)=Sof(H29P)=Sof(H29Q)=Sof(H29R)=Sof(C297)=Sof(H29S)=
 Sof(H29T)=Sof(H29U)=Sof(C298)=Sof(H29V)=Sof(H29W)=Sof(H29X)=1-FVAR(14)
 Sof(C161)=Sof(C190)=Sof(H19A)=Sof(H19B)=Sof(H19C)=Sof(C191)=Sof(H19D)=
 Sof(H19E)=Sof(H19F)=Sof(C213)=Sof(H21G)=Sof(H21H)=Sof(H21I)=FVAR(14)
 Sof(C299)=Sof(H29Y)=Sof(HT)=Sof(HU)=Sof(C300)=Sof(H30A)=Sof(H30B)=Sof(H30C)=
 Sof(C301)=Sof(H30D)=Sof(H30E)=Sof(H30F)=1-FVAR(15)
 Sof(C150)=Sof(H15A)=Sof(H15B)=Sof(H15C)=Sof(C188)=Sof(H18Y)=Sof(H)=Sof(HA)=
 Sof(C197)=Sof(H19S)=Sof(H19T)=Sof(H19U)=FVAR(15)
 Sof(C302)=Sof(C303)=Sof(H30G)=Sof(H30H)=Sof(H30I)=Sof(C304)=Sof(H30J)=
 Sof(H30K)=Sof(H30L)=Sof(C305)=Sof(H30M)=Sof(H30N)=Sof(H30O)=1-FVAR(16)
 Sof(C267)=Sof(C268)=Sof(H26P)=Sof(H26Q)=Sof(H26R)=Sof(C269)=Sof(H26S)=
 Sof(H26T)=Sof(H26U)=Sof(C270)=Sof(H27A)=Sof(H27B)=Sof(H27C)=FVAR(16)
 Sof(C306)=Sof(C307)=Sof(H30P)=Sof(H30Q)=Sof(H30R)=Sof(C308)=Sof(H30S)=
 Sof(H30T)=Sof(H30U)=Sof(C309)=Sof(H30V)=Sof(H30W)=Sof(H30X)=1-FVAR(17)
 Sof(C138)=Sof(C163)=Sof(H16A)=Sof(H16B)=Sof(H16C)=Sof(C177)=Sof(H17P)=
 Sof(H17Q)=Sof(H17R)=Sof(C187)=Sof(H18V)=Sof(H18W)=Sof(H18X)=FVAR(17)
 Sof(C310)=Sof(C311)=Sof(H31C)=Sof(H31D)=Sof(H31E)=Sof(C312)=Sof(H31F)=
 Sof(H31G)=Sof(H31H)=Sof(C313)=Sof(H31I)=Sof(H31J)=Sof(H31K)=1-FVAR(18)
 Sof(C160)=Sof(C179)=Sof(H17S)=Sof(H17T)=Sof(H17U)=Sof(C182)=Sof(H18G)=
 Sof(H18H)=Sof(H18I)=Sof(C200)=Sof(H20A)=Sof(H20B)=Sof(H20C)=FVAR(18)
 Sof(C314)=Sof(C315)=Sof(H31L)=Sof(H31M)=Sof(H31N)=Sof(C316)=Sof(H31O)=
 Sof(H31P)=Sof(H31Q)=Sof(C317)=Sof(H31R)=Sof(H31S)=Sof(H31T)=1-FVAR(19)
 Sof(C147)=Sof(C168)=Sof(H16M)=Sof(H16N)=Sof(H16O)=Sof(C172)=Sof(H17D)=
 Sof(H17E)=Sof(H17F)=Sof(C173)=Sof(H17G)=Sof(H17H)=Sof(H17I)=FVAR(19)
 Fixed Sof: C154(0.5) C321(0.5) H321(0.5) O60(0.5) N21(0.5) C322(0.5)
 H32D(0.5) H32E(0.5) H32F(0.5) C323(0.5) H32G(0.5) H32H(0.5) H32I(0.5)
 C327(0.5) H327(0.5) O62(0.5) N23(0.5) C328(0.5) H32P(0.5) H32Q(0.5) H32R(0.5)
 C329(0.5) H32S(0.5) H32T(0.5) H32U(0.5)
7.a Riding coordinates:
 O42(H42A,H42B), O43(H43A,H43B), O47(H47A,H47B), O48(H48A,H48B), O49(H49A,H49B)
7.b Rotating group:
 O31(H31A,H31B), O40(H40A,H40B), O44(H44A,H44B), O45(H45A,H45B), O46(H46A,H46B)
7.c Aromatic/amide H refined with riding coordinates:
 C3(H3), C14(H14), C21(H21), C32(H32), C36(H36), C38(H38), C39(H39), C44(H44),
 C50(H50), C52(H52), C57(H57), C62(H62), C66(H66), C73(H73), C76(H76), C80(H80),
  C81(H81), C85(H85), C88(H88), C91(H91), C92(H92), C93(H93), C94(H94),
 C96(H96), C97(H97), C98(H98), C101(H101), C102(H102), C103(H103), C104(H104),
 C105(H105), C106(H106), C107(H107), C108(H108), C117(H117), C124(H124),
 C132(H132), C134(H134), C136(H136), C137(H137), C140(H140), C142(H142),
 C153(H153), C171(H171), C159(H159), C230(H230), C231(H231), C232(H232),
 C233(H233), C234(H234), C241(H241), C245(H245), C246(H246), C247(H247),
 C318(H318), C321(H321), C324(H324), C327(H327)
7.d Fitted hexagon refined as free rotating group:
 C171(C167,C159,C158,C146,C154)
7.e Idealised Me refined as rotating group:
 C148(H14A,H14B,H14C), C150(H15A,H15B,H15C), C156(H15D,H15E,H15F), C163(H16A,
 H16B,H16C), C164(H16D,H16E,H16F), C165(H16G,H16H,H16I), C166(H16J,H16K,H16L),
 C168(H16M,H16N,H16O), C169(H16P,H16Q,H16R), C170(H17A,H17B,H17C), C172(H17D,
 H17E,H17F), C173(H17G,H17H,H17I), C174(H17J,H17K,H17L), C176(H17M,H17N,H17O),
 C177(H17P,H17Q,H17R), C179(H17S,H17T,H17U), C180(H18A,H18B,H18C), C181(H18D,
 H18E,H18F), C182(H18G,H18H,H18I), C183(H18J,H18K,H18L), C184(H18M,H18N,H18O),
 C185(H18P,H18Q,H18R), C186(H18S,H18T,H18U), C187(H18V,H18W,H18X), C188(H18Y,H,
 HA), C189(H18Z,HB,HC), C190(H19A,H19B,H19C), C191(H19D,H19E,H19F), C192(H19G,
 H19H,H19I), C194(H19J,H19K,H19L), C195(H19M,H19N,H19O), C196(H19P,H19Q,H19R),
 C197(H19S,H19T,H19U), C198(H19V,H19W,H19X), C199(H19Y,HD,HE), C200(H20A,H20B,
 H20C), C201(H20D,H20E,H20F), C202(H20G,H20H,H20I), C203(H20J,H20K,H20L),
 C204(H20M,H20N,H20O), C205(H20P,H20Q,H20R), C206(H20S,H20T,H20U), C207(H20V,
 H20W,H20X), C208(H20Y,HF,HG), C209(H20Z,HH,HI), C210(H21A,H21B,H21C),
 C211(H21D,H21E,H21F), C213(H21G,H21H,H21I), C214(H21J,H21K,H21L), C215(H21M,
 H21N,H21O), C216(H21P,H21Q,H21R), C217(H21S,H21T,H21U), C218(H21Y,HJ,HK),
 C219(H21V,H21W,H21X), C220(H22A,H22B,H22C), C221(H22D,H22E,H22F), C222(H22J,
 H22K,H22L), C223(H22S,H22T,H22U), C224(H22P,H22Q,H22R), C225(H22G,H22H,H22I),
 C226(H22Z,HL,HM), C227(H22M,H22N,H22O), C228(H22Y,HN,HO), C229(H22V,H22W,H22X),
  C235(H23D,H23E,H23F), C236(H23J,H23K,H23L), C237(H23M,H23N,H23O), C238(H23G,
 H23H,H23I), C239(H23A,H23B,H23C), C240(H24M,H24N,H24O), C242(H24A,H24B,H24C),
 C243(H24P,H24Q,H24R), C244(H24D,H24E,H24F), C248(H24G,H24H,H24I), C249(H24J,
 H24K,H24L), C250(H25A,H25B,H25C), C251(H25D,H25E,H25F), C253(H25G,H25H,H25I),
 C254(H25J,H25K,H25L), C255(H25M,H25N,H25O), C256(H25P,H25Q,H25R), C257(H25S,
 H25T,H25U), C258(H25V,H25W,H25X), C259(H25Y,HP,HQ), C261(H26A,H26B,H26C),
 C262(H26D,H26E,H26F), C263(H26G,H26H,H26I), C264(H26J,H26K,H26L), C266(H26M,
 H26N,H26O), C268(H26P,H26Q,H26R), C269(H26S,H26T,H26U), C270(H27A,H27B,H27C),
 C271(H27D,H27E,H27F), C272(H27G,H27H,H27I), C273(H27J,H27K,H27L), C274(H27M,
 H27N,H27O), C275(H27P,H27Q,H27R), C276(H27S,H27T,H27U), C278(H27V,H27W,H27X),
 C279(H27Y,HR,HS), C280(H28A,H28B,H28C), C283(H28D,H28E,H28F), C284(H28G,H28H,
 H28I), C286(H28J,H28K,H28L), C287(H28M,H28N,H28O), C288(H28P,H28Q,H28R),
 C289(H28S,H28T,H28U), C290(H29A,H29B,H29C), C291(H29D,H29E,H29F), C292(H29G,
 H29H,H29I), C293(H29J,H29K,H29L), C294(H29M,H29N,H29O), C296(H29P,H29Q,H29R),
 C297(H29S,H29T,H29U), C298(H29V,H29W,H29X), C299(H29Y,HT,HU), C300(H30A,H30B,
 H30C), C301(H30D,H30E,H30F), C303(H30G,H30H,H30I), C304(H30J,H30K,H30L),
 C305(H30M,H30N,H30O), C307(H30P,H30Q,H30R), C308(H30S,H30T,H30U), C309(H30V,
 H30W,H30X), C311(H31C,H31D,H31E), C312(H31F,H31G,H31H), C313(H31I,H31J,H31K),
 C315(H31L,H31M,H31N), C316(H31O,H31P,H31Q), C317(H31R,H31S,H31T), C319(H31U,
 H31V,H31W), C320(H32A,H32B,H32C), C322(H32D,H32E,H32F), C323(H32G,H32H,H32I),
 C325(H32J,H32K,H32L), C326(H32M,H32N,H32O), C328(H32P,H32Q,H32R), C329(H32S,
 H32T,H32U)
;
_olex2_submission_special_instructions 'No special instructions were received'
_oxdiff_exptl_absorpt_empirical_details
;
Empirical correction (ABSPACK) includes:
- Absorption correction using spherical harmonics
- Frame scaling
;
_oxdiff_exptl_absorpt_empirical_full_max 1.672
_oxdiff_exptl_absorpt_empirical_full_min 0.701
_smtbx_masks_void_probe_radius 1.2
_smtbx_masks_void_truncation_radius 1.2
_smtbx_masks_special_details
;
A solvent mask was calculated and 2561.2 electrons were found in a volume of 10964\%A^3^ in 5 void per unit cell. This is consistent with the presence of 53[C3H7NO] per Formula Unit which account for 2544 electrons per unit cell.
;

loop_
_space_group_symop_operation_xyz
'x, y, z'
'-x, -y, -z'

loop_
_atom_site_label
_atom_site_type_symbol
_atom_site_fract_x
_atom_site_fract_y
_atom_site_fract_z
_atom_site_U_iso_or_equiv
_atom_site_adp_type
_atom_site_occupancy
_atom_site_site_symmetry_order
_atom_site_calc_flag
_atom_site_refinement_flags_posn
_atom_site_refinement_flags_adp
_atom_site_refinement_flags_occupancy
_atom_site_disorder_assembly
_atom_site_disorder_group
Co1 Co 0.702660 0.168330 0.557460 0.04778(16) Uani 1 1 d . . . . .
Co2 Co 0.669500 0.435280 0.190630 0.04742(16) Uani 1 1 d . . . . .
Co3 Co 0.716570 0.347170 0.251870 0.04816(16) Uani 1 1 d . . . . .
Co4 Co 0.567710 0.143680 0.562160 0.04971(17) Uani 1 1 d . . . . .
Co5 Co 0.656210 0.162660 0.652940 0.04993(17) Uani 1 1 d . . . . .
Co6 Co 0.191160 0.705550 0.660680 0.05139(17) Uani 1 1 d . . . . .
Co7 Co 0.340550 0.420040 0.857310 0.05018(17) Uani 1 1 d . . . . .
Co8 Co 0.193660 0.760870 0.566310 0.05016(17) Uani 1 1 d . . . . .
Co9 Co 0.419540 0.329740 0.856690 0.05244(18) Uani 1 1 d . . . . .
Co10 Co 0.519960 0.136580 0.660870 0.05352(18) Uani 1 1 d . . . . .
Co11 Co 0.534860 0.389430 0.221850 0.05432(18) Uani 1 1 d . . . . .
Co12 Co 0.582510 0.299580 0.285670 0.05437(18) Uani 1 1 d . . . . .
Co13 Co 0.417530 0.726570 0.195060 0.0591(2) Uani 1 1 d . . . . .
Co14 Co 0.343860 0.779270 0.257360 0.05775(19) Uani 1 1 d . . . . .
Co15 Co 0.224610 0.371240 0.856280 0.05812(19) Uani 1 1 d . . . . .
Co16 Co 0.304820 0.276950 0.856780 0.05929(19) Uani 1 1 d . . . . .
Co17 Co 0.100070 0.687470 0.569860 0.0601(2) Uani 1 1 d . . . . .
Co18 Co 0.096850 0.629760 0.667340 0.0614(2) Uani 1 1 d . . . . .
Co19 Co 0.230550 0.707200 0.291940 0.0701(2) Uani 1 1 d . . . . .
Co20 Co 0.306270 0.652900 0.227800 0.0724(2) Uani 1 1 d . . . . .
S1 S 0.722420 0.452790 0.115690 0.0499(3) Uani 1 1 d . . . . .
Cl1 Cl 0.592460 0.194370 0.597780 0.0531(3) Uani 1 1 d . . . . .
S2 S 0.324980 0.444520 0.918070 0.0516(3) Uani 1 1 d . . . . .
Cl2 Cl 0.603540 0.384610 0.266890 0.0555(3) Uani 1 1 d . . . . .
Cl3 Cl 0.335120 0.362390 0.817150 0.0591(3) Uani 1 1 d . . . . .
S3 S 0.781250 0.111440 0.541480 0.0570(3) Uani 1 1 d . . . . .
Cl4 Cl 0.185140 0.668350 0.603170 0.0583(3) Uani 1 1 d . . . . .
S4 S 0.799190 0.303630 0.216720 0.0564(3) Uani 1 1 d . . . . .
S5 S 0.556630 0.072320 0.548730 0.0575(3) Uani 1 1 d . . . . .
S6 S 0.702940 0.102520 0.700410 0.0577(3) Uani 1 1 d . . . . .
Cl5 Cl 0.342160 0.687160 0.272440 0.0623(3) Uani 1 1 d . . . . .
S7 S 0.151330 0.749020 0.709550 0.0583(3) Uani 1 1 d . . . . .
S8 S 0.157640 0.841370 0.552450 0.0591(3) Uani 1 1 d . . . . .
S9 S 0.501640 0.374000 0.168250 0.0608(3) Uani 1 1 d . . . . .
S10 S 0.479330 0.059770 0.710340 0.0667(4) Uani 1 1 d . . . . .
S11 S 0.455960 0.292930 0.918720 0.0601(3) Uani 1 1 d . . . . .
S12 S 0.576370 0.225890 0.274780 0.0647(4) Uani 1 1 d . . . . .
S13 S 0.132610 0.361600 0.917400 0.0655(4) Uani 1 1 d . . . . .
S14 S 0.264560 0.207580 0.918780 0.0703(4) Uani 1 1 d . . . . .
S15 S 0.320320 0.861590 0.223860 0.0710(4) Uani 1 1 d . . . . .
S16 S 0.445180 0.772850 0.120090 0.0743(4) Uani 1 1 d . . . . .
S17 S -0.003190 0.623390 0.719260 0.0773(5) Uani 1 1 d . . . . .
S18 S 0.001830 0.717870 0.560350 0.0733(4) Uani 1 1 d . . . . .
S19 S 0.134060 0.740170 0.281890 0.0928(6) Uani 1 1 d . . . . .
S20 S 0.259140 0.653110 0.175000 0.1018(7) Uani 1 1 d . . . . .
O1 O 0.719920 0.380160 0.193800 0.0504(7) Uani 1 1 d . U . . .
O2 O 0.704220 0.131440 0.614160 0.0530(8) Uani 1 1 d . U . . .
O3 O 0.374970 0.365850 0.892080 0.0534(8) Uani 1 1 d . U . . .
O4 O 0.648810 0.118130 0.561620 0.0512(7) Uani 1 1 d . U . . .
O5 O 0.666190 0.298380 0.249080 0.0539(8) Uani 1 1 d . U . . .
O6 O 0.601860 0.184720 0.502530 0.0521(8) Uani 1 1 d . U . . .
O7 O 0.594120 0.110560 0.674300 0.0541(8) Uani 1 1 d . U . . .
O8 O 0.611280 0.402560 0.175890 0.0511(7) Uani 1 1 d . U . . .
O9 O 0.258140 0.389600 0.892230 0.0567(8) Uani 1 1 d . U . . .
O10 O 0.610900 0.484730 0.187170 0.0563(8) Uani 1 1 d . U . . .
O11 O 0.544290 0.322330 0.240290 0.0577(8) Uani 1 1 d . U . . .
O12 O 0.693980 0.197990 0.501800 0.0571(8) Uani 1 1 d . U . . .
O13 O 0.353360 0.280980 0.891860 0.0577(8) Uani 1 1 d . U . . .
O14 O 0.704080 0.307190 0.309560 0.0550(8) Uani 1 1 d . U . . .
O15 O 0.599690 0.187080 0.693640 0.0592(8) Uani 1 1 d . U . . .
O16 O 0.162650 0.761820 0.623640 0.0540(8) Uani 1 1 d . U . . .
O17 O 0.105900 0.750300 0.571830 0.0593(8) Uani 1 1 d . U . . .
O18 O 0.504790 0.171040 0.700770 0.0605(8) Uani 1 1 d . U . . .
O19 O 0.525760 0.106040 0.619510 0.0562(8) Uani 1 1 d . U . . .
O20 O 0.303640 0.773490 0.315780 0.0610(9) Uani 1 1 d . U . . .
O21 O 0.229740 0.304970 0.885080 0.0626(9) Uani 1 1 d . U . . .
O22 O 0.517520 0.455320 0.210400 0.0646(9) Uani 1 1 d . U . . .
O23 O 0.611940 0.276620 0.335720 0.0586(9) Uani 1 1 d . U . . .
O24 O 0.150300 0.708520 0.509720 0.0601(8) Uani 1 1 d . U . . .
O25 O 0.371010 0.781950 0.199420 0.0671(9) Uani 1 1 d . U . . .
O26 O 0.104690 0.683600 0.682880 0.0605(8) Uani 1 1 d . U . . .
O27 O 0.210920 0.759120 0.510290 0.0577(8) Uani 1 1 d . U . . .
O28 O 0.144700 0.591720 0.705670 0.0626(9) Uani 1 1 d . U . . .
O29 O 0.296400 0.468250 0.827000 0.0585(8) Uani 1 1 d . U . . .
O30 O 0.218510 0.437340 0.821340 0.0607(9) Uani 1 1 d . U . . .
O31 O 0.487340 0.174320 0.558620 0.0751(11) Uani 1 1 d . U . . .
H31A H 0.467210 0.175950 0.581770 0.113 Uiso 1 1 d GR . . . .
H31B H 0.466480 0.157330 0.554070 0.113 Uiso 1 1 d GR . . . .
O32 O 0.347720 0.708470 0.181360 0.0751(10) Uani 1 1 d . U . . .
O33 O 0.205190 0.646970 0.698900 0.0628(9) Uani 1 1 d . U . . .
O34 O 0.050020 0.661420 0.628160 0.0672(10) Uani 1 1 d . U . . .
O35 O 0.450990 0.288530 0.825180 0.0631(9) Uani 1 1 d . U . . .
O36 O 0.229780 0.721290 0.341830 0.0665(9) Uani 1 1 d . U . . .
O37 O 0.376610 0.254580 0.820200 0.0651(9) Uani 1 1 d . U . . .
N1 N 0.727590 0.267690 0.381370 0.0488(9) Uani 1 1 d . U . . .
N2 N 0.725630 0.245560 0.420630 0.0477(9) Uani 1 1 d . U . . .
N3 N 0.271850 0.552300 0.781290 0.0497(9) Uani 1 1 d . U . . .
O38 O 0.379060 0.614890 0.215200 0.0712(10) Uani 1 1 d . U . . .
N4 N 0.254140 0.588260 0.754710 0.0526(9) Uani 1 1 d . U . . .
O39 O 0.451920 0.667990 0.191020 0.0657(9) Uani 1 1 d . U . . .
N5 N 0.569280 0.570300 0.175930 0.0514(9) Uani 1 1 d . U . . .
O40 O 0.454630 0.378120 0.269220 0.0870(13) Uani 1 1 d . U . . .
H40A H 0.430970 0.362780 0.265190 0.130 Uiso 1 1 d GR . . . .
H40B H 0.460530 0.361210 0.291400 0.130 Uiso 1 1 d GR . . . .
N6 N 0.536630 0.607290 0.177130 0.0533(9) Uani 1 1 d . U . . .
N7 N 0.263990 0.781240 0.428730 0.0507(9) Uani 1 1 d . U . . .
N8 N 0.564390 0.227430 0.750640 0.0553(10) Uani 1 1 d . U . . .
N9 N 0.283220 0.784650 0.388280 0.0496(9) Uani 1 1 d . U . . .
N10 N 0.533300 0.248760 0.778210 0.0561(10) Uani 1 1 d . U . . .
O41 O 0.231620 0.684860 0.246520 0.0841(11) Uani 1 1 d . U . . .
O42 O 0.499590 0.299660 0.327070 0.0880(13) Uani 1 1 d . U . . .
H42A H 0.503600 0.297500 0.349840 0.132 Uiso 1 1 d R . . . .
H42B H 0.480200 0.275820 0.332090 0.132 Uiso 1 1 d R . . . .
O43 O 0.443690 0.167980 0.648100 0.0805(11) Uani 1 1 d . U . . .
H43A H 0.444600 0.195720 0.645870 0.121 Uiso 1 1 d R . . . .
H43B H 0.413370 0.156850 0.668430 0.121 Uiso 1 1 d R . . . .
O44 O 0.099220 0.623750 0.564150 0.0935(14) Uani 1 1 d . U . . .
H44A H 0.098170 0.603240 0.586730 0.140 Uiso 1 1 d GR . . . .
H44B H 0.132010 0.619950 0.547630 0.140 Uiso 1 1 d GR . . . .
C1 C 0.672720 0.263580 0.377350 0.0471(10) Uani 1 1 d . U . . .
C2 C 0.668560 0.227060 0.441990 0.0480(10) Uani 1 1 d . U . . .
O45 O 0.190510 0.355350 0.817250 0.0918(13) Uani 1 1 d . U . . .
H45A H 0.205490 0.330830 0.814020 0.138 Uiso 1 1 d GR . . . .
H45B H 0.202130 0.375190 0.793620 0.138 Uiso 1 1 d GR . . . .
C3 C 0.635020 0.239410 0.416350 0.0510(11) Uani 1 1 d . U . . .
H3 H 0.594720 0.233137 0.423171 0.061 Uiso 1 1 calc R . . . .
C4 C 0.474360 0.244060 0.783750 0.0567(12) Uani 1 1 d . U . . .
O46 O 0.202290 0.641640 0.334150 0.1059(16) Uani 1 1 d . U . . .
H46A H 0.216920 0.621940 0.322930 0.159 Uiso 1 1 d GR . . . .
H46B H 0.164940 0.638750 0.339720 0.159 Uiso 1 1 d GR . . . .
C5 C 0.544100 0.187930 0.709600 0.0543(11) Uani 1 1 d . U . . .
C6 C 0.661540 0.435200 0.104710 0.0521(11) Uani 1 1 d . U . . .
C7 C 0.653730 0.201320 0.484900 0.0481(10) Uani 1 1 d . U . . .
C8 C 0.383370 0.364570 0.925510 0.0548(11) Uani 1 1 d . U . . .
C9 C 0.225710 0.403600 0.922750 0.0562(11) Uani 1 1 d . U . . .
O47 O 0.095560 0.570650 0.652500 0.0983(15) Uani 1 1 d . U . . .
H47A H 0.060830 0.558820 0.663220 0.147 Uiso 1 1 d R . . . .
H47B H 0.117270 0.550730 0.663710 0.147 Uiso 1 1 d R . . . .
C10 C 0.539310 0.297940 0.218670 0.0625(12) Uani 1 1 d . U . . .
C11 C 0.214190 0.573810 0.742970 0.0518(11) Uani 1 1 d . U . . .
C12 C 0.524240 0.210160 0.739620 0.0565(11) Uani 1 1 d . U . . .
C13 C 0.661710 0.282890 0.338870 0.0500(11) Uani 1 1 d . U . . .
C14 C 0.567140 0.410740 0.087400 0.0628(13) Uani 1 1 d . U . . .
H14 H 0.535164 0.402248 0.081766 0.075 Uiso 1 1 calc R . . . .
C15 C 0.248150 0.429000 0.937730 0.0564(11) Uani 1 1 d . U . . .
C16 C 0.074030 0.784040 0.555640 0.0602(12) Uani 1 1 d . U . . .
C17 C 0.741960 0.098790 0.622250 0.0527(11) Uani 1 1 d . U . . .
C18 C 0.554730 0.488680 0.196910 0.0534(11) Uani 1 1 d . U . . .
O48 O 0.258490 0.269970 0.819340 0.0968(14) Uani 1 1 d . U . . .
H48A H 0.238000 0.245470 0.831170 0.145 Uiso 1 1 d R . . . .
H48B H 0.283000 0.266480 0.798040 0.145 Uiso 1 1 d R . . . .
C19 C 0.221430 0.748850 0.448680 0.0519(11) Uani 1 1 d . U . . .
C20 C 0.090230 0.827970 0.546640 0.0635(13) Uani 1 1 d . U . . .
C21 C 0.806420 0.395770 0.088780 0.0637(13) Uani 1 1 d . U . . .
H21 H 0.809897 0.416267 0.062801 0.076 Uiso 1 1 calc R . . . .
C22 C 0.360320 0.396740 0.944670 0.0563(11) Uani 1 1 d . U . . .
C23 C 0.242090 0.515560 0.786090 0.0538(11) Uani 1 1 d . U . . .
C24 C 0.766380 0.403540 0.121550 0.0504(10) Uani 1 1 d . U . . .
O49 O 0.268180 0.592880 0.275720 0.1102(16) Uani 1 1 d . U . . .
H49A H 0.290600 0.582960 0.290810 0.165 Uiso 1 1 d R . . . .
H49B H 0.267800 0.572140 0.265930 0.165 Uiso 1 1 d R . . . .
C25 C 0.553020 0.250920 0.229920 0.0621(12) Uani 1 1 d . U . . .
C26 C 0.752570 0.257080 0.227980 0.0595(11) Uani 1 1 d . U . . .
C27 C 0.252640 0.754530 0.384050 0.0536(11) Uani 1 1 d . U . . .
C28 C 0.531860 0.532920 0.194130 0.0553(11) Uani 1 1 d . U . . .
C29 C 0.403240 0.246370 0.940610 0.0658(13) Uani 1 1 d . U . . .
C30 C 0.253770 0.470270 0.812720 0.0555(11) Uani 1 1 d . U . . .
C31 C 0.633640 0.060800 0.536580 0.0565(11) Uani 1 1 d . U . . .
C32 C 0.203230 0.528230 0.761940 0.0572(12) Uani 1 1 d . U . . .
H32 H 0.176767 0.510075 0.759542 0.069 Uiso 1 1 calc R . . . .
C33 C 0.185350 0.606630 0.713740 0.0562(12) Uani 1 1 d . U . . .
C34 C 0.690320 0.261140 0.243580 0.0583(11) Uani 1 1 d . U . . .
C35 C 0.067870 0.686930 0.717980 0.0657(13) Uani 1 1 d . U . . .
C36 C 0.465870 0.220430 0.760570 0.0589(12) Uani 1 1 d . U . . .
H36 H 0.429985 0.212848 0.758943 0.071 Uiso 1 1 calc R . . . .
C37 C 0.144320 0.798360 0.633840 0.0586(12) Uani 1 1 d . U . . .
C38 C 0.367100 0.393370 0.982250 0.0655(13) Uani 1 1 d . U . . .
H38 H 0.351513 0.415592 0.993779 0.079 Uiso 1 1 calc R . . . .
C39 C 0.422670 0.327280 0.982770 0.0676(13) Uani 1 1 d . U . . .
H39 H 0.444639 0.303984 0.995212 0.081 Uiso 1 1 calc R . . . .
C40 C 0.591720 0.075900 0.708200 0.0588(11) Uani 1 1 d . U . . .
C41 C 0.760850 0.373820 0.161800 0.0515(11) Uani 1 1 d . U . . .
C42 C 0.262440 0.750010 0.343910 0.0559(11) Uani 1 1 d . U . . .
C43 C 0.192260 0.738690 0.492390 0.0560(11) Uani 1 1 d . U . . .
C44 C 0.210900 0.730150 0.422420 0.0585(12) Uani 1 1 d . U . . .
H44 H 0.183658 0.707502 0.428170 0.070 Uiso 1 1 calc R . . . .
C45 C 0.613010 0.412540 0.138100 0.0524(11) Uani 1 1 d . U . . .
C46 C 0.616040 0.433540 0.054920 0.0663(13) Uani 1 1 d . U . . .
C47 C 0.359050 0.246960 0.923600 0.0599(12) Uani 1 1 d . U . . .
C48 C 0.778350 0.083270 0.593080 0.0563(11) Uani 1 1 d . U . . .
C49 C 0.136560 0.838830 0.603950 0.0645(13) Uani 1 1 d . U . . .
C50 C 0.473320 0.546440 0.207000 0.0627(12) Uani 1 1 d . U . . .
H50 H 0.439200 0.528188 0.220355 0.075 Uiso 1 1 calc R . . . .
C51 C 0.731840 0.079200 0.533230 0.0584(11) Uani 1 1 d . U . . .
C52 C 0.212740 0.443650 0.970200 0.0621(12) Uani 1 1 d . U . . .
H52 H 0.230512 0.459916 0.980623 0.075 Uiso 1 1 calc R . . . .
C53 C 0.430630 0.263790 0.811610 0.0562(11) Uani 1 1 d . U . . .
C54 C 0.477630 0.594740 0.195010 0.0542(11) Uani 1 1 d . U . . .
C55 C 0.639640 0.066680 0.725370 0.0628(12) Uani 1 1 d . U . . .
C56 C 0.417980 0.329650 0.944930 0.0620(12) Uani 1 1 d . U . . .
C57 C 0.664190 0.446790 0.065050 0.0601(12) Uani 1 1 d . U . . .
H57 H 0.696748 0.463139 0.044535 0.072 Uiso 1 1 calc R . . . .
C58 C 0.743630 0.078130 0.663020 0.0590(12) Uani 1 1 d . U . . .
C59 C 0.163870 0.392320 0.939620 0.0615(12) Uani 1 1 d . U . . .
C60 C 0.520600 0.315280 0.184070 0.0607(12) Uani 1 1 d . U . . .
C61 C 0.080740 0.718950 0.733100 0.0658(13) Uani 1 1 d . U . . .
C62 C 0.839030 0.328350 0.133300 0.0644(13) Uani 1 1 d . U . . .
H62 H 0.862698 0.302929 0.137377 0.077 Uiso 1 1 calc R . . . .
C63 C 0.671560 0.087620 0.544250 0.0556(11) Uani 1 1 d . U . . .
C64 C 0.565200 0.400500 0.127780 0.0573(12) Uani 1 1 d . U . . .
C65 C 0.800440 0.337870 0.165940 0.0551(11) Uani 1 1 d . U . . .
C66 C 0.114320 0.837900 0.682940 0.0752(15) Uani 1 1 d . U . . .
H66 H 0.107173 0.837127 0.709569 0.090 Uiso 1 1 calc R . . . .
C67 C 0.320100 0.210040 0.941600 0.0683(13) Uani 1 1 d . U . . .
C68 C 0.194260 0.282590 0.922230 0.0625(12) Uani 1 1 d . U . . .
C69 C 0.431700 0.627480 0.201110 0.0598(12) Uani 1 1 d . U . . .
C70 C 0.654710 0.221950 0.252870 0.0649(12) Uani 1 1 d . U . . .
C71 C 0.353280 0.860740 0.172310 0.0817(15) Uani 1 1 d . U . . .
C72 C 0.541020 0.046650 0.730040 0.0663(13) Uani 1 1 d . U . . .
C73 C 0.545960 0.224380 0.208910 0.0644(13) Uani 1 1 d . U . . .
H73 H 0.554154 0.193669 0.217780 0.077 Uiso 1 1 calc R . . . .
C74 C 0.376850 0.821740 0.167120 0.0761(14) Uani 1 1 d . U . . .
C75 C 0.135360 0.799650 0.672150 0.0648(13) Uani 1 1 d . U . . .
C76 C 0.514160 0.289470 0.163170 0.0671(13) Uani 1 1 d . U . . .
H76 H 0.500999 0.302841 0.140479 0.081 Uiso 1 1 calc R . . . .
C77 C 0.842720 0.357500 0.093190 0.0670(13) Uani 1 1 d . U . . .
C78 C 0.151460 0.434050 0.986850 0.0688(14) Uani 1 1 d . U . . .
C79 C 0.148850 0.304790 0.942040 0.0624(12) Uani 1 1 d . U . . .
C80 C 0.111360 0.281660 0.981580 0.0719(14) Uani 1 1 d . U . . .
H80 H 0.080586 0.297012 0.994424 0.086 Uiso 1 1 calc R . . . .
C81 C 0.777800 0.217180 0.220910 0.0743(14) Uani 1 1 d . U . . .
H81 H 0.818795 0.215148 0.210752 0.089 Uiso 1 1 calc R . . . .
C82 C 0.396810 0.357240 1.002410 0.0703(14) Uani 1 1 d D U . . .
C83 C 0.242970 0.851140 0.234060 0.0791(14) Uani 1 1 d . U . . .
C84 C 0.014660 0.664350 0.738330 0.0710(14) Uani 1 1 d . U . . .
C85 C 0.816770 0.046270 0.602080 0.0647(12) Uani 1 1 d . U . . .
H85 H 0.841624 0.036294 0.581538 0.078 Uiso 1 1 calc R . . . .
C86 C 0.531290 0.039610 0.601730 0.0602(12) Uani 1 1 d . U . . .
C87 C 0.204230 0.237350 0.943120 0.0658(13) Uani 1 1 d . U . . .
C88 C 0.409430 0.209070 0.975890 0.0783(15) Uani 1 1 d . U . . .
H88 H 0.441223 0.208673 0.985684 0.094 Uiso 1 1 calc R . . . .
C89 C 0.104410 0.876210 0.654170 0.0836(16) Uani 1 1 d . U . . .
C90 C 0.498570 0.033920 0.671800 0.0656(13) Uani 1 1 d . U . . .
C91 C 0.326240 0.173290 0.976600 0.0852(16) Uani 1 1 d . U . . .
H91 H 0.301187 0.147956 0.987476 0.102 Uiso 1 1 calc R . . . .
C92 C 0.128720 0.408190 0.970280 0.0740(15) Uani 1 1 d . U . . .
H92 H 0.088228 0.401296 0.980230 0.089 Uiso 1 1 calc R . . . .
C93 C 0.657340 0.027980 0.518660 0.0684(13) Uani 1 1 d . U . . .
H93 H 0.632282 0.011012 0.513747 0.082 Uiso 1 1 calc R . . . .
C94 C 0.116290 0.877540 0.613650 0.0768(15) Uani 1 1 d . U . . .
H94 H 0.110628 0.903979 0.593694 0.092 Uiso 1 1 calc R . . . .
C95 C 0.519420 0.061440 0.630010 0.0589(12) Uani 1 1 d . U . . .
C96 C 0.756150 0.046460 0.515230 0.0688(13) Uani 1 1 d . U . . .
H96 H 0.796898 0.041828 0.508024 0.083 Uiso 1 1 calc R . . . .
C97 C 0.783210 0.041830 0.672570 0.0673(13) Uani 1 1 d . U . . .
H97 H 0.786377 0.029772 0.698823 0.081 Uiso 1 1 calc R . . . .
C98 C 0.524890 -0.007410 0.612090 0.0696(13) Uani 1 1 d . U . . .
H98 H 0.532952 -0.020330 0.591780 0.084 Uiso 1 1 calc R . . . .
C99 C 0.023800 0.776280 0.549540 0.0721(14) Uani 1 1 d . U . . .
C100 C 0.816220 0.024970 0.643180 0.0705(14) Uani 1 1 d . U . . .
C101 C 0.637250 0.028970 0.760930 0.0707(14) Uani 1 1 d . U . . .
H101 H 0.670126 0.022294 0.770434 0.085 Uiso 1 1 calc R . . . .
C102 C 0.168050 0.213910 0.981400 0.0764(15) Uani 1 1 d . U . . .
H102 H 0.175239 0.183609 0.993927 0.092 Uiso 1 1 calc R . . . .
C103 C 0.042470 0.727880 0.768520 0.0792(15) Uani 1 1 d . U . . .
H103 H 0.053489 0.747850 0.778816 0.095 Uiso 1 1 calc R . . . .
C104 C 0.057980 0.865670 0.529100 0.0799(16) Uani 1 1 d . U . . .
H104 H 0.070412 0.895420 0.522008 0.096 Uiso 1 1 calc R . . . .
C105 C 0.537140 0.010790 0.765270 0.0832(15) Uani 1 1 d . U . . .
H105 H 0.503144 -0.007613 0.778436 0.100 Uiso 1 1 calc R . . . .
C106 C 0.681300 0.182820 0.245000 0.0793(15) Uani 1 1 d . U . . .
H106 H 0.657191 0.158160 0.250824 0.095 Uiso 1 1 calc R . . . .
C107 C 0.204730 0.887660 0.229180 0.0949(16) Uani 1 1 d . U . . .
H107 H 0.218340 0.917512 0.219483 0.114 Uiso 1 1 calc R . . . .
C108 C -0.013750 0.812880 0.533700 0.0840(16) Uani 1 1 d . U . . .
H108 H -0.049661 0.806317 0.531428 0.101 Uiso 1 1 calc R . . . .
C109 C 0.617640 0.447710 0.009840 0.0733(15) Uani 1 1 d D U . . .
C110 C 0.221920 0.805280 0.249770 0.0787(14) Uani 1 1 d . U . . .
C111 C 0.505890 -0.035250 0.654090 0.0726(14) Uani 1 1 d . U . . .
C112 C 0.526710 0.242520 0.174450 0.0646(13) Uani 1 1 d . U . . .
C113 C 0.392220 0.745900 0.110480 0.0860(15) Uani 1 1 d . U . . .
C114 C 0.717740 0.020520 0.508170 0.0749(14) Uani 1 1 d D U . . .
C115 C 0.120030 0.235510 1.001850 0.0777(15) Uani 1 1 d D U . . .
C116 C 0.351320 0.716300 0.142810 0.0817(14) Uani 1 1 d . U . . .
C117 C 0.490350 -0.012970 0.683610 0.0738(14) Uani 1 1 d . U . . .
H117 H 0.474538 -0.029810 0.711084 0.089 Uiso 1 1 calc R . . . .
C118 C 0.114570 0.450010 1.019860 0.0796(17) Uani 1 1 d D U . . .
C119 C 0.498900 -0.084970 0.664340 0.0811(16) Uani 1 1 d . U . . .
C120 C 0.586690 0.002090 0.781570 0.0846(16) Uani 1 1 d D U . . .
C121 C 0.408240 0.822480 0.127670 0.0858(15) Uani 1 1 d . U . . .
C122 C 0.080450 0.210680 1.045250 0.079(2) Uani 0.730(10) 1 d D U P A 1
C123 C 0.368870 0.175230 0.994190 0.0868(17) Uani 1 1 d D U . . .
C124 C -0.024060 0.670950 0.771590 0.0898(17) Uani 1 1 d . U . . .
H124 H -0.058733 0.653331 0.784949 0.108 Uiso 1 1 calc R . . . .
C125 C 0.859250 -0.016100 0.654100 0.0858(17) Uani 1 1 d . U . . .
C126 C 0.740000 0.180060 0.229450 0.0839(16) Uani 1 1 d D U . . .
C127 C -0.038910 0.656710 0.682570 0.0808(16) Uani 1 1 d . U . . .
C128 C 0.003260 0.854390 0.522880 0.0849(17) Uani 1 1 d D U . . .
C129 C -0.007450 0.672020 0.640960 0.0759(15) Uani 1 1 d . U . . .
C130 C 0.887670 0.348250 0.055830 0.0895(19) Uani 1 1 d D U . . .
C131 C 0.162160 0.797360 0.259780 0.0896(15) Uani 1 1 d . U . . .
C132 C 0.356640 0.901300 0.138800 0.0972(17) Uani 1 1 d . U . . .
H132 H 0.341430 0.927810 0.143617 0.117 Uiso 1 1 calc R . . . .
C133 C 0.519570 0.212020 0.151230 0.0775(16) Uani 1 1 d D U . . .
C134 C -0.098120 0.670090 0.695490 0.0913(17) Uani 1 1 d . U . . .
H134 H -0.118354 0.662319 0.723192 0.110 Uiso 1 1 calc R . . . .
C135 C -0.013160 0.704480 0.786930 0.0963(19) Uani 1 1 d D U . . .
C136 C 0.393880 0.755010 0.069270 0.1014(17) Uani 1 1 d . U . . .
H136 H 0.422733 0.774472 0.047833 0.122 Uiso 1 1 calc R . . . .
C137 C 0.120720 0.835010 0.254960 0.0987(17) Uani 1 1 d . U . . .
H137 H 0.080095 0.829600 0.262272 0.118 Uiso 1 1 calc R . . . .
C138 C 0.403310 0.350090 1.044950 0.0873(19) Uani 0.876(7) 1 d D U P B 1
C139 C 0.308690 0.691950 0.135460 0.0915(16) Uani 1 1 d . U . . .
C140 C -0.096480 0.707980 0.628000 0.0928(18) Uani 1 1 d . U . . .
H140 H -0.116611 0.723653 0.609424 0.111 Uiso 1 1 calc R . . . .
C141 C 0.142220 0.876090 0.240220 0.1014(18) Uani 1 1 d . U . . .
C142 C 0.410600 0.862540 0.093910 0.0945(17) Uani 1 1 d . U . . .
H142 H 0.431570 0.862423 0.067843 0.113 Uiso 1 1 calc R . . . .
C143 C -0.035690 0.698880 0.614300 0.0779(15) Uani 1 1 d . U . . .
C144 C 0.382550 0.902070 0.098490 0.1042(19) Uani 1 1 d . U . . .
C145 C 0.082190 0.921080 0.665890 0.102(2) Uani 1 1 d D U . . .
C147 C 0.586640 -0.040890 0.820320 0.099(2) Uani 0.931(8) 1 d D U P C 1
C148 C 0.904620 -0.000190 0.667610 0.111(2) Uani 1 1 d . U . . .
H14A H 0.926530 0.025360 0.645910 0.167 Uiso 1 1 calc GR . . . .
H14B H 0.931420 -0.024271 0.674466 0.167 Uiso 1 1 calc GR . . . .
H14C H 0.884847 0.008488 0.691071 0.167 Uiso 1 1 calc GR . . . .
C149 C -0.125160 0.693740 0.668300 0.104(2) Uani 1 1 d D U . . .
C150 C 0.062370 0.956780 0.633190 0.103(3) Uani 0.845(8) 1 d D U P D 1
H15A H 0.094837 0.965391 0.608341 0.154 Uiso 0.845(8) 1 calc GR . P D 1
H15B H 0.049572 0.982780 0.641412 0.154 Uiso 0.845(8) 1 calc GR . P D 1
H15C H 0.030005 0.945038 0.628870 0.154 Uiso 0.845(8) 1 calc GR . P D 1
C151 C 0.352620 0.734770 0.061950 0.114(2) Uani 1 1 d . U . . .
C152 C -0.034260 0.893440 0.506410 0.099(3) Uani 0.618(8) 1 d D U P E 1
C153 C 0.313270 0.706120 0.091280 0.1059(18) Uani 1 1 d . U . . .
H153 H 0.285999 0.693525 0.084291 0.127 Uiso 1 1 calc R . . . .
C155 C 0.744800 -0.016430 0.487280 0.095(2) Uani 0.748(8) 1 d D U P F 1
C156 C 0.507350 -0.111650 0.708900 0.117(3) Uani 1 1 d . U . . .
H15D H 0.546285 -0.105089 0.708537 0.176 Uiso 1 1 calc GR . . . .
H15E H 0.502818 -0.143673 0.715381 0.176 Uiso 1 1 calc GR . . . .
H15F H 0.477937 -0.101944 0.729097 0.176 Uiso 1 1 calc GR . . . .
C157 C 0.765570 0.138370 0.220230 0.100(3) Uani 0.708(8) 1 d D U P G 1
C160 C 0.375330 0.137180 1.033200 0.097(2) Uani 0.856(9) 1 d D U P H 1
C161 C -0.055470 0.714940 0.826560 0.124(3) Uani 0.771(10) 1 d D U P I 1
C162 C 0.381840 0.941260 0.064640 0.104(3) Uani 0.46(3) 1 d D U P J 2
C163 C 0.372960 0.301920 1.074830 0.108(3) Uani 0.876(7) 1 d D U P B 1
H16A H 0.331819 0.302100 1.076290 0.163 Uiso 0.876(7) 1 calc GR . P B 1
H16B H 0.376078 0.296231 1.101554 0.163 Uiso 0.876(7) 1 calc GR . P B 1
H16C H 0.392797 0.278565 1.064551 0.163 Uiso 0.876(7) 1 calc GR . P B 1
C164 C 0.896290 -0.031490 0.617840 0.129(3) Uani 1 1 d . U . . .
H16D H 0.869990 -0.041019 0.606822 0.194 Uiso 1 1 calc GR . . . .
H16E H 0.920821 -0.056279 0.627198 0.194 Uiso 1 1 calc GR . . . .
H16F H 0.920961 -0.006688 0.597081 0.194 Uiso 1 1 calc GR . . . .
C165 C 0.624110 0.406240 -0.001740 0.099(3) Uani 0.763(7) 1 d D U P K 1
H16G H 0.660325 0.391532 0.001629 0.148 Uiso 0.763(7) 1 calc GR . P K 1
H16H H 0.625180 0.414501 -0.029705 0.148 Uiso 0.763(7) 1 calc GR . P K 1
H16I H 0.590996 0.385952 0.015390 0.148 Uiso 0.763(7) 1 calc GR . P K 1
C166 C 0.669700 0.481400 -0.019580 0.097(3) Uani 0.763(7) 1 d D U P K 1
H16J H 0.665631 0.508341 -0.012430 0.146 Uiso 0.763(7) 1 calc GR . P K 1
H16K H 0.668801 0.489140 -0.047090 0.146 Uiso 0.763(7) 1 calc GR . P K 1
H16L H 0.706802 0.467515 -0.017379 0.146 Uiso 0.763(7) 1 calc GR . P K 1
C168 C 0.629040 -0.074430 0.808610 0.119(3) Uani 0.931(8) 1 d D U P C 1
H16M H 0.618149 -0.083961 0.789548 0.179 Uiso 0.931(8) 1 calc GR . P C 1
H16N H 0.628398 -0.100156 0.832419 0.179 Uiso 0.931(8) 1 calc GR . P C 1
H16O H 0.668281 -0.061091 0.796211 0.179 Uiso 0.931(8) 1 calc GR . P C 1
C169 C 0.498610 0.238320 0.113910 0.103(3) Uani 0.768(7) 1 d D U P L 1
H16P H 0.460822 0.251512 0.122675 0.154 Uiso 0.768(7) 1 calc GR . P L 1
H16Q H 0.494817 0.217966 0.100463 0.154 Uiso 0.768(7) 1 calc GR . P L 1
H16R H 0.527137 0.261864 0.095347 0.154 Uiso 0.768(7) 1 calc GR . P L 1
C170 C 0.820520 -0.057630 0.687040 0.148(4) Uani 1 1 d . U . . .
H17A H 0.799583 -0.049989 0.710897 0.222 Uiso 1 1 calc GR . . . .
H17B H 0.845690 -0.082865 0.694086 0.222 Uiso 1 1 calc GR . . . .
H17C H 0.792464 -0.065581 0.676399 0.222 Uiso 1 1 calc GR . . . .
C171 C 0.159707 0.703411 0.168339 0.1029(10) Uani 1 1 d . U . . .
H171 H 0.164907 0.696231 0.144982 0.124 Uiso 1 1 calc R . . . .
C167 C 0.111821 0.729303 0.181069 0.1046(10) Uani 1 1 d DG U . . .
C159 C 0.104049 0.740035 0.215980 0.1040(10) Uani 1 1 d G U . . .
H159 H 0.072010 0.757359 0.224497 0.125 Uiso 1 1 calc R . . . .
C158 C 0.144162 0.724873 0.238161 0.1011(9) Uani 1 1 d G U . . .
C146 C 0.192049 0.698980 0.225431 0.0996(10) Uani 1 1 d G U . . .
C154 C 0.199822 0.688248 0.190520 0.0985(10) Uani 0.5 1 d G U P . .
C172 C 0.600320 -0.021770 0.851030 0.123(3) Uani 0.931(8) 1 d D U P C 1
H17D H 0.638300 -0.006388 0.838624 0.184 Uiso 0.931(8) 1 calc GR . P C 1
H17E H 0.600915 -0.046343 0.875356 0.184 Uiso 0.931(8) 1 calc GR . P C 1
H17F H 0.570086 -0.000922 0.857833 0.184 Uiso 0.931(8) 1 calc GR . P C 1
C173 C 0.520610 -0.058840 0.842570 0.131(3) Uani 0.931(8) 1 d D U P C 1
H17G H 0.496502 -0.035540 0.850709 0.197 Uiso 0.931(8) 1 calc GR . P C 1
H17H H 0.519230 -0.084949 0.866232 0.197 Uiso 0.931(8) 1 calc GR . P C 1
H17I H 0.505798 -0.066986 0.824349 0.197 Uiso 0.931(8) 1 calc GR . P C 1
C174 C 0.560720 0.470530 0.005240 0.090(3) Uani 0.763(7) 1 d D U P K 1
H17J H 0.527872 0.449921 0.022199 0.135 Uiso 0.763(7) 1 calc GR . P K 1
H17K H 0.561486 0.479404 -0.022714 0.135 Uiso 0.763(7) 1 calc GR . P K 1
H17L H 0.556360 0.496875 0.013291 0.135 Uiso 0.763(7) 1 calc GR . P K 1
C175 C 0.097080 0.914530 0.234740 0.126(2) Uani 1 1 d D U . . .
C176 C 0.539790 -0.104300 0.636650 0.145(3) Uani 1 1 d . U . . .
H17M H 0.535370 -0.090319 0.609957 0.218 Uiso 1 1 calc GR . . . .
H17N H 0.531806 -0.136267 0.645771 0.218 Uiso 1 1 calc GR . . . .
H17O H 0.579655 -0.099295 0.635626 0.218 Uiso 1 1 calc GR . . . .
C177 C 0.383810 0.393610 1.057240 0.119(3) Uani 0.876(7) 1 d D U P B 1
H17P H 0.408404 0.418982 1.037407 0.179 Uiso 0.876(7) 1 calc GR . P B 1
H17Q H 0.388087 0.388643 1.083544 0.179 Uiso 0.876(7) 1 calc GR . P B 1
H17R H 0.343044 0.399754 1.058266 0.179 Uiso 0.876(7) 1 calc GR . P B 1
C178 C 0.354330 0.748590 0.014280 0.135(3) Uani 1 1 d D U . . .
C179 C 0.425710 0.113310 1.023680 0.134(4) Uani 0.856(9) 1 d D U P H 1
H17S H 0.430798 0.091442 1.048209 0.201 Uiso 0.856(9) 1 calc GR . P H 1
H17T H 0.459428 0.133731 1.010183 0.201 Uiso 0.856(9) 1 calc GR . P H 1
H17U H 0.422289 0.097992 1.005961 0.201 Uiso 0.856(9) 1 calc GR . P H 1
C180 C 0.474220 0.173370 0.181100 0.110(3) Uani 0.768(7) 1 d D U P L 1
H18A H 0.488636 0.156023 0.203486 0.165 Uiso 0.768(7) 1 calc GR . P L 1
H18B H 0.469265 0.154013 0.167055 0.165 Uiso 0.768(7) 1 calc GR . P L 1
H18C H 0.436707 0.186166 0.191236 0.165 Uiso 0.768(7) 1 calc GR . P L 1
C181 C 0.889660 0.295280 0.060360 0.124(3) Uani 0.839(8) 1 d D U P M 1
H18D H 0.901092 0.277887 0.084074 0.186 Uiso 0.839(8) 1 calc GR . P M 1
H18E H 0.918016 0.291226 0.036584 0.186 Uiso 0.839(8) 1 calc GR . P M 1
H18F H 0.851054 0.285242 0.063115 0.186 Uiso 0.839(8) 1 calc GR . P M 1
C182 C 0.322610 0.106850 1.053990 0.129(4) Uani 0.856(9) 1 d D U P H 1
H18G H 0.318561 0.091503 1.036454 0.194 Uiso 0.856(9) 1 calc GR . P H 1
H18H H 0.287836 0.124320 1.060366 0.194 Uiso 0.856(9) 1 calc GR . P H 1
H18I H 0.327068 0.084956 1.078703 0.194 Uiso 0.856(9) 1 calc GR . P H 1
C183 C 0.577490 0.190290 0.135500 0.100(3) Uani 0.768(7) 1 d D U P L 1
H18J H 0.606718 0.213472 0.117280 0.150 Uiso 0.768(7) 1 calc GR . P L 1
H18K H 0.571412 0.171572 0.121221 0.150 Uiso 0.768(7) 1 calc GR . P L 1
H18L H 0.591089 0.172039 0.158018 0.150 Uiso 0.768(7) 1 calc GR . P L 1
C184 C 0.433780 -0.095000 0.670870 0.138(3) Uani 1 1 d . U . . .
H18M H 0.408731 -0.085558 0.692802 0.206 Uiso 1 1 calc GR . . . .
H18N H 0.428132 -0.126932 0.677533 0.206 Uiso 1 1 calc GR . . . .
H18O H 0.423671 -0.078794 0.646367 0.206 Uiso 1 1 calc GR . . . .
C185 C 0.377510 0.706100 0.005660 0.124(3) Uani 0.773(9) 1 d D U P N 1
H18P H 0.383029 0.710463 -0.022463 0.187 Uiso 0.773(9) 1 calc GR . P N 1
H18Q H 0.349537 0.681639 0.022693 0.187 Uiso 0.773(9) 1 calc GR . P N 1
H18R H 0.414828 0.698950 0.011223 0.187 Uiso 0.773(9) 1 calc GR . P N 1
C186 C 0.752840 0.100660 0.258910 0.126(4) Uani 0.708(8) 1 d D U P G 1
H18S H 0.711728 0.091738 0.267923 0.189 Uiso 0.708(8) 1 calc GR . P G 1
H18T H 0.761153 0.109975 0.278989 0.189 Uiso 0.708(8) 1 calc GR . P G 1
H18U H 0.777284 0.075519 0.255204 0.189 Uiso 0.708(8) 1 calc GR . P G 1
C187 C 0.471450 0.348700 1.040860 0.113(3) Uani 0.876(7) 1 d D U P B 1
H18V H 0.489276 0.324167 1.031629 0.169 Uiso 0.876(7) 1 calc GR . P B 1
H18W H 0.476314 0.344296 1.066904 0.169 Uiso 0.876(7) 1 calc GR . P B 1
H18X H 0.490336 0.376789 1.021551 0.169 Uiso 0.876(7) 1 calc GR . P B 1
C188 C 0.031880 0.911540 0.706940 0.163(5) Uani 0.845(8) 1 d D U P D 1
H18Y H -0.001860 0.898240 0.705540 0.245 Uiso 0.845(8) 1 calc GR . P D 1
H H 0.020648 0.939440 0.712178 0.245 Uiso 0.845(8) 1 calc GR . P D 1
HA H 0.045682 0.891029 0.728535 0.245 Uiso 0.845(8) 1 calc GR . P D 1
C189 C 0.945640 0.365350 0.046780 0.141(4) Uani 0.839(8) 1 d D U P M 1
H18Z H 0.944327 0.397544 0.040949 0.212 Uiso 0.839(8) 1 calc GR . P M 1
HB H 0.971691 0.358773 0.023494 0.212 Uiso 0.839(8) 1 calc GR . P M 1
HC H 0.960105 0.351297 0.069776 0.212 Uiso 0.839(8) 1 calc GR . P M 1
C190 C -0.025760 0.688310 0.861070 0.130(4) Uani 0.771(10) 1 d D U P I 1
H19A H 0.013588 0.700320 0.853669 0.195 Uiso 0.771(10) 1 calc GR . P I 1
H19B H -0.023666 0.656756 0.863956 0.195 Uiso 0.771(10) 1 calc GR . P I 1
H19C H -0.049239 0.691753 0.886449 0.195 Uiso 0.771(10) 1 calc GR . P I 1
C191 C -0.060420 0.764480 0.820140 0.129(4) Uani 0.771(10) 1 d D U P I 1
H19D H -0.084338 0.768902 0.845007 0.193 Uiso 0.771(10) 1 calc GR . P I 1
H19E H -0.078595 0.778907 0.799056 0.193 Uiso 0.771(10) 1 calc GR . P I 1
H19F H -0.021509 0.777479 0.812229 0.193 Uiso 0.771(10) 1 calc GR . P I 1
C192 C 0.757120 0.133410 0.186440 0.108(3) Uani 0.708(8) 1 d D U P G 1
H19G H 0.781728 0.109641 0.179589 0.163 Uiso 0.708(8) 1 calc GR . P G 1
H19H H 0.767581 0.161284 0.163903 0.163 Uiso 0.708(8) 1 calc GR . P G 1
H19I H 0.716169 0.125852 0.192307 0.163 Uiso 0.708(8) 1 calc GR . P G 1
C193 C -0.193450 0.707820 0.683650 0.126(3) Uani 0.711(10) 1 d D U P O 1
C194 C 0.142520 0.485130 1.025690 0.100(4) Uani 0.609(8) 1 d D U P P 1
H19J H 0.178433 0.473905 1.032180 0.150 Uiso 0.609(8) 1 calc GR . P P 1
H19K H 0.115902 0.493776 1.047636 0.150 Uiso 0.609(8) 1 calc GR . P P 1
H19L H 0.151748 0.510984 1.001117 0.150 Uiso 0.609(8) 1 calc GR . P P 1
C195 C 0.045780 0.237370 1.065160 0.144(5) Uani 0.730(10) 1 d D U P A 1
H19M H 0.070427 0.258168 1.067550 0.216 Uiso 0.730(10) 1 calc GR . P A 1
H19N H 0.022840 0.218828 1.091865 0.216 Uiso 0.730(10) 1 calc GR . P A 1
H19O H 0.019516 0.254019 1.050167 0.216 Uiso 0.730(10) 1 calc GR . P A 1
C196 C 0.087020 0.410100 1.059550 0.109(4) Uani 0.609(8) 1 d D U P P 1
H19P H 0.062502 0.391631 1.054381 0.164 Uiso 0.609(8) 1 calc GR . P P 1
H19Q H 0.063305 0.421817 1.080339 0.164 Uiso 0.609(8) 1 calc GR . P P 1
H19R H 0.118200 0.392148 1.068497 0.164 Uiso 0.609(8) 1 calc GR . P P 1
C197 C 0.135600 0.939130 0.672750 0.131(3) Uani 0.845(8) 1 d D U P D 1
H19S H 0.146877 0.916393 0.694457 0.196 Uiso 0.845(8) 1 calc GR . P D 1
H19T H 0.124264 0.965983 0.679833 0.196 Uiso 0.845(8) 1 calc GR . P D 1
H19U H 0.168575 0.946139 0.648188 0.196 Uiso 0.845(8) 1 calc GR . P D 1
C198 C 0.064240 0.476900 1.012430 0.116(4) Uani 0.609(8) 1 d D U P P 1
H19V H 0.077717 0.503640 0.989041 0.173 Uiso 0.609(8) 1 calc GR . P P 1
H19W H 0.043426 0.485449 1.035808 0.173 Uiso 0.609(8) 1 calc GR . P P 1
H19X H 0.038036 0.459531 1.007489 0.173 Uiso 0.609(8) 1 calc GR . P P 1
C199 C 0.810610 -0.014710 0.469200 0.114(3) Uani 0.748(8) 1 d D U P F 1
H19Y H 0.822439 -0.037141 0.456140 0.170 Uiso 0.748(8) 1 calc GR . P F 1
HD H 0.828884 -0.020681 0.490335 0.170 Uiso 0.748(8) 1 calc GR . P F 1
HE H 0.822940 0.014801 0.449468 0.170 Uiso 0.748(8) 1 calc GR . P F 1
C200 C 0.384820 0.158120 1.061460 0.133(3) Uani 0.856(9) 1 d D U P H 1
H20A H 0.390168 0.134746 1.085156 0.200 Uiso 0.856(9) 1 calc GR . P H 1
H20B H 0.350855 0.175625 1.069537 0.200 Uiso 0.856(9) 1 calc GR . P H 1
H20C H 0.419560 0.177501 1.047922 0.200 Uiso 0.856(9) 1 calc GR . P H 1
C201 C -0.041630 0.929900 0.525670 0.130(4) Uani 0.618(8) 1 d D U P E 1
H20D H -0.060483 0.917006 0.554515 0.195 Uiso 0.618(8) 1 calc GR . P E 1
H20E H -0.065752 0.953562 0.513941 0.195 Uiso 0.618(8) 1 calc GR . P E 1
H20F H -0.003322 0.942219 0.520750 0.195 Uiso 0.618(8) 1 calc GR . P E 1
C202 C 0.112820 0.186780 1.071070 0.148(5) Uani 0.730(10) 1 d D U P A 1
H20G H 0.136089 0.164550 1.060677 0.223 Uiso 0.730(10) 1 calc GR . P A 1
H20H H 0.086159 0.171912 1.097722 0.223 Uiso 0.730(10) 1 calc GR . P A 1
H20I H 0.138688 0.207283 1.072739 0.223 Uiso 0.730(10) 1 calc GR . P A 1
C203 C 0.870540 0.370060 0.016710 0.132(4) Uani 0.839(8) 1 d D U P M 1
H20J H 0.832458 0.358339 0.020330 0.199 Uiso 0.839(8) 1 calc GR . P M 1
H20K H 0.899806 0.363257 -0.005343 0.199 Uiso 0.839(8) 1 calc GR . P M 1
H20L H 0.868584 0.402297 0.010545 0.199 Uiso 0.839(8) 1 calc GR . P M 1
C204 C 0.397830 0.931660 0.024210 0.146(4) Uani 0.761(10) 1 d D U P J 1
H20M H 0.366150 0.909822 0.033774 0.219 Uiso 0.761(10) 1 calc GR . P J 1
H20N H 0.435016 0.918171 0.014590 0.219 Uiso 0.761(10) 1 calc GR . P J 1
H20O H 0.391546 0.957326 0.002346 0.219 Uiso 0.761(10) 1 calc GR . P J 1
C205 C 0.084490 0.936220 0.269730 0.140(4) Uani 0.688(9) 1 d D U P Q 1
H20P H 0.059269 0.961840 0.264436 0.210 Uiso 0.688(9) 1 calc GR . P Q 1
H20Q H 0.121390 0.945836 0.270239 0.210 Uiso 0.688(9) 1 calc GR . P Q 1
H20R H 0.065222 0.914057 0.295604 0.210 Uiso 0.688(9) 1 calc GR . P Q 1
C206 C -0.202090 0.723790 0.718240 0.136(4) Uani 0.711(10) 1 d D U P O 1
H20S H -0.191222 0.755345 0.708154 0.204 Uiso 0.711(10) 1 calc GR . P O 1
H20T H -0.177624 0.706764 0.734549 0.204 Uiso 0.711(10) 1 calc GR . P O 1
H20U H -0.243055 0.719671 0.734563 0.204 Uiso 0.711(10) 1 calc GR . P O 1
C207 C 0.062360 0.168840 1.042160 0.148(5) Uani 0.730(10) 1 d D U P A 1
H20V H 0.041218 0.176479 1.022409 0.221 Uiso 0.730(10) 1 calc GR . P A 1
H20W H 0.037064 0.150724 1.068220 0.221 Uiso 0.730(10) 1 calc GR . P A 1
H20X H 0.097013 0.152061 1.033838 0.221 Uiso 0.730(10) 1 calc GR . P A 1
C208 C 0.330650 0.969770 0.072150 0.150(4) Uani 0.761(10) 1 d D U P J 1
H20Y H 0.327397 0.993730 0.048141 0.225 Uiso 0.761(10) 1 calc GR . P J 1
HF H 0.323303 0.981445 0.094113 0.225 Uiso 0.761(10) 1 calc GR . P J 1
HG H 0.301995 0.946223 0.079561 0.225 Uiso 0.761(10) 1 calc GR . P J 1
C209 C 0.723900 -0.006070 0.448760 0.120(3) Uani 0.748(8) 1 d D U P F 1
H20Z H 0.739050 0.023172 0.429638 0.180 Uiso 0.748(8) 1 calc GR . P F 1
HH H 0.681266 -0.006251 0.456679 0.180 Uiso 0.748(8) 1 calc GR . P F 1
HI H 0.738553 -0.028771 0.436314 0.180 Uiso 0.748(8) 1 calc GR . P F 1
C210 C -0.084600 0.879410 0.490900 0.127(4) Uani 0.618(8) 1 d D U P E 1
H21A H -0.065745 0.867309 0.469429 0.191 Uiso 0.618(8) 1 calc GR . P E 1
H21B H -0.106585 0.905702 0.480907 0.191 Uiso 0.618(8) 1 calc GR . P E 1
H21C H -0.111167 0.856943 0.513214 0.191 Uiso 0.618(8) 1 calc GR . P E 1
C211 C 0.012270 0.928300 0.459030 0.126(4) Uani 0.618(8) 1 d D U P E 1
H21D H 0.045627 0.938971 0.463135 0.190 Uiso 0.618(8) 1 calc GR . P E 1
H21E H -0.009727 0.953698 0.447337 0.190 Uiso 0.618(8) 1 calc GR . P E 1
H21F H 0.026154 0.911144 0.440913 0.190 Uiso 0.618(8) 1 calc GR . P E 1
C212 C -0.221120 0.724940 0.656540 0.133(4) Uani 0.711(10) 1 d D U P O 1
C213 C -0.112200 0.678400 0.841600 0.169(5) Uani 0.771(10) 1 d D U P I 1
H21G H -0.096929 0.649268 0.840940 0.253 Uiso 0.771(10) 1 calc GR . P I 1
H21H H -0.136166 0.689265 0.823594 0.253 Uiso 0.771(10) 1 calc GR . P I 1
H21I H -0.135970 0.675756 0.868873 0.253 Uiso 0.771(10) 1 calc GR . P I 1
C214 C 0.704500 -0.059900 0.510200 0.148(4) Uani 0.748(8) 1 d D U P F 1
H21J H 0.708883 -0.076950 0.492326 0.221 Uiso 0.748(8) 1 calc GR . P F 1
H21K H 0.663778 -0.051438 0.518727 0.221 Uiso 0.748(8) 1 calc GR . P F 1
H21L H 0.716006 -0.078098 0.533670 0.221 Uiso 0.748(8) 1 calc GR . P F 1
C215 C 0.840300 0.142400 0.205700 0.134(4) Uani 0.708(8) 1 d D U P G 1
H21M H 0.852462 0.148541 0.225981 0.201 Uiso 0.708(8) 1 calc GR . P G 1
H21N H 0.854018 0.166560 0.180131 0.201 Uiso 0.708(8) 1 calc GR . P G 1
H21O H 0.856988 0.114395 0.202711 0.201 Uiso 0.708(8) 1 calc GR . P G 1
C216 C 0.036900 0.901400 0.237500 0.144(4) Uani 0.688(9) 1 d D U P Q 1
H21P H 0.018817 0.880060 0.264109 0.216 Uiso 0.688(9) 1 calc GR . P Q 1
H21Q H 0.040132 0.887817 0.217240 0.216 Uiso 0.688(9) 1 calc GR . P Q 1
H21R H 0.012871 0.927840 0.232934 0.216 Uiso 0.688(9) 1 calc GR . P Q 1
C217 C 0.120900 0.952400 0.188600 0.161(5) Uani 0.688(9) 1 d D U P Q 1
H21S H 0.091473 0.975195 0.184743 0.241 Uiso 0.688(9) 1 calc GR . P Q 1
H21T H 0.127841 0.937766 0.168636 0.241 Uiso 0.688(9) 1 calc GR . P Q 1
H21U H 0.157239 0.966263 0.185588 0.241 Uiso 0.688(9) 1 calc GR . P Q 1
N11 N 0.704400 0.287100 0.106200 0.0918(16) Uani 1 1 d . U . . .
N12 N 0.240600 0.286000 1.037000 0.110(2) Uani 1 1 d . U . . .
N13 N 0.327500 0.046700 0.340600 0.129(3) Uani 1 1 d . U . . .
N14 N -0.049400 0.808700 0.671000 0.152(3) Uani 1 1 d . U . . .
C218 C -0.009500 0.775300 0.661500 0.107(2) Uani 1 1 d . U . . .
H21Y H -0.021608 0.746500 0.682529 0.160 Uiso 1 1 calc GR . . . .
HJ H 0.029759 0.783099 0.659589 0.160 Uiso 1 1 calc GR . . . .
HK H -0.009471 0.773549 0.635911 0.160 Uiso 1 1 calc GR . . . .
C219 C 0.260900 0.293600 0.996200 0.109(2) Uani 1 1 d . U . . .
H21V H 0.228133 0.300579 0.985181 0.163 Uiso 1 1 calc GR . . . .
H21W H 0.280064 0.266984 0.991406 0.163 Uiso 1 1 calc GR . . . .
H21X H 0.288833 0.318601 0.983213 0.163 Uiso 1 1 calc GR . . . .
C220 C 0.679100 0.297500 0.143100 0.104(2) Uani 1 1 d . U . . .
H22A H 0.693760 0.326594 0.139432 0.155 Uiso 1 1 calc GR . . . .
H22B H 0.690026 0.274788 0.164982 0.155 Uiso 1 1 calc GR . . . .
H22C H 0.636601 0.298071 0.149555 0.155 Uiso 1 1 calc GR . . . .
N15 N 0.226400 0.843700 0.115600 0.168(3) Uani 1 1 d D U . . .
N16 N 0.384200 0.254000 0.274200 0.172(3) Uani 1 1 d . U . . .
C221 C 0.689000 0.320200 0.073100 0.150(3) Uani 1 1 d . U . . .
H22D H 0.646557 0.320901 0.079150 0.226 Uiso 1 1 calc GR . . . .
H22E H 0.706343 0.312600 0.048793 0.226 Uiso 1 1 calc GR . . . .
H22F H 0.703712 0.349427 0.069030 0.226 Uiso 1 1 calc GR . . . .
C222 C 0.340900 0.001200 0.358900 0.196(5) Uani 1 1 d . U . . .
H22J H 0.321383 -0.018159 0.351181 0.295 Uiso 1 1 calc GR . . . .
H22K H 0.327367 -0.006564 0.388016 0.295 Uiso 1 1 calc GR . . . .
H22L H 0.383080 -0.002675 0.349970 0.295 Uiso 1 1 calc GR . . . .
N17 N 0.380900 0.121200 0.902100 0.170(3) Uani 1 1 d . U . . .
C223 C 0.372500 0.213100 0.273800 0.208(5) Uani 1 1 d . U . . .
H22S H 0.408457 0.196212 0.270210 0.312 Uiso 1 1 calc GR . . . .
H22T H 0.356817 0.217045 0.251745 0.312 Uiso 1 1 calc GR . . . .
H22U H 0.343894 0.196917 0.299160 0.312 Uiso 1 1 calc GR . . . .
C224 C 0.246500 0.808800 0.143200 0.148(3) Uani 1 1 d D U . . .
H22P H 0.274260 0.820567 0.151651 0.222 Uiso 1 1 calc GR . . . .
H22Q H 0.265753 0.786974 0.130675 0.222 Uiso 1 1 calc GR . . . .
H22R H 0.213503 0.794522 0.166520 0.222 Uiso 1 1 calc GR . . . .
N18 N 0.462900 0.076500 0.824200 0.182(3) Uani 1 1 d . U . . .
C225 C 0.210700 0.321600 1.050400 0.171(4) Uani 1 1 d . U . . .
H22G H 0.236888 0.347546 1.039321 0.256 Uiso 1 1 calc GR . . . .
H22H H 0.198820 0.311792 1.079639 0.256 Uiso 1 1 calc GR . . . .
H22I H 0.176185 0.329521 1.041296 0.256 Uiso 1 1 calc GR . . . .
C226 C 0.513900 0.095400 0.815400 0.199(5) Uani 1 1 d . U . . .
H22Z H 0.538882 0.094241 0.789490 0.299 Uiso 1 1 calc GR . . . .
HL H 0.532334 0.079562 0.836062 0.299 Uiso 1 1 calc GR . . . .
HM H 0.508319 0.126419 0.814119 0.299 Uiso 1 1 calc GR . . . .
C227 C 0.348600 0.057800 0.296100 0.179(4) Uani 1 1 d . U . . .
H22M H 0.390751 0.053689 0.287423 0.268 Uiso 1 1 calc GR . . . .
H22N H 0.339778 0.088748 0.283183 0.268 Uiso 1 1 calc GR . . . .
H22O H 0.329052 0.038212 0.288632 0.268 Uiso 1 1 calc GR . . . .
C228 C 0.434000 0.143500 0.896000 0.178(4) Uani 1 1 d . U . . .
H22Y H 0.463008 0.142168 0.871359 0.268 Uiso 1 1 calc GR . . . .
HN H 0.449006 0.128861 0.918663 0.268 Uiso 1 1 calc GR . . . .
HO H 0.425980 0.174587 0.893843 0.268 Uiso 1 1 calc GR . . . .
C229 C 0.409700 0.256200 0.306900 0.161(3) Uani 1 1 d . U . . .
H22V H 0.382436 0.241690 0.333405 0.241 Uiso 1 1 calc GR . . . .
H22W H 0.415680 0.287300 0.303378 0.241 Uiso 1 1 calc GR . . . .
H22X H 0.446997 0.240992 0.304450 0.241 Uiso 1 1 calc GR . . . .
C230 C 0.730100 0.249400 0.104100 0.164(4) Uani 1 1 d . U . . .
H230 H 0.734927 0.227828 0.127717 0.197 Uiso 1 1 calc R . . . .
O50 O 0.227300 0.235100 1.098400 0.229(4) Uani 1 1 d . U . . .
C231 C 0.243200 0.249500 1.065500 0.190(4) Uani 1 1 d . U . . .
H231 H 0.265928 0.228537 1.054699 0.228 Uiso 1 1 calc R . . . .
O51 O 0.748100 0.241300 0.072300 0.226(4) Uani 1 1 d . U . . .
C232 C 0.354400 0.138700 0.871800 0.201(4) Uani 1 1 d . U . . .
H232 H 0.372305 0.163266 0.848999 0.241 Uiso 1 1 calc R . . . .
C233 C 0.198300 0.877500 0.127400 0.218(5) Uani 1 1 d D U . . .
H233 H 0.190996 0.877833 0.153717 0.261 Uiso 1 1 calc R . . . .
O52 O -0.083800 0.851400 0.715600 0.275(5) Uani 1 1 d . U . . .
C234 C -0.057600 0.817800 0.706300 0.216(5) Uani 1 1 d . U . . .
H234 H -0.042186 0.796947 0.725654 0.260 Uiso 1 1 calc R . . . .
C235 C -0.065600 0.836300 0.640200 0.248(7) Uani 1 1 d . U . . .
H23D H -0.084881 0.819316 0.630131 0.373 Uiso 1 1 calc GR . . . .
H23E H -0.031195 0.851864 0.618906 0.373 Uiso 1 1 calc GR . . . .
H23F H -0.092614 0.857978 0.648957 0.373 Uiso 1 1 calc GR . . . .
O53 O 0.310400 0.123600 0.874000 0.309(6) Uani 1 1 d . U . . .
C236 C 0.355500 0.081600 0.936400 0.245(6) Uani 1 1 d . U . . .
H23J H 0.383338 0.057403 0.936969 0.367 Uiso 1 1 calc GR . . . .
H23K H 0.319662 0.072586 0.933967 0.367 Uiso 1 1 calc GR . . . .
H23L H 0.346552 0.088389 0.961150 0.367 Uiso 1 1 calc GR . . . .
C237 C 0.429300 0.095800 0.796600 0.211(5) Uani 1 1 d . U . . .
H23M H 0.421032 0.126774 0.794782 0.316 Uiso 1 1 calc GR . . . .
H23N H 0.392599 0.079052 0.806241 0.316 Uiso 1 1 calc GR . . . .
H23O H 0.451598 0.094597 0.770153 0.316 Uiso 1 1 calc GR . . . .
C238 C 0.248500 0.846500 0.075800 0.238(5) Uani 1 1 d D U . . .
H23G H 0.290912 0.850420 0.066964 0.357 Uiso 1 1 calc GR . . . .
H23H H 0.231546 0.871888 0.059410 0.357 Uiso 1 1 calc GR . . . .
H23I H 0.238627 0.819166 0.072959 0.357 Uiso 1 1 calc GR . . . .
C239 C 0.452900 0.973900 0.057400 0.157(5) Uani 0.761(10) 1 d D U P J 1
H23A H 0.487145 0.955329 0.053179 0.236 Uiso 0.761(10) 1 calc GR . P J 1
H23B H 0.447986 0.981507 0.081358 0.236 Uiso 0.761(10) 1 calc GR . P J 1
H23C H 0.458228 1.001155 0.034190 0.236 Uiso 0.761(10) 1 calc GR . P J 1
N19 N 0.254800 0.191800 0.203600 0.200(4) Uani 1 1 d . U . . .
C240 C 0.259300 0.168300 0.242000 0.232(5) Uani 1 1 d . U . . .
H24M H 0.300303 0.162269 0.240280 0.348 Uiso 1 1 calc GR . . . .
H24N H 0.237328 0.140183 0.253058 0.348 Uiso 1 1 calc GR . . . .
H24O H 0.243402 0.186087 0.259396 0.348 Uiso 1 1 calc GR . . . .
O54 O 0.305000 0.252600 0.189300 0.312(6) Uani 1 1 d . U . . .
C241 C 0.281900 0.232700 0.181300 0.273(6) Uani 1 1 d . U . . .
H241 H 0.279429 0.244740 0.154869 0.328 Uiso 1 1 calc R . . . .
C242 C 0.406800 0.785700 -0.016900 0.161(4) Uani 0.773(9) 1 d D U P N 1
H24A H 0.443400 0.776351 -0.010761 0.242 Uiso 0.773(9) 1 calc GR . P N 1
H24B H 0.396265 0.814721 -0.013835 0.242 Uiso 0.773(9) 1 calc GR . P N 1
H24C H 0.411605 0.787861 -0.044449 0.242 Uiso 0.773(9) 1 calc GR . P N 1
C243 C 0.216200 0.166400 0.195500 0.262(6) Uani 1 1 d . U . . .
H24P H 0.232490 0.137059 0.196660 0.392 Uiso 1 1 calc GR . . . .
H24Q H 0.212345 0.182107 0.168855 0.392 Uiso 1 1 calc GR . . . .
H24R H 0.177819 0.162961 0.215540 0.392 Uiso 1 1 calc GR . . . .
C244 C 0.290000 0.764800 0.012800 0.163(4) Uani 0.773(9) 1 d D U P N 1
H24D H 0.287364 0.770029 -0.013970 0.245 Uiso 0.773(9) 1 calc GR . P N 1
H24E H 0.282063 0.792376 0.019007 0.245 Uiso 0.773(9) 1 calc GR . P N 1
H24F H 0.261369 0.741874 0.032461 0.245 Uiso 0.773(9) 1 calc GR . P N 1
O55 O 0.299300 0.119000 0.336700 0.250(4) Uani 1 1 d . U . . .
C245 C 0.305000 0.082100 0.357000 0.228(5) Uani 1 1 d . U . . .
H245 H 0.294471 0.075368 0.385072 0.274 Uiso 1 1 calc R . . . .
C246 C 0.437900 0.041500 0.861100 0.231(5) Uani 1 1 d . U . . .
H246 H 0.401621 0.028642 0.865329 0.278 Uiso 1 1 calc R . . . .
O56 O 0.457300 0.030100 0.882600 0.305(5) Uani 1 1 d . U . . .
O57 O 0.386500 0.328800 0.249900 0.230(4) Uani 1 1 d . U . . .
C247 C 0.379600 0.288800 0.247600 0.185(4) Uani 1 1 d . U . . .
H247 H 0.371014 0.287295 0.225053 0.221 Uiso 1 1 calc R . . . .
C248 C -0.226400 0.668700 0.705700 0.159(5) Uani 0.711(10) 1 d D U P O 1
H24G H -0.209443 0.650289 0.726450 0.238 Uiso 0.711(10) 1 calc GR . P O 1
H24H H -0.226464 0.652426 0.687934 0.238 Uiso 0.711(10) 1 calc GR . P O 1
H24I H -0.266440 0.675904 0.718206 0.238 Uiso 0.711(10) 1 calc GR . P O 1
C249 C -0.023370 0.899460 0.453430 0.140(6) Uani 0.382(8) 1 d D U P E 2
H24J H -0.048183 0.878097 0.451924 0.210 Uiso 0.382(8) 1 calc GR . P E 2
H24K H 0.017386 0.895240 0.439693 0.210 Uiso 0.382(8) 1 calc GR . P E 2
H24L H -0.034712 0.929709 0.440614 0.210 Uiso 0.382(8) 1 calc GR . P E 2
C250 C -0.089510 0.895380 0.532060 0.134(6) Uani 0.382(8) 1 d D U P E 2
H25A H -0.104361 0.925441 0.523280 0.201 Uiso 0.382(8) 1 calc GR . P E 2
H25B H -0.083271 0.889294 0.557983 0.201 Uiso 0.382(8) 1 calc GR . P E 2
H25C H -0.117838 0.873830 0.534590 0.201 Uiso 0.382(8) 1 calc GR . P E 2
C251 C -0.004170 0.944670 0.495530 0.134(6) Uani 0.382(8) 1 d D U P E 2
H25D H 0.036253 0.949187 0.478188 0.201 Uiso 0.382(8) 1 calc GR . P E 2
H25E H -0.005972 0.945315 0.521820 0.201 Uiso 0.382(8) 1 calc GR . P E 2
H25F H -0.028143 0.968326 0.483620 0.201 Uiso 0.382(8) 1 calc GR . P E 2
C252 C -0.031170 0.891550 0.500990 0.105(4) Uani 0.382(8) 1 d D U P E 2
C253 C 0.100300 0.499370 1.007080 0.106(5) Uani 0.391(8) 1 d D U P P 2
H25G H 0.136505 0.517095 0.995098 0.159 Uiso 0.391(8) 1 calc GR . P P 2
H25H H 0.076202 0.506700 1.030480 0.159 Uiso 0.391(8) 1 calc GR . P P 2
H25I H 0.079051 0.505937 0.987475 0.159 Uiso 0.391(8) 1 calc GR . P P 2
C254 C 0.138570 0.434970 1.056380 0.100(5) Uani 0.391(8) 1 d D U P P 2
H25J H 0.139208 0.402479 1.066857 0.150 Uiso 0.391(8) 1 calc GR . P P 2
H25K H 0.113422 0.445980 1.077259 0.150 Uiso 0.391(8) 1 calc GR . P P 2
H25L H 0.178150 0.447007 1.047955 0.150 Uiso 0.391(8) 1 calc GR . P P 2
C255 C 0.054290 0.435940 1.035200 0.104(5) Uani 0.391(8) 1 d D U P P 2
H25M H 0.036402 0.446900 1.013631 0.156 Uiso 0.391(8) 1 calc GR . P P 2
H25N H 0.033814 0.447909 1.056512 0.156 Uiso 0.391(8) 1 calc GR . P P 2
H25O H 0.051662 0.403443 1.045889 0.156 Uiso 0.391(8) 1 calc GR . P P 2
C256 C 0.672510 0.428950 -0.011410 0.095(6) Uani 0.237(7) 1 d D U P K 2
H25P H 0.706425 0.441130 -0.009181 0.143 Uiso 0.237(7) 1 calc GR . P K 2
H25Q H 0.675267 0.436996 -0.039657 0.143 Uiso 0.237(7) 1 calc GR . P K 2
H25R H 0.671442 0.396551 0.000819 0.143 Uiso 0.237(7) 1 calc GR . P K 2
C257 C 0.618470 0.499980 -0.010370 0.079(5) Uani 0.237(7) 1 d D U P K 2
H25S H 0.583413 0.512111 0.004048 0.118 Uiso 0.237(7) 1 calc GR . P K 2
H25T H 0.619453 0.507543 -0.038250 0.118 Uiso 0.237(7) 1 calc GR . P K 2
H25U H 0.653058 0.512635 -0.009416 0.118 Uiso 0.237(7) 1 calc GR . P K 2
C258 C 0.564190 0.429380 0.005580 0.092(6) Uani 0.237(7) 1 d D U P K 2
H25V H 0.563413 0.396883 0.016620 0.139 Uiso 0.237(7) 1 calc GR . P K 2
H25W H 0.566680 0.438829 -0.022726 0.139 Uiso 0.237(7) 1 calc GR . P K 2
H25X H 0.528561 0.440797 0.020144 0.139 Uiso 0.237(7) 1 calc GR . P K 2
C259 C 0.094470 0.216680 1.080690 0.142(6) Uani 0.270(10) 1 d D U P A 2
H25Y H 0.078519 0.245014 1.083263 0.212 Uiso 0.270(10) 1 calc GR . P A 2
HP H 0.136326 0.216443 1.077222 0.212 Uiso 0.270(10) 1 calc GR . P A 2
HQ H 0.075011 0.192302 1.104839 0.212 Uiso 0.270(10) 1 calc GR . P A 2
C260 C 0.085370 0.211430 1.047860 0.094(5) Uani 0.270(10) 1 d D U P A 2
C261 C 0.027900 0.209890 1.040810 0.114(6) Uani 0.270(10) 1 d D U P A 2
H26A H 0.004077 0.185041 1.062188 0.171 Uiso 0.270(10) 1 calc GR . P A 2
H26B H 0.034606 0.205873 1.015034 0.171 Uiso 0.270(10) 1 calc GR . P A 2
H26C H 0.007583 0.237753 1.040615 0.171 Uiso 0.270(10) 1 calc GR . P A 2
C262 C 0.093670 0.165660 1.054280 0.116(6) Uani 0.270(10) 1 d D U P A 2
H26D H 0.133255 0.158015 1.055629 0.175 Uiso 0.270(10) 1 calc GR . P A 2
H26E H 0.088037 0.158650 1.032212 0.175 Uiso 0.270(10) 1 calc GR . P A 2
H26F H 0.065481 0.148533 1.079456 0.175 Uiso 0.270(10) 1 calc GR . P A 2
C263 C 0.805640 0.140710 0.174380 0.133(6) Uani 0.292(8) 1 d D U P G 2
H26G H 0.819513 0.111037 0.174548 0.200 Uiso 0.292(8) 1 calc GR . P G 2
H26H H 0.838908 0.161450 0.163172 0.200 Uiso 0.292(8) 1 calc GR . P G 2
H26I H 0.779223 0.150674 0.158037 0.200 Uiso 0.292(8) 1 calc GR . P G 2
C264 C 0.724290 0.108080 0.232810 0.122(6) Uani 0.292(8) 1 d D U P G 2
H26J H 0.700890 0.119348 0.214461 0.182 Uiso 0.292(8) 1 calc GR . P G 2
H26K H 0.699506 0.103731 0.260205 0.182 Uiso 0.292(8) 1 calc GR . P G 2
H26L H 0.741174 0.079709 0.230974 0.182 Uiso 0.292(8) 1 calc GR . P G 2
C265 C 0.769260 0.138900 0.222450 0.090(4) Uani 0.292(8) 1 d D U P G 2
C266 C 0.816640 0.127150 0.241650 0.102(5) Uani 0.292(8) 1 d D U P G 2
H26M H 0.832784 0.098504 0.240093 0.152 Uiso 0.292(8) 1 calc GR . P G 2
H26N H 0.800799 0.125132 0.269718 0.152 Uiso 0.292(8) 1 calc GR . P G 2
H26O H 0.847432 0.150103 0.227739 0.152 Uiso 0.292(8) 1 calc GR . P G 2
C267 C 0.069200 0.751300 0.151600 0.130(3) Uani 0.660(10) 1 d D U P R 1
C268 C 0.087600 0.746800 0.113500 0.148(4) Uani 0.660(10) 1 d D U P R 1
H26P H 0.125984 0.761091 0.098459 0.222 Uiso 0.660(10) 1 calc GR . P R 1
H26Q H 0.059600 0.760952 0.099124 0.222 Uiso 0.660(10) 1 calc GR . P R 1
H26R H 0.090002 0.715230 0.116442 0.222 Uiso 0.660(10) 1 calc GR . P R 1
C269 C 0.014200 0.751900 0.176800 0.148(4) Uani 0.660(10) 1 d D U P R 1
H26S H 0.001172 0.721492 0.194008 0.222 Uiso 0.660(10) 1 calc GR . P R 1
H26T H -0.012465 0.765008 0.161053 0.222 Uiso 0.660(10) 1 calc GR . P R 1
H26U H 0.014578 0.769629 0.193352 0.222 Uiso 0.660(10) 1 calc GR . P R 1
C270 C 0.069500 0.806100 0.139600 0.164(5) Uani 0.660(10) 1 d D U P R 1
H27A H 0.055611 0.813854 0.163997 0.245 Uiso 0.660(10) 1 calc GR . P R 1
H27B H 0.043863 0.818935 0.123012 0.245 Uiso 0.660(10) 1 calc GR . P R 1
H27C H 0.109203 0.817875 0.124704 0.245 Uiso 0.660(10) 1 calc GR . P R 1
O58 O 0.259800 0.771100 0.256000 0.0734(9) Uani 1 1 d . U . . .
C271 C 0.552060 0.228710 0.105530 0.098(6) Uani 0.232(7) 1 d D U P L 2
H27D H 0.537607 0.257913 0.093000 0.147 Uiso 0.232(7) 1 calc GR . P L 2
H27E H 0.545095 0.207673 0.093681 0.147 Uiso 0.232(7) 1 calc GR . P L 2
H27F H 0.593912 0.231040 0.101167 0.147 Uiso 0.232(7) 1 calc GR . P L 2
C272 C 0.453630 0.208310 0.155740 0.095(5) Uani 0.232(7) 1 d D U P L 2
H27G H 0.431723 0.195362 0.184085 0.143 Uiso 0.232(7) 1 calc GR . P L 2
H27H H 0.448852 0.189316 0.141323 0.143 Uiso 0.232(7) 1 calc GR . P L 2
H27I H 0.438974 0.237926 0.144640 0.143 Uiso 0.232(7) 1 calc GR . P L 2
C273 C 0.544110 0.164740 0.169590 0.089(5) Uani 0.232(7) 1 d D U P L 2
H27J H 0.585328 0.167706 0.166762 0.133 Uiso 0.232(7) 1 calc GR . P L 2
H27K H 0.539997 0.145248 0.155433 0.133 Uiso 0.232(7) 1 calc GR . P L 2
H27L H 0.522216 0.151959 0.197956 0.133 Uiso 0.232(7) 1 calc GR . P L 2
C274 C 0.362850 0.986580 0.082600 0.146(7) Uani 0.239(10) 1 d D U P J 2
H27M H 0.376582 1.014390 0.060527 0.218 Uiso 0.239(10) 1 calc GR . P J 2
H27N H 0.381029 0.983262 0.103353 0.218 Uiso 0.239(10) 1 calc GR . P J 2
H27O H 0.320453 0.987114 0.093837 0.218 Uiso 0.239(10) 1 calc GR . P J 2
C275 C 0.360010 0.937900 0.032780 0.142(6) Uani 0.239(10) 1 d D U P J 2
H27P H 0.317358 0.936640 0.041991 0.213 Uiso 0.239(10) 1 calc GR . P J 2
H27Q H 0.374823 0.910929 0.026703 0.213 Uiso 0.239(10) 1 calc GR . P J 2
H27R H 0.373480 0.963920 0.008676 0.213 Uiso 0.239(10) 1 calc GR . P J 2
C276 C 0.459340 0.951770 0.039320 0.141(7) Uani 0.239(10) 1 d D U P J 2
H27S H 0.465367 0.980718 0.017972 0.212 Uiso 0.239(10) 1 calc GR . P J 2
H27T H 0.475425 0.928513 0.027826 0.212 Uiso 0.239(10) 1 calc GR . P J 2
H27U H 0.479001 0.951743 0.058514 0.212 Uiso 0.239(10) 1 calc GR . P J 2
C277 C 0.399200 0.948660 0.062780 0.120(4) Uani 0.54(3) 1 d . U P J 1
C278 C 0.039740 0.899610 0.271490 0.156(7) Uani 0.312(9) 1 d D U P Q 2
H27V H 0.050228 0.886260 0.296230 0.233 Uiso 0.312(9) 1 calc GR . P Q 2
H27W H 0.017938 0.877806 0.268062 0.233 Uiso 0.312(9) 1 calc GR . P Q 2
H27X H 0.015587 0.925536 0.272909 0.233 Uiso 0.312(9) 1 calc GR . P Q 2
C279 C 0.076880 0.924580 0.197820 0.150(6) Uani 0.312(9) 1 d D U P Q 2
H27Y H 0.034376 0.921659 0.206082 0.225 Uiso 0.312(9) 1 calc GR . P Q 2
HR H 0.094453 0.903590 0.183894 0.225 Uiso 0.312(9) 1 calc GR . P Q 2
HS H 0.088887 0.954920 0.179864 0.225 Uiso 0.312(9) 1 calc GR . P Q 2
C280 C 0.124370 0.965020 0.227590 0.138(6) Uani 0.312(9) 1 d D U P Q 2
H28A H 0.092161 0.984698 0.233880 0.207 Uiso 0.312(9) 1 calc GR . P Q 2
H28B H 0.148098 0.978134 0.199678 0.207 Uiso 0.312(9) 1 calc GR . P Q 2
H28C H 0.148487 0.961156 0.245115 0.207 Uiso 0.312(9) 1 calc GR . P Q 2
C281 C -0.195060 0.699470 0.689400 0.115(4) Uani 0.289(10) 1 d D U P O 2
C282 C -0.211170 0.690770 0.728560 0.129(6) Uani 0.289(10) 1 d D U P O 2
C283 C -0.233630 0.689780 0.668600 0.132(6) Uani 0.289(10) 1 d D U P O 2
H28D H -0.242926 0.657917 0.679114 0.198 Uiso 0.289(10) 1 calc GR . P O 2
H28E H -0.213423 0.698712 0.639854 0.198 Uiso 0.289(10) 1 calc GR . P O 2
H28F H -0.269682 0.706395 0.673274 0.198 Uiso 0.289(10) 1 calc GR . P O 2
C284 C -0.203200 0.745230 0.677570 0.129(6) Uani 0.289(10) 1 d D U P O 2
H28G H -0.244060 0.751313 0.689339 0.193 Uiso 0.289(10) 1 calc GR . P O 2
H28H H -0.192937 0.757512 0.648381 0.193 Uiso 0.289(10) 1 calc GR . P O 2
H28I H -0.178320 0.759009 0.686680 0.193 Uiso 0.289(10) 1 calc GR . P O 2
C285 C 0.747250 -0.012080 0.482360 0.094(5) Uani 0.252(8) 1 d D U P F 2
C286 C 0.772780 -0.054530 0.509050 0.112(6) Uani 0.252(8) 1 d D U P F 2
H28J H 0.802398 -0.045107 0.517568 0.168 Uiso 0.252(8) 1 calc GR . P F 2
H28K H 0.790386 -0.073912 0.493417 0.168 Uiso 0.252(8) 1 calc GR . P F 2
H28L H 0.741286 -0.070727 0.532611 0.168 Uiso 0.252(8) 1 calc GR . P F 2
C287 C 0.770570 0.009890 0.437310 0.114(6) Uani 0.252(8) 1 d D U P F 2
H28M H 0.738783 0.024627 0.426974 0.171 Uiso 0.252(8) 1 calc GR . P F 2
H28N H 0.787130 -0.012678 0.425040 0.171 Uiso 0.252(8) 1 calc GR . P F 2
H28O H 0.800833 0.031886 0.430870 0.171 Uiso 0.252(8) 1 calc GR . P F 2
C288 C 0.693220 -0.040390 0.486720 0.105(6) Uani 0.252(8) 1 d D U P F 2
H28P H 0.674660 -0.056990 0.515008 0.157 Uiso 0.252(8) 1 calc GR . P F 2
H28Q H 0.706833 -0.061189 0.472014 0.157 Uiso 0.252(8) 1 calc GR . P F 2
H28R H 0.664998 -0.020371 0.475816 0.157 Uiso 0.252(8) 1 calc GR . P F 2
C289 C 0.940960 0.321060 0.066500 0.115(8) Uani 0.161(8) 1 d D U P M 2
H28S H 0.961334 0.337726 0.076200 0.173 Uiso 0.161(8) 1 calc GR . P M 2
H28T H 0.967673 0.316052 0.042626 0.173 Uiso 0.161(8) 1 calc GR . P M 2
H28U H 0.927146 0.292426 0.087335 0.173 Uiso 0.161(8) 1 calc GR . P M 2
C290 C 0.908380 0.388280 0.017540 0.100(7) Uani 0.161(8) 1 d D U P M 2
H29A H 0.874866 0.401830 0.008760 0.149 Uiso 0.161(8) 1 calc GR . P M 2
H29B H 0.935906 0.378522 -0.003391 0.149 Uiso 0.161(8) 1 calc GR . P M 2
H29C H 0.927619 0.410101 0.022751 0.149 Uiso 0.161(8) 1 calc GR . P M 2
C291 C 0.857520 0.318730 0.041800 0.131(6) Uani 0.161(8) 1 d D U P M 2
H29D H 0.844537 0.290558 0.063556 0.196 Uiso 0.161(8) 1 calc GR . P M 2
H29E H 0.885195 0.312892 0.018642 0.196 Uiso 0.161(8) 1 calc GR . P M 2
H29F H 0.823867 0.334174 0.034378 0.196 Uiso 0.161(8) 1 calc GR . P M 2
C292 C 0.308840 0.713150 0.018210 0.142(6) Uani 0.227(9) 1 d D U P N 2
H29G H 0.316640 0.708880 -0.007568 0.213 Uiso 0.227(9) 1 calc GR . P N 2
H29H H 0.269218 0.723967 0.026190 0.213 Uiso 0.227(9) 1 calc GR . P N 2
H29I H 0.312720 0.684833 0.038422 0.213 Uiso 0.227(9) 1 calc GR . P N 2
C293 C 0.420360 0.744420 -0.010330 0.146(7) Uani 0.227(9) 1 d D U P N 2
H29J H 0.438620 0.720331 0.006349 0.219 Uiso 0.227(9) 1 calc GR . P N 2
H29K H 0.441408 0.772393 -0.018193 0.219 Uiso 0.227(9) 1 calc GR . P N 2
H29L H 0.421652 0.737972 -0.034279 0.219 Uiso 0.227(9) 1 calc GR . P N 2
C294 C 0.342360 0.800410 -0.006000 0.146(6) Uani 0.227(9) 1 d D U P N 2
H29M H 0.379123 0.815792 -0.023912 0.219 Uiso 0.227(9) 1 calc GR . P N 2
H29N H 0.325484 0.813690 0.014887 0.219 Uiso 0.227(9) 1 calc GR . P N 2
H29O H 0.315205 0.803214 -0.021290 0.219 Uiso 0.227(9) 1 calc GR . P N 2
C295 C -0.051770 0.715660 0.827750 0.121(5) Uani 0.229(10) 1 d D U P I 2
C296 C -0.116960 0.705370 0.823280 0.124(7) Uani 0.229(10) 1 d D U P I 2
H29P H -0.148057 0.703401 0.848072 0.187 Uiso 0.229(10) 1 calc GR . P I 2
H29Q H -0.115153 0.677288 0.818186 0.187 Uiso 0.229(10) 1 calc GR . P I 2
H29R H -0.124978 0.729532 0.801023 0.187 Uiso 0.229(10) 1 calc GR . P I 2
C297 C -0.036620 0.755890 0.835750 0.123(7) Uani 0.229(10) 1 d D U P I 2
H29S H -0.040248 0.783018 0.814214 0.185 Uiso 0.229(10) 1 calc GR . P I 2
H29T H 0.003450 0.753632 0.836916 0.185 Uiso 0.229(10) 1 calc GR . P I 2
H29U H -0.063321 0.756884 0.861263 0.185 Uiso 0.229(10) 1 calc GR . P I 2
C298 C -0.048500 0.669210 0.862590 0.126(7) Uani 0.229(10) 1 d D U P I 2
H29V H -0.082189 0.666253 0.886267 0.188 Uiso 0.229(10) 1 calc GR . P I 2
H29W H -0.012616 0.668848 0.869493 0.188 Uiso 0.229(10) 1 calc GR . P I 2
H29X H -0.048717 0.644445 0.853075 0.188 Uiso 0.229(10) 1 calc GR . P I 2
C299 C 0.097850 0.919520 0.705460 0.107(7) Uani 0.155(8) 1 d D U P D 2
H29Y H 0.078705 0.893523 0.728024 0.161 Uiso 0.155(8) 1 calc GR . P D 2
HT H 0.084187 0.946545 0.711772 0.161 Uiso 0.155(8) 1 calc GR . P D 2
HU H 0.140092 0.917553 0.700420 0.161 Uiso 0.155(8) 1 calc GR . P D 2
C300 C 0.017400 0.921730 0.675800 0.139(7) Uani 0.155(8) 1 d D U P D 2
H30A H 0.006407 0.922450 0.652579 0.209 Uiso 0.155(8) 1 calc GR . P D 2
H30B H 0.002733 0.948137 0.682938 0.209 Uiso 0.155(8) 1 calc GR . P D 2
H30C H 0.000553 0.895029 0.698385 0.209 Uiso 0.155(8) 1 calc GR . P D 2
C301 C 0.110800 0.965370 0.632070 0.129(7) Uani 0.155(8) 1 d D U P D 2
H30D H 0.153152 0.964362 0.626569 0.194 Uiso 0.155(8) 1 calc GR . P D 2
H30E H 0.095804 0.990696 0.640885 0.194 Uiso 0.155(8) 1 calc GR . P D 2
H30F H 0.101231 0.968588 0.607730 0.194 Uiso 0.155(8) 1 calc GR . P D 2
C302 C 0.074810 0.754760 0.149260 0.133(5) Uani 0.340(10) 1 d D U P R 2
C303 C 0.110610 0.780180 0.111260 0.149(6) Uani 0.340(10) 1 d D U P R 2
H30G H 0.132448 0.802518 0.113969 0.223 Uiso 0.340(10) 1 calc GR . P R 2
H30H H 0.086381 0.795004 0.094064 0.223 Uiso 0.340(10) 1 calc GR . P R 2
H30I H 0.137880 0.760683 0.099339 0.223 Uiso 0.340(10) 1 calc GR . P R 2
C304 C 0.028340 0.792570 0.161260 0.157(6) Uani 0.340(10) 1 d D U P R 2
H30J H -0.000617 0.778567 0.187150 0.235 Uiso 0.340(10) 1 calc GR . P R 2
H30K H 0.008680 0.805437 0.140785 0.235 Uiso 0.340(10) 1 calc GR . P R 2
H30L H 0.049512 0.816036 0.162932 0.235 Uiso 0.340(10) 1 calc GR . P R 2
C305 C 0.026750 0.728590 0.159710 0.167(7) Uani 0.340(10) 1 d D U P R 2
H30M H 0.039131 0.699642 0.157020 0.251 Uiso 0.340(10) 1 calc GR . P R 2
H30N H 0.002913 0.742943 0.142121 0.251 Uiso 0.340(10) 1 calc GR . P R 2
H30O H 0.003847 0.724477 0.187461 0.251 Uiso 0.340(10) 1 calc GR . P R 2
C306 C 0.407970 0.354920 1.043420 0.084(5) Uani 0.124(7) 1 d D U P B 2
C307 C 0.462560 0.373250 1.049600 0.099(7) Uani 0.124(7) 1 d D U P B 2
H30P H 0.498061 0.358859 1.038509 0.149 Uiso 0.124(7) 1 calc GR . P B 2
H30Q H 0.456219 0.366647 1.078183 0.149 Uiso 0.124(7) 1 calc GR . P B 2
H30R H 0.466700 0.405425 1.035877 0.149 Uiso 0.124(7) 1 calc GR . P B 2
C308 C 0.419280 0.302490 1.056600 0.098(7) Uani 0.124(7) 1 d D U P B 2
H30S H 0.384626 0.286694 1.059349 0.146 Uiso 0.124(7) 1 calc GR . P B 2
H30T H 0.427515 0.292545 1.082228 0.146 Uiso 0.124(7) 1 calc GR . P B 2
H30U H 0.452600 0.296240 1.036265 0.146 Uiso 0.124(7) 1 calc GR . P B 2
C309 C 0.341730 0.363670 1.068260 0.085(6) Uani 0.124(7) 1 d D U P B 2
H30V H 0.329027 0.392637 1.053633 0.128 Uiso 0.124(7) 1 calc GR . P B 2
H30W H 0.340985 0.363275 1.094668 0.128 Uiso 0.124(7) 1 calc GR . P B 2
H30X H 0.315483 0.340342 1.071364 0.128 Uiso 0.124(7) 1 calc GR . P B 2
C310 C 0.378210 0.139730 1.034140 0.101(5) Uani 0.144(9) 1 d D U P H 2
C311 C 0.369780 0.097690 1.026510 0.129(7) Uani 0.144(9) 1 d D U P H 2
H31C H 0.330740 0.097153 1.024100 0.193 Uiso 0.144(9) 1 calc GR . P H 2
H31D H 0.374163 0.071724 1.048804 0.193 Uiso 0.144(9) 1 calc GR . P H 2
H31E H 0.398997 0.097064 1.001702 0.193 Uiso 0.144(9) 1 calc GR . P H 2
C312 C 0.328460 0.141770 1.064920 0.122(7) Uani 0.144(9) 1 d D U P H 2
H31F H 0.324853 0.171870 1.066218 0.183 Uiso 0.144(9) 1 calc GR . P H 2
H31G H 0.331519 0.120654 1.090361 0.183 Uiso 0.144(9) 1 calc GR . P H 2
H31H H 0.294064 0.134219 1.059801 0.183 Uiso 0.144(9) 1 calc GR . P H 2
C313 C 0.432020 0.136270 1.046760 0.110(7) Uani 0.144(9) 1 d D U P H 2
H31I H 0.465560 0.130400 1.026343 0.165 Uiso 0.144(9) 1 calc GR . P H 2
H31J H 0.426860 0.111954 1.072212 0.165 Uiso 0.144(9) 1 calc GR . P H 2
H31K H 0.438714 0.164201 1.049951 0.165 Uiso 0.144(9) 1 calc GR . P H 2
C314 C 0.581940 -0.041370 0.821120 0.095(5) Uani 0.069(8) 1 d D U P C 2
C315 C 0.571030 -0.083560 0.815570 0.109(7) Uani 0.069(8) 1 d D U P C 2
H31L H 0.534355 -0.081523 0.809259 0.163 Uiso 0.069(8) 1 calc GR . P C 2
H31M H 0.568567 -0.108574 0.840214 0.163 Uiso 0.069(8) 1 calc GR . P C 2
H31N H 0.603039 -0.088151 0.793611 0.163 Uiso 0.069(8) 1 calc GR . P C 2
C316 C 0.645110 -0.037440 0.825330 0.105(7) Uani 0.069(8) 1 d D U P C 2
H31O H 0.675230 -0.038871 0.801156 0.158 Uiso 0.069(8) 1 calc GR . P C 2
H31P H 0.649853 -0.061945 0.848550 0.158 Uiso 0.069(8) 1 calc GR . P C 2
H31Q H 0.648763 -0.009108 0.828851 0.158 Uiso 0.069(8) 1 calc GR . P C 2
C317 C 0.538530 -0.033560 0.860520 0.133(7) Uani 0.069(8) 1 d D U P C 2
H31R H 0.552842 -0.008404 0.864396 0.199 Uiso 0.069(8) 1 calc GR . P C 2
H31S H 0.536657 -0.060300 0.883752 0.199 Uiso 0.069(8) 1 calc GR . P C 2
H31T H 0.499593 -0.027208 0.857462 0.199 Uiso 0.069(8) 1 calc GR . P C 2
C318 C 0.035120 0.808940 0.409290 0.257(5) Uani 1 1 d D U . . .
H318 H 0.014165 0.802755 0.436727 0.309 Uiso 1 1 calc R . . . .
O59 O 0.007800 0.805420 0.387180 0.335(6) Uani 1 1 d D U . . .
N20 N 0.093590 0.821140 0.397170 0.195(4) Uani 1 1 d D U . . .
C319 C 0.122240 0.824420 0.425700 0.197(4) Uani 1 1 d D U . . .
H31U H 0.102500 0.846529 0.437719 0.296 Uiso 1 1 calc GR . . . .
H31V H 0.163144 0.833405 0.411531 0.296 Uiso 1 1 calc GR . . . .
H31W H 0.120017 0.795494 0.446713 0.296 Uiso 1 1 calc GR . . . .
C320 C 0.129410 0.831390 0.354750 0.236(5) Uani 1 1 d D U . . .
H32A H 0.130083 0.805307 0.346796 0.354 Uiso 1 1 calc GR . . . .
H32B H 0.169210 0.839286 0.351630 0.354 Uiso 1 1 calc GR . . . .
H32C H 0.112573 0.856340 0.337835 0.354 Uiso 1 1 calc GR . . . .
C321 C -0.183310 0.374980 0.927820 0.242(8) Uani 0.5 1 d D U P . .
H321 H -0.158597 0.368875 0.944217 0.290 Uiso 0.5 1 calc R . P . .
O60 O -0.204470 0.342430 0.925330 0.244(7) Uani 0.5 1 d D U P . .
N21 N -0.192840 0.419390 0.908640 0.228(7) Uani 0.5 1 d D U P . .
C322 C -0.165730 0.455790 0.913470 0.241(8) Uani 0.5 1 d D U P . .
H32D H -0.178372 0.453228 0.941712 0.361 Uiso 0.5 1 calc GR . P . .
H32E H -0.177635 0.484445 0.897703 0.361 Uiso 0.5 1 calc GR . P . .
H32F H -0.123259 0.453762 0.904189 0.361 Uiso 0.5 1 calc GR . P . .
C323 C -0.230970 0.431750 0.882470 0.241(8) Uani 0.5 1 d D U P . .
H32G H -0.215136 0.419887 0.860535 0.361 Uiso 0.5 1 calc GR . P . .
H32H H -0.232720 0.464157 0.871530 0.361 Uiso 0.5 1 calc GR . P . .
H32I H -0.270211 0.419360 0.898078 0.361 Uiso 0.5 1 calc GR . P . .
C324 C 0.278780 0.440930 0.132660 0.503(12) Uiso 1 1 d D U . . .
H324 H 0.295608 0.466316 0.132916 0.603 Uiso 1 1 calc R . . . .
O61 O 0.252930 0.446900 0.107260 0.522(11) Uiso 1 1 d D U . . .
N22 N 0.285030 0.400290 0.160600 0.480(11) Uiso 1 1 d D U . . .
C325 C 0.316570 0.396520 0.189610 0.376(8) Uiso 1 1 d D U . . .
H32J H 0.356888 0.407040 0.175157 0.564 Uiso 1 1 calc GR . . . .
H32K H 0.316239 0.365423 0.206626 0.564 Uiso 1 1 calc GR . . . .
H32L H 0.297438 0.414604 0.206228 0.564 Uiso 1 1 calc GR . . . .
C326 C 0.259980 0.358980 0.162160 0.418(10) Uiso 1 1 d D U . . .
H32M H 0.217735 0.361753 0.167561 0.628 Uiso 1 1 calc GR . . . .
H32N H 0.268477 0.333724 0.183456 0.628 Uiso 1 1 calc GR . . . .
H32O H 0.277203 0.354211 0.136493 0.628 Uiso 1 1 calc GR . . . .
C327 C -0.211090 -0.049570 0.813480 0.259(6) Uani 0.5 1 d D U P . .
H327 H -0.238245 -0.048335 0.837701 0.311 Uiso 0.5 1 calc R . P . .
O62 O -0.219380 -0.024630 0.781650 0.255(6) Uani 0.5 1 d D U P . .
N23 N -0.165500 -0.079000 0.816500 0.260(6) Uani 0.5 1 d D U P . .
C328 C -0.159310 -0.107320 0.855740 0.262(6) Uani 0.5 1 d D U P . .
H32P H -0.193926 -0.126588 0.871079 0.393 Uiso 0.5 1 calc GR . P . .
H32Q H -0.155161 -0.088489 0.870473 0.393 Uiso 0.5 1 calc GR . P . .
H32R H -0.124751 -0.125608 0.851614 0.393 Uiso 0.5 1 calc GR . P . .
C329 C -0.121180 -0.082930 0.780000 0.262(6) Uani 0.5 1 d D U P . .
H32S H -0.101491 -0.054126 0.763811 0.393 Uiso 0.5 1 calc GR . P . .
H32T H -0.140267 -0.092237 0.764445 0.393 Uiso 0.5 1 calc GR . P . .
H32U H -0.092547 -0.105020 0.787667 0.393 Uiso 0.5 1 calc GR . P . .
O63 O 0.181800 0.909900 0.099800 0.360(7) Uani 1 1 d . U . . .

loop_
_atom_site_aniso_label
_atom_site_aniso_U_11
_atom_site_aniso_U_22
_atom_site_aniso_U_33
_atom_site_aniso_U_23
_atom_site_aniso_U_13
_atom_site_aniso_U_12
Co1 0.0653(4) 0.0376(4) 0.0387(4) -0.0095(3) -0.0190(3) 0.0069(3)
Co2 0.0572(4) 0.0386(4) 0.0412(4) -0.0077(3) -0.0148(3) 0.0031(3)
Co3 0.0626(4) 0.0385(4) 0.0368(3) -0.0057(3) -0.0140(3) 0.0011(3)
Co4 0.0650(4) 0.0418(4) 0.0348(3) -0.0051(3) -0.0136(3) 0.0005(3)
Co5 0.0679(4) 0.0396(4) 0.0395(4) -0.0113(3) -0.0165(3) 0.0071(3)
Co6 0.0542(4) 0.0483(4) 0.0393(4) -0.0050(3) -0.0102(3) 0.0069(3)
Co7 0.0618(4) 0.0393(4) 0.0409(4) -0.0069(3) -0.0128(3) 0.0054(3)
Co8 0.0551(4) 0.0499(4) 0.0401(4) -0.0107(3) -0.0145(3) 0.0092(3)
Co9 0.0719(5) 0.0392(4) 0.0407(4) -0.0111(3) -0.0137(3) 0.0066(3)
Co10 0.0693(5) 0.0493(4) 0.0396(4) -0.0126(3) -0.0162(3) 0.0017(3)
Co11 0.0599(4) 0.0397(4) 0.0519(4) -0.0041(3) -0.0134(3) -0.0023(3)
Co12 0.0664(4) 0.0461(4) 0.0425(4) -0.0013(3) -0.0189(3) -0.0062(3)
Co13 0.0817(5) 0.0535(4) 0.0499(4) -0.0242(3) -0.0278(4) 0.0187(4)
Co14 0.0742(5) 0.0568(5) 0.0468(4) -0.0219(3) -0.0240(4) 0.0171(4)
Co15 0.0727(5) 0.0402(4) 0.0539(4) -0.0067(3) -0.0182(4) -0.0030(3)
Co16 0.0745(5) 0.0469(4) 0.0505(4) -0.0156(3) -0.0118(4) 0.0003(4)
Co17 0.0581(4) 0.0633(5) 0.0503(4) -0.0091(4) -0.0160(3) 0.0003(4)
Co18 0.0609(5) 0.0605(5) 0.0544(4) -0.0057(4) -0.0207(4) -0.0020(4)
Co19 0.0703(5) 0.0803(6) 0.0800(6) -0.0471(5) -0.0308(4) 0.0129(4)
Co20 0.0698(5) 0.0764(6) 0.0919(6) -0.0499(5) -0.0337(5) 0.0196(4)
S1 0.0594(7) 0.0408(6) 0.0415(6) -0.0042(5) -0.0147(5) -0.0009(5)
Cl1 0.0702(7) 0.0422(6) 0.0433(6) -0.0106(5) -0.0180(5) 0.0057(5)
S2 0.0627(7) 0.0391(6) 0.0450(6) -0.0089(5) -0.0126(5) 0.0051(5)
Cl2 0.0650(7) 0.0482(7) 0.0462(6) -0.0101(5) -0.0130(5) -0.0015(6)
Cl3 0.0756(8) 0.0497(7) 0.0446(6) -0.0097(5) -0.0154(6) 0.0004(6)
S3 0.0715(8) 0.0512(7) 0.0490(7) -0.0177(6) -0.0214(6) 0.0114(6)
Cl4 0.0586(7) 0.0558(7) 0.0535(7) -0.0121(6) -0.0153(6) 0.0031(6)
S4 0.0723(8) 0.0459(7) 0.0463(7) -0.0097(5) -0.0205(6) 0.0093(6)
S5 0.0778(9) 0.0507(7) 0.0419(6) -0.0105(5) -0.0190(6) -0.0054(6)
S6 0.0816(9) 0.0476(7) 0.0462(7) -0.0133(5) -0.0276(6) 0.0095(6)
Cl5 0.0690(8) 0.0622(8) 0.0623(8) -0.0271(6) -0.0247(6) 0.0109(6)
S7 0.0611(7) 0.0610(8) 0.0401(6) -0.0085(5) -0.0102(6) 0.0093(6)
S8 0.0712(8) 0.0532(7) 0.0462(7) -0.0099(5) -0.0197(6) 0.0130(6)
S9 0.0647(8) 0.0438(7) 0.0644(8) 0.0016(6) -0.0273(7) -0.0055(6)
S10 0.0893(10) 0.0629(9) 0.0392(7) -0.0062(6) -0.0154(7) -0.0154(7)
S11 0.0852(9) 0.0433(7) 0.0491(7) -0.0136(5) -0.0230(7) 0.0161(6)
S12 0.0937(10) 0.0423(7) 0.0553(8) 0.0037(6) -0.0381(7) -0.0110(7)
S13 0.0657(8) 0.0461(7) 0.0743(9) -0.0126(6) -0.0149(7) -0.0030(6)
S14 0.0899(10) 0.0406(7) 0.0677(9) -0.0148(6) -0.0102(8) -0.0015(7)
S15 0.1055(11) 0.0622(9) 0.0548(8) -0.0285(7) -0.0346(8) 0.0280(8)
S16 0.1154(12) 0.0623(9) 0.0498(8) -0.0257(7) -0.0315(8) 0.0305(8)
S17 0.0643(9) 0.0898(11) 0.0561(8) 0.0025(7) -0.0150(7) -0.0139(8)
S18 0.0577(8) 0.0927(11) 0.0583(8) -0.0098(8) -0.0198(7) -0.0003(8)
S19 0.0778(10) 0.1244(16) 0.1170(14) -0.0831(13) -0.0462(10) 0.0341(10)
S20 0.0945(12) 0.1293(17) 0.1396(17) -0.1015(15) -0.0607(12) 0.0380(11)
O1 0.0660(18) 0.0391(16) 0.0381(16) -0.0070(13) -0.0138(14) 0.0091(14)
O2 0.076(2) 0.0387(16) 0.0432(16) -0.0122(13) -0.0220(15) 0.0150(15)
O3 0.077(2) 0.0439(17) 0.0398(16) -0.0139(13) -0.0214(15) 0.0117(15)
O4 0.0706(19) 0.0420(16) 0.0405(16) -0.0126(13) -0.0189(14) 0.0062(14)
O5 0.0733(19) 0.0384(16) 0.0487(17) -0.0093(13) -0.0239(15) 0.0056(14)
O6 0.0607(19) 0.0469(18) 0.0374(16) -0.0031(13) -0.0112(14) -0.0027(15)
O7 0.080(2) 0.0441(17) 0.0368(15) -0.0061(13) -0.0229(15) -0.0014(15)
O8 0.0694(18) 0.0395(16) 0.0415(16) -0.0070(13) -0.0204(14) 0.0017(14)
O9 0.0699(19) 0.0420(17) 0.0460(17) -0.0072(13) -0.0107(15) 0.0043(15)
O10 0.0587(19) 0.0418(17) 0.062(2) -0.0127(15) -0.0164(16) 0.0023(15)
O11 0.074(2) 0.0442(18) 0.0525(18) -0.0046(14) -0.0279(16) -0.0042(16)
O12 0.068(2) 0.0507(19) 0.0442(17) -0.0016(14) -0.0194(15) -0.0042(16)
O13 0.081(2) 0.0405(17) 0.0433(17) -0.0100(13) -0.0133(15) 0.0030(15)
O14 0.068(2) 0.0508(18) 0.0416(17) -0.0047(14) -0.0211(15) -0.0019(16)
O15 0.070(2) 0.055(2) 0.0553(19) -0.0244(16) -0.0152(16) 0.0004(17)
O16 0.0611(18) 0.0538(18) 0.0413(16) -0.0157(14) -0.0123(14) 0.0157(15)
O17 0.0584(18) 0.064(2) 0.0496(17) -0.0117(15) -0.0183(15) 0.0087(16)
O18 0.072(2) 0.060(2) 0.0515(19) -0.0237(16) -0.0162(16) 0.0019(17)
O19 0.081(2) 0.0434(18) 0.0403(17) -0.0095(14) -0.0174(16) -0.0037(16)
O20 0.076(2) 0.064(2) 0.0499(19) -0.0272(16) -0.0210(16) 0.0044(17)
O21 0.072(2) 0.0428(18) 0.058(2) -0.0071(15) -0.0103(16) -0.0010(16)
O22 0.064(2) 0.0460(19) 0.072(2) -0.0143(16) -0.0105(17) -0.0012(16)
O23 0.066(2) 0.058(2) 0.0435(17) -0.0005(15) -0.0217(15) -0.0054(16)
O24 0.063(2) 0.060(2) 0.0533(19) -0.0163(16) -0.0132(16) -0.0037(16)
O25 0.095(2) 0.063(2) 0.0542(19) -0.0296(16) -0.0344(17) 0.0309(18)
O26 0.0582(18) 0.063(2) 0.0458(17) -0.0087(15) -0.0085(14) 0.0034(16)
O27 0.0608(19) 0.066(2) 0.0417(17) -0.0169(15) -0.0085(15) -0.0057(16)
O28 0.072(2) 0.052(2) 0.058(2) -0.0023(16) -0.0272(17) -0.0071(17)
O29 0.070(2) 0.0396(17) 0.060(2) -0.0037(15) -0.0258(17) -0.0026(15)
O30 0.074(2) 0.0412(18) 0.062(2) -0.0035(15) -0.0287(17) -0.0063(16)
O31 0.067(2) 0.080(3) 0.061(2) -0.009(2) -0.0125(19) -0.002(2)
O32 0.094(2) 0.086(2) 0.070(2) -0.0469(18) -0.0444(18) 0.0323(19)
O33 0.066(2) 0.0499(19) 0.061(2) -0.0019(16) -0.0242(17) 0.0010(16)
O34 0.0547(19) 0.078(2) 0.057(2) -0.0075(17) -0.0158(16) -0.0054(18)
O35 0.078(2) 0.0497(19) 0.057(2) -0.0212(16) -0.0112(17) 0.0030(17)
O36 0.074(2) 0.071(2) 0.063(2) -0.0362(18) -0.0213(18) 0.0098(18)
O37 0.084(2) 0.058(2) 0.054(2) -0.0233(16) -0.0160(18) 0.0001(18)
N1 0.062(2) 0.046(2) 0.0343(18) -0.0094(15) -0.0150(17) 0.0064(17)
N2 0.057(2) 0.042(2) 0.0337(18) -0.0057(15) -0.0100(16) 0.0071(17)
N3 0.062(2) 0.0329(18) 0.047(2) -0.0043(15) -0.0178(17) -0.0009(17)
O38 0.063(2) 0.067(2) 0.087(2) -0.0340(19) -0.0225(19) 0.0125(18)
N4 0.060(2) 0.042(2) 0.050(2) -0.0051(16) -0.0220(18) 0.0034(18)
O39 0.072(2) 0.056(2) 0.078(2) -0.0298(17) -0.0301(18) 0.0141(17)
N5 0.061(2) 0.040(2) 0.049(2) -0.0133(16) -0.0143(18) 0.0068(17)
O40 0.067(2) 0.076(3) 0.092(3) -0.009(2) -0.008(2) -0.012(2)
N6 0.066(2) 0.042(2) 0.048(2) -0.0138(16) -0.0153(18) 0.0121(18)
N7 0.063(2) 0.044(2) 0.044(2) -0.0149(16) -0.0167(17) 0.0080(18)
N8 0.072(2) 0.049(2) 0.046(2) -0.0206(17) -0.0175(19) 0.0108(19)
N9 0.064(2) 0.046(2) 0.041(2) -0.0169(16) -0.0194(17) 0.0089(18)
N10 0.080(3) 0.047(2) 0.040(2) -0.0171(16) -0.0165(19) 0.0089(19)
O41 0.076(2) 0.109(3) 0.107(3) -0.074(2) -0.047(2) 0.031(2)
O42 0.069(2) 0.111(4) 0.065(3) -0.012(2) -0.014(2) -0.001(2)
O43 0.081(3) 0.084(3) 0.079(3) -0.031(2) -0.024(2) 0.005(2)
O44 0.116(3) 0.076(3) 0.079(3) -0.013(2) -0.025(3) -0.024(3)
C1 0.053(2) 0.041(2) 0.041(2) -0.0069(18) -0.0149(19) 0.0030(19)
C2 0.058(2) 0.041(2) 0.037(2) -0.0072(18) -0.0112(19) 0.002(2)
O45 0.123(4) 0.063(3) 0.099(3) -0.024(2) -0.045(3) -0.010(2)
C3 0.056(2) 0.048(2) 0.042(2) -0.0063(19) -0.0138(19) 0.000(2)
C4 0.072(3) 0.051(3) 0.044(2) -0.016(2) -0.014(2) 0.004(2)
O46 0.093(3) 0.095(4) 0.130(4) -0.054(3) -0.009(3) -0.024(3)
C5 0.070(3) 0.047(2) 0.042(2) -0.0131(19) -0.016(2) 0.003(2)
C6 0.068(3) 0.039(2) 0.047(2) -0.0072(18) -0.022(2) 0.002(2)
C7 0.060(3) 0.042(2) 0.039(2) -0.0106(18) -0.017(2) 0.009(2)
C8 0.075(3) 0.040(2) 0.044(2) -0.0104(18) -0.016(2) 0.006(2)
C9 0.068(3) 0.037(2) 0.052(2) -0.0067(19) -0.012(2) -0.001(2)
O47 0.120(4) 0.074(3) 0.106(3) -0.008(3) -0.062(3) -0.013(3)
C10 0.077(3) 0.046(2) 0.062(3) -0.004(2) -0.029(2) -0.013(2)
C11 0.063(3) 0.041(2) 0.047(2) -0.0070(19) -0.020(2) 0.002(2)
C12 0.075(3) 0.050(3) 0.044(2) -0.017(2) -0.017(2) 0.005(2)
C13 0.060(3) 0.043(2) 0.037(2) -0.0062(18) -0.011(2) 0.001(2)
C14 0.076(3) 0.051(3) 0.057(3) -0.004(2) -0.029(2) -0.002(2)
C15 0.070(3) 0.040(2) 0.050(2) -0.0103(19) -0.013(2) 0.005(2)
C16 0.057(2) 0.069(3) 0.049(2) -0.012(2) -0.022(2) 0.014(2)
C17 0.074(3) 0.038(2) 0.051(2) -0.0159(18) -0.029(2) 0.017(2)
C18 0.063(3) 0.041(2) 0.054(2) -0.0151(19) -0.016(2) 0.002(2)
O48 0.099(3) 0.111(4) 0.088(3) -0.040(3) -0.031(3) -0.004(3)
C19 0.060(3) 0.050(2) 0.046(2) -0.017(2) -0.016(2) 0.003(2)
C20 0.066(3) 0.070(3) 0.053(2) -0.019(2) -0.024(2) 0.025(2)
C21 0.077(3) 0.059(3) 0.042(2) -0.009(2) -0.012(2) 0.008(2)
C22 0.079(3) 0.043(2) 0.045(2) -0.0162(19) -0.017(2) 0.008(2)
C23 0.068(3) 0.040(2) 0.052(2) -0.0085(19) -0.024(2) -0.001(2)
C24 0.065(3) 0.048(2) 0.035(2) -0.0132(18) -0.0143(19) 0.006(2)
O49 0.089(3) 0.108(4) 0.130(4) -0.057(3) -0.010(3) 0.004(3)
C25 0.082(3) 0.042(2) 0.059(3) -0.002(2) -0.033(2) -0.004(2)
C26 0.085(3) 0.044(2) 0.054(2) -0.0135(19) -0.032(2) 0.011(2)
C27 0.068(3) 0.047(2) 0.045(2) -0.0161(19) -0.016(2) 0.007(2)
C28 0.062(3) 0.043(2) 0.057(3) -0.013(2) -0.018(2) 0.006(2)
C29 0.096(3) 0.048(2) 0.048(2) -0.015(2) -0.019(2) 0.018(2)
C30 0.069(3) 0.038(2) 0.050(2) -0.0032(19) -0.019(2) 0.002(2)
C31 0.079(3) 0.043(2) 0.048(2) -0.0144(19) -0.022(2) 0.001(2)
C32 0.068(3) 0.042(2) 0.057(3) -0.007(2) -0.023(2) -0.002(2)
C33 0.062(3) 0.050(3) 0.049(2) -0.009(2) -0.016(2) -0.002(2)
C34 0.085(3) 0.041(2) 0.051(2) -0.0084(19) -0.032(2) 0.003(2)
C35 0.061(3) 0.076(3) 0.044(2) -0.006(2) -0.012(2) 0.006(2)
C36 0.074(3) 0.053(3) 0.046(2) -0.016(2) -0.014(2) 0.000(2)
C37 0.062(3) 0.058(3) 0.045(2) -0.012(2) -0.012(2) 0.018(2)
C38 0.096(3) 0.054(3) 0.048(2) -0.021(2) -0.022(2) 0.012(2)
C39 0.100(3) 0.055(3) 0.048(2) -0.014(2) -0.030(2) 0.021(2)
C40 0.087(3) 0.050(2) 0.038(2) -0.0112(19) -0.022(2) 0.000(2)
C41 0.064(3) 0.043(2) 0.045(2) -0.0131(19) -0.016(2) 0.004(2)
C42 0.064(3) 0.057(3) 0.056(3) -0.026(2) -0.025(2) 0.008(2)
C43 0.058(3) 0.057(3) 0.049(2) -0.013(2) -0.017(2) 0.010(2)
C44 0.065(3) 0.056(3) 0.057(3) -0.020(2) -0.020(2) 0.002(2)
C45 0.068(2) 0.042(2) 0.047(2) -0.0101(18) -0.024(2) 0.005(2)
C46 0.089(3) 0.055(3) 0.057(3) -0.009(2) -0.038(2) 0.007(3)
C47 0.089(3) 0.041(2) 0.048(2) -0.0162(19) -0.021(2) 0.012(2)
C48 0.071(3) 0.049(2) 0.052(2) -0.017(2) -0.028(2) 0.016(2)
C49 0.074(3) 0.066(3) 0.050(2) -0.020(2) -0.020(2) 0.023(2)
C50 0.066(3) 0.047(2) 0.067(3) -0.014(2) -0.017(2) 0.002(2)
C51 0.077(3) 0.047(2) 0.053(2) -0.020(2) -0.022(2) 0.018(2)
C52 0.076(3) 0.049(3) 0.051(3) -0.016(2) -0.007(2) -0.003(2)
C53 0.072(3) 0.047(2) 0.048(2) -0.019(2) -0.013(2) 0.002(2)
C54 0.061(3) 0.045(2) 0.062(3) -0.023(2) -0.023(2) 0.010(2)
C55 0.095(3) 0.045(2) 0.046(2) -0.0091(19) -0.027(2) 0.005(2)
C56 0.089(3) 0.048(2) 0.049(2) -0.013(2) -0.027(2) 0.011(2)
C57 0.077(3) 0.046(2) 0.054(3) -0.009(2) -0.023(2) 0.000(2)
C58 0.085(3) 0.040(2) 0.051(2) -0.0116(19) -0.029(2) 0.018(2)
C59 0.068(3) 0.043(2) 0.062(3) -0.013(2) -0.009(2) 0.001(2)
C60 0.071(3) 0.047(2) 0.063(3) -0.004(2) -0.032(2) -0.007(2)
C61 0.062(3) 0.074(3) 0.045(2) -0.010(2) -0.010(2) 0.010(2)
C62 0.077(3) 0.061(3) 0.053(3) -0.018(2) -0.021(2) 0.016(2)
C63 0.079(3) 0.042(2) 0.044(2) -0.0119(18) -0.020(2) 0.009(2)
C64 0.073(3) 0.039(2) 0.057(3) -0.003(2) -0.031(2) -0.001(2)
C65 0.066(3) 0.051(2) 0.047(2) -0.016(2) -0.018(2) 0.010(2)
C66 0.091(3) 0.067(3) 0.057(3) -0.021(2) -0.015(3) 0.025(3)
C67 0.101(3) 0.041(2) 0.059(3) -0.018(2) -0.019(2) 0.007(2)
C68 0.079(3) 0.047(2) 0.050(2) -0.010(2) -0.010(2) -0.002(2)
C69 0.069(3) 0.055(3) 0.061(3) -0.026(2) -0.025(2) 0.012(2)
C70 0.097(3) 0.043(2) 0.064(3) -0.011(2) -0.045(2) 0.005(2)
C71 0.119(3) 0.076(3) 0.062(3) -0.035(2) -0.043(3) 0.045(3)
C72 0.095(3) 0.058(3) 0.046(2) -0.010(2) -0.028(2) -0.008(2)
C73 0.091(3) 0.042(2) 0.062(3) -0.004(2) -0.039(2) -0.007(2)
C74 0.116(3) 0.067(3) 0.061(3) -0.031(2) -0.048(3) 0.040(3)
C75 0.070(3) 0.066(3) 0.046(2) -0.016(2) -0.009(2) 0.017(2)
C76 0.082(3) 0.052(3) 0.064(3) 0.000(2) -0.039(2) -0.007(2)
C77 0.079(3) 0.071(3) 0.043(3) -0.019(2) -0.015(2) 0.020(3)
C78 0.080(3) 0.053(3) 0.061(3) -0.020(2) 0.000(3) -0.008(3)
C79 0.072(3) 0.049(3) 0.053(3) -0.009(2) -0.010(2) -0.004(2)
C80 0.080(3) 0.059(3) 0.067(3) -0.018(2) -0.012(2) -0.007(3)
C81 0.104(3) 0.054(3) 0.073(3) -0.023(2) -0.042(3) 0.019(3)
C82 0.105(3) 0.060(3) 0.046(3) -0.016(2) -0.029(2) 0.019(3)
C83 0.109(3) 0.081(3) 0.073(3) -0.047(2) -0.050(3) 0.042(3)
C84 0.062(3) 0.090(3) 0.048(3) -0.011(2) -0.011(2) -0.005(3)
C85 0.086(3) 0.052(3) 0.065(3) -0.026(2) -0.035(2) 0.023(2)
C86 0.093(3) 0.045(2) 0.046(2) -0.0108(19) -0.028(2) -0.007(2)
C87 0.086(3) 0.045(2) 0.060(3) -0.016(2) -0.015(2) -0.003(2)
C88 0.117(4) 0.048(3) 0.058(3) -0.007(2) -0.026(3) 0.015(3)
C89 0.105(4) 0.073(3) 0.064(3) -0.025(3) -0.021(3) 0.037(3)
C90 0.091(3) 0.055(3) 0.046(2) -0.007(2) -0.023(2) -0.011(2)
C91 0.120(4) 0.042(3) 0.079(3) -0.008(2) -0.024(3) 0.002(3)
C92 0.073(3) 0.054(3) 0.071(3) -0.009(2) -0.001(3) -0.001(2)
C93 0.088(3) 0.056(3) 0.072(3) -0.034(2) -0.027(2) 0.008(2)
C94 0.096(3) 0.066(3) 0.061(3) -0.019(2) -0.026(3) 0.036(3)
C95 0.081(3) 0.042(2) 0.049(2) -0.0003(19) -0.025(2) -0.015(2)
C96 0.090(3) 0.058(3) 0.070(3) -0.031(2) -0.035(2) 0.020(2)
C97 0.089(3) 0.057(3) 0.060(3) -0.019(2) -0.035(2) 0.024(2)
C98 0.102(3) 0.054(3) 0.054(3) -0.012(2) -0.029(2) -0.004(3)
C99 0.065(3) 0.080(3) 0.063(3) -0.015(2) -0.022(2) 0.015(2)
C100 0.091(3) 0.055(3) 0.074(3) -0.026(2) -0.039(3) 0.027(3)
C101 0.108(3) 0.056(3) 0.047(2) -0.005(2) -0.036(2) -0.003(3)
C102 0.096(3) 0.048(3) 0.063(3) -0.008(2) -0.006(3) -0.004(3)
C103 0.079(3) 0.102(4) 0.044(3) -0.021(3) -0.003(2) -0.003(3)
C104 0.078(3) 0.079(3) 0.069(3) -0.010(3) -0.026(3) 0.022(3)
C105 0.123(3) 0.067(3) 0.053(3) -0.001(2) -0.032(3) -0.019(3)
C106 0.111(3) 0.051(3) 0.082(3) -0.015(2) -0.050(3) 0.009(3)
C107 0.120(4) 0.098(4) 0.094(3) -0.056(3) -0.057(3) 0.051(3)
C108 0.069(3) 0.095(3) 0.077(3) -0.012(3) -0.032(3) 0.019(3)
C109 0.100(4) 0.069(3) 0.057(3) -0.014(3) -0.039(3) -0.003(3)
C110 0.093(3) 0.094(3) 0.073(3) -0.051(2) -0.042(2) 0.036(3)
C111 0.108(4) 0.050(3) 0.062(3) -0.007(2) -0.035(3) -0.018(3)
C112 0.088(3) 0.046(3) 0.060(3) -0.003(2) -0.036(2) -0.008(2)
C113 0.123(4) 0.087(3) 0.066(3) -0.042(2) -0.044(3) 0.042(3)
C114 0.099(3) 0.061(3) 0.075(3) -0.036(2) -0.029(3) 0.015(3)
C115 0.092(3) 0.057(3) 0.066(3) -0.010(2) -0.010(3) -0.005(3)
C116 0.105(3) 0.095(3) 0.077(3) -0.057(2) -0.050(3) 0.038(3)
C117 0.106(3) 0.053(3) 0.053(3) 0.002(2) -0.029(3) -0.012(3)
C118 0.077(4) 0.066(3) 0.074(4) -0.024(3) 0.008(3) -0.003(3)
C119 0.117(4) 0.046(3) 0.075(3) -0.006(3) -0.035(3) -0.015(3)
C120 0.124(4) 0.066(3) 0.055(3) 0.002(2) -0.036(3) -0.011(3)
C121 0.125(4) 0.081(3) 0.060(3) -0.032(2) -0.041(3) 0.039(3)
C122 0.088(4) 0.064(4) 0.062(4) -0.010(4) 0.001(4) -0.012(4)
C123 0.126(4) 0.053(3) 0.068(3) -0.002(3) -0.033(3) 0.006(3)
C124 0.071(3) 0.114(4) 0.058(3) -0.011(3) 0.000(3) -0.013(3)
C125 0.114(4) 0.066(4) 0.085(4) -0.028(3) -0.049(3) 0.039(3)
C126 0.117(4) 0.054(3) 0.090(3) -0.027(3) -0.045(3) 0.018(3)
C127 0.062(3) 0.103(3) 0.059(3) -0.010(3) -0.012(2) -0.002(3)
C128 0.078(3) 0.084(4) 0.080(3) -0.011(3) -0.032(3) 0.025(3)
C129 0.060(3) 0.093(3) 0.063(3) -0.008(3) -0.022(2) -0.003(3)
C130 0.104(4) 0.098(4) 0.052(3) -0.025(3) -0.013(3) 0.032(4)
C131 0.097(3) 0.109(4) 0.107(3) -0.071(3) -0.062(3) 0.038(3)
C132 0.154(4) 0.073(3) 0.064(3) -0.029(3) -0.040(3) 0.050(3)
C133 0.114(4) 0.052(3) 0.071(3) -0.003(3) -0.053(3) -0.006(3)
C134 0.062(3) 0.128(4) 0.064(3) -0.011(3) -0.015(2) -0.008(3)
C135 0.085(3) 0.129(4) 0.049(3) -0.022(3) 0.007(3) -0.001(3)
C136 0.144(4) 0.113(4) 0.078(3) -0.059(3) -0.057(3) 0.040(3)
C137 0.108(4) 0.115(4) 0.111(4) -0.071(3) -0.058(3) 0.040(3)
C138 0.142(5) 0.069(4) 0.048(3) -0.020(3) -0.034(3) 0.027(4)
C139 0.105(4) 0.111(4) 0.091(3) -0.064(3) -0.049(3) 0.039(3)
C140 0.062(3) 0.127(4) 0.070(3) -0.010(3) -0.021(3) 0.007(3)
C141 0.121(4) 0.106(4) 0.112(4) -0.066(3) -0.063(3) 0.048(4)
C142 0.148(4) 0.079(3) 0.057(3) -0.023(2) -0.044(3) 0.047(3)
C143 0.058(3) 0.099(3) 0.062(3) -0.008(3) -0.021(2) 0.003(3)
C144 0.166(4) 0.081(4) 0.059(3) -0.024(3) -0.039(3) 0.049(3)
C145 0.128(5) 0.077(4) 0.086(4) -0.030(3) -0.022(4) 0.041(4)
C147 0.147(5) 0.076(4) 0.062(3) 0.012(3) -0.047(4) -0.020(4)
C148 0.123(5) 0.118(6) 0.101(5) -0.040(4) -0.059(4) 0.057(5)
C149 0.064(3) 0.138(4) 0.080(3) -0.004(3) -0.017(3) 0.006(3)
C150 0.129(6) 0.072(5) 0.105(6) -0.040(4) -0.034(5) 0.042(5)
C151 0.160(5) 0.127(5) 0.085(4) -0.064(3) -0.058(3) 0.042(4)
C152 0.079(5) 0.102(5) 0.102(5) -0.015(5) -0.038(4) 0.027(4)
C153 0.137(4) 0.124(4) 0.098(4) -0.073(3) -0.061(3) 0.035(3)
C155 0.115(5) 0.073(4) 0.107(5) -0.054(4) -0.028(4) 0.025(4)
C156 0.172(7) 0.058(4) 0.101(5) 0.011(4) -0.051(5) -0.018(4)
C157 0.130(5) 0.070(4) 0.106(5) -0.032(4) -0.047(4) 0.019(4)
C160 0.142(5) 0.054(4) 0.080(4) -0.001(3) -0.039(4) 0.018(4)
C161 0.100(5) 0.169(6) 0.071(4) -0.031(5) 0.014(4) -0.025(5)
C162 0.165(6) 0.088(5) 0.060(5) -0.030(4) -0.045(5) 0.051(5)
C163 0.146(6) 0.115(6) 0.059(4) -0.016(4) -0.039(4) 0.001(5)
C164 0.173(7) 0.114(6) 0.106(6) -0.047(5) -0.058(5) 0.071(5)
C165 0.144(7) 0.098(6) 0.064(5) -0.022(4) -0.050(5) -0.005(5)
C166 0.131(7) 0.087(6) 0.059(5) 0.005(4) -0.037(5) -0.019(5)
C168 0.158(7) 0.073(5) 0.094(5) 0.021(4) -0.051(5) 0.006(5)
C169 0.158(7) 0.084(6) 0.079(5) -0.013(4) -0.067(5) -0.006(5)
C170 0.161(7) 0.093(5) 0.133(6) 0.002(5) -0.030(6) 0.062(5)
C171 0.0987(19) 0.136(2) 0.125(2) -0.0870(18) -0.0658(17) 0.0436(17)
C167 0.0992(19) 0.137(2) 0.126(2) -0.0857(18) -0.0656(17) 0.0444(17)
C159 0.0986(19) 0.136(2) 0.126(2) -0.0860(18) -0.0649(17) 0.0438(17)
C158 0.0972(19) 0.133(2) 0.124(2) -0.0872(18) -0.0654(17) 0.0433(17)
C146 0.0965(19) 0.132(2) 0.123(2) -0.0877(18) -0.0662(17) 0.0430(17)
C154 0.0962(19) 0.133(2) 0.122(2) -0.0887(18) -0.0676(17) 0.0429(17)
C172 0.180(7) 0.108(5) 0.063(4) 0.013(4) -0.054(4) -0.022(5)
C173 0.177(7) 0.097(5) 0.081(5) 0.032(4) -0.047(5) -0.028(5)
C174 0.120(6) 0.078(5) 0.070(5) 0.000(4) -0.049(4) -0.011(5)
C175 0.132(5) 0.129(5) 0.141(5) -0.072(4) -0.060(4) 0.059(4)
C176 0.218(8) 0.056(4) 0.126(6) -0.024(4) -0.013(6) 0.002(5)
C177 0.188(7) 0.097(6) 0.082(5) -0.038(4) -0.050(5) 0.019(5)
C178 0.183(6) 0.167(6) 0.090(4) -0.082(4) -0.053(4) 0.030(5)
C179 0.155(7) 0.090(6) 0.098(6) 0.023(5) -0.026(5) 0.023(5)
C180 0.156(7) 0.093(6) 0.084(5) -0.019(5) -0.042(5) -0.037(6)
C181 0.148(7) 0.115(7) 0.101(6) -0.044(5) -0.024(5) 0.022(6)
C182 0.159(7) 0.086(6) 0.085(5) 0.020(4) -0.019(5) 0.024(5)
C183 0.139(7) 0.092(6) 0.090(5) -0.033(4) -0.066(5) 0.023(5)
C184 0.171(7) 0.062(4) 0.176(7) -0.008(5) -0.079(6) -0.011(5)
C185 0.190(8) 0.139(7) 0.078(5) -0.070(5) -0.055(5) 0.026(6)
C186 0.163(8) 0.079(6) 0.125(7) -0.033(5) -0.042(6) 0.050(6)
C187 0.165(7) 0.116(6) 0.082(5) -0.037(4) -0.065(5) 0.001(5)
C188 0.201(8) 0.114(7) 0.112(7) -0.020(6) -0.005(6) 0.080(6)
C189 0.134(7) 0.143(7) 0.111(6) -0.050(6) 0.021(6) -0.006(6)
C190 0.159(7) 0.147(7) 0.055(5) -0.027(5) 0.001(5) -0.014(7)
C191 0.117(7) 0.153(8) 0.071(6) -0.027(6) 0.012(5) 0.030(6)
C192 0.137(7) 0.091(6) 0.110(6) -0.057(5) -0.043(6) 0.051(5)
C193 0.069(5) 0.165(6) 0.084(5) 0.008(5) -0.002(4) 0.013(5)
C194 0.094(7) 0.086(6) 0.096(7) -0.046(5) 0.026(5) -0.017(5)
C195 0.163(8) 0.109(7) 0.080(6) -0.009(5) 0.038(6) 0.024(6)
C196 0.121(7) 0.078(6) 0.093(7) -0.027(5) 0.023(6) -0.030(6)
C197 0.172(7) 0.096(6) 0.144(7) -0.063(5) -0.061(6) 0.049(6)
C198 0.110(7) 0.083(7) 0.119(7) -0.024(6) 0.006(6) -0.020(6)
C199 0.124(7) 0.093(6) 0.146(7) -0.076(5) -0.039(6) 0.029(5)
C200 0.200(8) 0.100(6) 0.086(5) 0.003(5) -0.065(5) 0.010(6)
C201 0.138(8) 0.118(7) 0.112(7) -0.020(6) -0.047(6) 0.066(6)
C202 0.152(7) 0.125(7) 0.087(6) 0.013(6) 0.015(6) 0.019(6)
C203 0.157(7) 0.152(7) 0.058(5) -0.030(5) -0.019(5) 0.076(6)
C204 0.233(8) 0.107(6) 0.078(6) -0.009(5) -0.062(6) 0.072(6)
C205 0.175(8) 0.133(8) 0.149(8) -0.085(6) -0.080(6) 0.090(6)
C206 0.092(6) 0.152(8) 0.120(7) -0.026(7) 0.001(6) 0.014(6)
C207 0.157(8) 0.116(7) 0.117(7) -0.015(6) 0.013(7) -0.035(7)
C208 0.218(8) 0.099(6) 0.093(6) 0.002(5) -0.046(6) 0.059(6)
C209 0.136(7) 0.129(7) 0.116(6) -0.077(5) -0.035(6) 0.037(6)
C210 0.141(8) 0.140(8) 0.111(7) -0.038(6) -0.077(6) 0.074(7)
C211 0.131(7) 0.135(8) 0.088(6) -0.006(6) -0.049(6) 0.056(6)
C212 0.070(5) 0.173(9) 0.113(7) -0.012(7) -0.018(5) 0.027(6)
C213 0.160(8) 0.187(9) 0.092(7) -0.035(7) 0.042(6) -0.005(7)
C214 0.170(8) 0.089(6) 0.152(8) -0.050(6) -0.005(7) 0.039(6)
C215 0.160(8) 0.090(6) 0.141(8) -0.046(6) -0.030(7) 0.033(6)
C216 0.133(7) 0.156(8) 0.176(9) -0.073(7) -0.091(7) 0.074(7)
C217 0.179(8) 0.143(8) 0.172(8) -0.067(7) -0.078(7) 0.092(7)
N11 0.137(5) 0.073(3) 0.086(4) -0.031(3) -0.061(3) 0.021(3)
N12 0.140(5) 0.098(5) 0.060(3) -0.007(3) -0.013(3) 0.008(4)
N13 0.174(6) 0.076(4) 0.152(6) 0.001(4) -0.109(5) -0.006(4)
N14 0.198(7) 0.141(6) 0.079(4) -0.023(4) -0.034(5) 0.101(5)
C218 0.090(4) 0.109(5) 0.110(5) -0.038(4) -0.021(4) 0.027(4)
C219 0.127(5) 0.109(5) 0.079(4) -0.030(4) -0.012(4) -0.019(4)
C220 0.128(5) 0.099(5) 0.090(4) -0.035(4) -0.033(4) -0.017(4)
N15 0.236(7) 0.190(7) 0.121(5) -0.095(5) -0.101(5) 0.129(6)
N16 0.111(5) 0.143(6) 0.194(7) -0.006(6) -0.021(5) 0.028(5)
C221 0.226(8) 0.123(7) 0.109(6) -0.025(5) -0.081(6) 0.025(6)
C222 0.187(9) 0.118(8) 0.248(11) 0.012(8) -0.088(8) -0.031(7)
N17 0.203(6) 0.128(5) 0.159(5) -0.040(4) -0.035(5) -0.012(5)
C223 0.188(8) 0.131(8) 0.258(9) -0.034(8) -0.043(8) 0.015(7)
C224 0.167(6) 0.166(7) 0.145(6) -0.073(5) -0.084(5) 0.055(5)
N18 0.195(6) 0.153(5) 0.148(5) -0.021(5) -0.020(5) 0.003(5)
C225 0.197(9) 0.157(8) 0.136(8) -0.077(7) 0.001(7) 0.031(7)
C226 0.200(8) 0.171(8) 0.165(8) -0.004(7) -0.027(7) -0.016(7)
C227 0.186(9) 0.192(10) 0.144(8) 0.005(7) -0.091(7) -0.027(8)
C228 0.205(8) 0.128(7) 0.182(7) -0.065(6) -0.015(7) -0.004(6)
C229 0.135(6) 0.167(7) 0.170(7) -0.069(6) -0.015(6) -0.022(6)
C230 0.196(8) 0.136(7) 0.128(7) -0.035(6) -0.028(6) 0.047(6)
O50 0.292(8) 0.227(8) 0.092(5) 0.022(5) -0.032(5) -0.023(7)
C231 0.203(7) 0.160(7) 0.128(7) 0.014(6) -0.009(7) -0.012(7)
O51 0.288(8) 0.187(7) 0.179(7) -0.093(6) -0.019(6) 0.060(6)
C232 0.215(7) 0.159(6) 0.181(6) -0.023(6) -0.030(6) -0.005(6)
C233 0.269(9) 0.196(8) 0.188(8) -0.062(7) -0.105(7) 0.118(7)
O52 0.291(9) 0.237(8) 0.241(8) -0.099(7) -0.019(7) 0.124(7)
C234 0.242(9) 0.176(8) 0.183(8) -0.050(7) -0.039(8) 0.108(7)
C235 0.252(11) 0.223(11) 0.178(10) -0.024(9) -0.019(9) 0.111(10)
O53 0.296(10) 0.258(10) 0.328(10) -0.097(9) -0.032(9) -0.010(9)
C236 0.284(10) 0.185(9) 0.205(9) -0.054(8) -0.006(8) 0.003(9)
C237 0.229(8) 0.186(8) 0.167(7) -0.032(7) -0.026(7) 0.012(7)
C238 0.270(10) 0.236(10) 0.203(9) -0.088(8) -0.059(9) 0.048(9)
C239 0.225(9) 0.091(7) 0.107(7) -0.009(6) -0.018(7) 0.022(7)
N19 0.299(10) 0.158(8) 0.182(8) -0.027(6) -0.154(7) -0.017(8)
C240 0.304(11) 0.200(10) 0.205(9) -0.042(8) -0.126(9) 0.013(9)
O54 0.328(10) 0.276(9) 0.278(9) -0.042(8) -0.067(8) -0.032(8)
C241 0.362(12) 0.261(12) 0.219(10) -0.047(10) -0.140(9) -0.048(11)
C242 0.232(9) 0.165(9) 0.099(7) -0.056(6) -0.059(7) 0.026(8)
C243 0.346(14) 0.217(12) 0.203(11) -0.020(10) -0.109(10) -0.018(11)
C244 0.201(9) 0.186(9) 0.113(7) -0.043(7) -0.083(6) 0.053(8)
O55 0.246(8) 0.151(7) 0.284(9) 0.015(7) -0.085(7) 0.008(6)
C245 0.232(9) 0.172(9) 0.247(10) -0.012(9) -0.084(8) -0.025(9)
C246 0.248(7) 0.188(7) 0.178(7) 0.000(6) -0.033(6) 0.031(7)
O56 0.314(8) 0.249(8) 0.245(8) -0.010(7) -0.032(7) 0.033(7)
O57 0.174(6) 0.194(7) 0.255(7) -0.029(6) -0.017(6) -0.031(6)
C247 0.141(5) 0.139(6) 0.187(6) -0.003(5) 0.011(5) -0.008(5)
C248 0.116(7) 0.198(9) 0.123(8) -0.024(7) -0.015(6) -0.002(7)
C249 0.127(8) 0.127(9) 0.144(8) -0.008(8) -0.062(8) 0.032(8)
C250 0.118(8) 0.125(9) 0.121(8) 0.000(8) -0.050(8) 0.066(8)
C251 0.128(9) 0.128(9) 0.113(9) -0.008(8) -0.046(8) 0.059(8)
C252 0.088(6) 0.102(6) 0.102(6) -0.014(5) -0.029(5) 0.026(5)
C253 0.111(9) 0.070(8) 0.097(8) -0.015(7) 0.013(8) -0.015(7)
C254 0.109(8) 0.080(8) 0.085(8) -0.042(7) 0.023(7) -0.005(7)
C255 0.110(9) 0.080(8) 0.099(8) -0.038(7) 0.013(7) -0.017(7)
C256 0.109(9) 0.093(9) 0.072(9) -0.008(8) -0.034(8) -0.001(9)
C257 0.102(9) 0.070(9) 0.057(8) -0.004(8) -0.035(8) 0.001(8)
C258 0.115(10) 0.084(10) 0.073(9) -0.020(9) -0.028(9) 0.003(9)
C259 0.157(9) 0.120(9) 0.094(8) -0.007(8) 0.006(8) -0.012(9)
C260 0.102(6) 0.072(6) 0.071(6) -0.006(6) 0.005(6) -0.006(6)
C261 0.124(9) 0.087(9) 0.069(9) -0.002(8) 0.024(8) 0.011(9)
C262 0.136(10) 0.097(9) 0.081(9) -0.015(8) -0.002(9) -0.001(9)
C263 0.148(10) 0.101(9) 0.123(9) -0.025(9) -0.024(9) 0.028(9)
C264 0.149(9) 0.090(9) 0.126(9) -0.048(8) -0.037(9) 0.031(9)
C265 0.117(5) 0.065(5) 0.094(5) -0.025(5) -0.045(5) 0.018(5)
C266 0.124(9) 0.067(8) 0.106(9) -0.030(8) -0.036(8) 0.040(8)
C267 0.105(5) 0.175(6) 0.154(6) -0.087(5) -0.074(5) 0.043(5)
C268 0.132(7) 0.188(9) 0.155(8) -0.065(7) -0.089(6) 0.043(7)
C269 0.122(7) 0.192(9) 0.157(8) -0.072(7) -0.076(6) 0.038(7)
C270 0.147(8) 0.181(8) 0.171(8) -0.065(7) -0.068(7) 0.059(7)
O58 0.088(2) 0.080(2) 0.073(2) -0.0421(18) -0.0424(18) 0.0332(18)
C271 0.125(10) 0.089(9) 0.069(9) -0.010(8) -0.034(9) 0.006(9)
C272 0.132(9) 0.085(9) 0.089(9) -0.031(8) -0.054(8) -0.014(8)
C273 0.136(10) 0.075(9) 0.075(9) -0.032(8) -0.051(9) 0.000(9)
C274 0.201(11) 0.086(10) 0.105(10) -0.003(9) -0.031(10) 0.042(10)
C275 0.203(10) 0.100(9) 0.094(9) -0.025(8) -0.032(9) 0.062(9)
C276 0.203(10) 0.095(9) 0.092(9) -0.011(9) -0.031(9) 0.033(9)
C277 0.182(6) 0.092(6) 0.072(5) -0.022(5) -0.038(5) 0.051(6)
C278 0.157(10) 0.142(10) 0.156(10) -0.051(10) -0.052(9) 0.073(9)
C279 0.163(10) 0.138(9) 0.154(9) -0.052(9) -0.072(9) 0.071(9)
C280 0.151(10) 0.128(10) 0.166(10) -0.078(9) -0.074(9) 0.062(9)
C281 0.071(6) 0.147(6) 0.082(6) 0.002(6) -0.008(6) 0.004(6)
C282 0.092(9) 0.163(10) 0.092(9) -0.014(9) -0.007(8) 0.002(9)
C283 0.090(9) 0.158(10) 0.104(9) -0.005(9) -0.012(8) -0.005(9)
C284 0.091(9) 0.162(10) 0.099(9) -0.022(9) -0.009(8) 0.003(9)
C285 0.114(6) 0.074(6) 0.102(6) -0.047(6) -0.030(6) 0.025(6)
C286 0.130(9) 0.090(9) 0.120(9) -0.052(8) -0.037(9) 0.042(9)
C287 0.138(10) 0.091(9) 0.109(9) -0.051(8) -0.017(9) 0.015(9)
C288 0.136(10) 0.083(9) 0.115(9) -0.063(8) -0.037(9) 0.021(9)
C289 0.120(11) 0.119(11) 0.069(10) -0.029(10) 0.007(10) 0.046(10)
C290 0.117(11) 0.101(11) 0.064(10) -0.032(10) -0.008(10) 0.023(10)
C291 0.148(9) 0.118(9) 0.097(8) -0.032(8) -0.010(8) 0.027(9)
C292 0.195(10) 0.156(10) 0.096(9) -0.062(9) -0.060(9) 0.032(10)
C293 0.185(10) 0.158(10) 0.105(10) -0.054(10) -0.057(9) 0.040(10)
C294 0.190(10) 0.163(10) 0.101(9) -0.059(9) -0.058(9) 0.043(10)
C295 0.102(6) 0.150(7) 0.071(6) -0.022(6) 0.015(6) -0.011(7)
C296 0.115(9) 0.154(10) 0.068(9) -0.029(9) 0.013(9) -0.006(9)
C297 0.123(10) 0.144(10) 0.078(10) -0.037(9) 0.004(9) -0.004(10)
C298 0.123(10) 0.149(10) 0.069(9) -0.031(9) 0.017(9) -0.012(9)
C299 0.137(11) 0.081(10) 0.093(10) -0.046(10) -0.018(10) 0.058(10)
C300 0.164(9) 0.115(9) 0.118(9) -0.049(9) -0.020(9) 0.059(9)
C301 0.152(10) 0.097(10) 0.106(10) -0.033(10) -0.010(10) 0.049(10)
C302 0.112(6) 0.169(7) 0.150(6) -0.080(6) -0.066(6) 0.049(6)
C303 0.139(8) 0.181(9) 0.159(8) -0.075(8) -0.084(8) 0.052(8)
C304 0.134(10) 0.175(10) 0.169(10) -0.068(9) -0.056(9) 0.050(10)
C305 0.137(9) 0.190(10) 0.175(9) -0.063(9) -0.056(9) 0.041(9)
C306 0.126(7) 0.068(7) 0.054(6) -0.018(6) -0.030(6) 0.021(7)
C307 0.146(10) 0.085(10) 0.062(9) -0.028(9) -0.029(9) 0.023(10)
C308 0.140(10) 0.088(10) 0.058(9) -0.014(9) -0.037(9) 0.019(10)
C309 0.135(10) 0.086(10) 0.045(9) -0.023(9) -0.046(9) 0.022(9)
C310 0.140(7) 0.062(7) 0.078(7) 0.000(6) -0.031(7) 0.016(7)
C311 0.162(10) 0.086(9) 0.100(9) 0.004(9) -0.032(9) 0.014(9)
C312 0.155(9) 0.083(9) 0.087(9) 0.012(9) -0.029(9) 0.015(9)
C313 0.148(10) 0.079(10) 0.082(10) -0.006(10) -0.034(10) 0.020(10)
C314 0.136(7) 0.074(7) 0.061(7) 0.007(7) -0.041(7) -0.014(7)
C315 0.147(10) 0.080(10) 0.073(10) 0.018(10) -0.042(10) -0.015(10)
C316 0.146(10) 0.079(10) 0.069(10) 0.015(10) -0.043(10) -0.016(10)
C317 0.169(9) 0.106(9) 0.094(9) 0.004(9) -0.041(9) -0.006(9)
C318 0.217(9) 0.269(10) 0.288(10) -0.089(9) -0.090(8) 0.022(9)
O59 0.296(11) 0.367(12) 0.360(12) -0.108(11) -0.126(9) -0.044(10)
N20 0.152(7) 0.213(8) 0.229(8) -0.074(7) -0.086(6) 0.056(7)
C319 0.205(8) 0.192(8) 0.202(8) -0.060(7) -0.071(7) -0.026(7)
C320 0.260(10) 0.208(10) 0.214(9) -0.058(9) -0.074(8) 0.083(9)
C321 0.230(15) 0.243(18) 0.305(17) -0.114(16) -0.121(13) -0.024(14)
O60 0.264(15) 0.259(17) 0.305(16) -0.147(15) -0.156(13) 0.003(13)
N21 0.217(14) 0.230(17) 0.295(17) -0.118(15) -0.115(12) -0.022(13)
C322 0.236(17) 0.239(18) 0.318(19) -0.126(17) -0.133(14) -0.027(15)
C323 0.238(17) 0.256(19) 0.295(19) -0.129(16) -0.126(13) -0.010(15)
C327 0.215(10) 0.388(14) 0.116(7) 0.011(9) -0.049(7) -0.093(10)
O62 0.212(10) 0.387(14) 0.112(7) 0.009(9) -0.052(7) -0.094(10)
N23 0.215(10) 0.388(14) 0.116(7) 0.011(9) -0.049(7) -0.093(10)
C328 0.217(10) 0.388(14) 0.117(7) 0.013(9) -0.048(7) -0.092(10)
C329 0.217(10) 0.388(14) 0.118(7) 0.012(9) -0.047(7) -0.092(10)
O63 0.354(11) 0.318(11) 0.323(11) -0.040(10) -0.096(10) 0.109(10)

loop_
_atom_type_symbol
_atom_type_description
_atom_type_scat_dispersion_real
_atom_type_scat_dispersion_imag
_atom_type_scat_source
C C 0.0150 0.0070 'International Tables Vol C Tables 4.2.6.8 and 6.1.1.4'
H H 0.0000 0.0000 'International Tables Vol C Tables 4.2.6.8 and 6.1.1.4'
Cl Cl 0.3290 0.5400 'International Tables Vol C Tables 4.2.6.8 and 6.1.1.4'
Co Co -0.6630 2.8800 'International Tables Vol C Tables 4.2.6.8 and 6.1.1.4'
N N 0.0250 0.0140 'International Tables Vol C Tables 4.2.6.8 and 6.1.1.4'
O O 0.0410 0.0250 'International Tables Vol C Tables 4.2.6.8 and 6.1.1.4'
S S 0.2920 0.4240 'International Tables Vol C Tables 4.2.6.8 and 6.1.1.4'

loop_
_geom_angle_atom_site_label_1
_geom_angle_atom_site_label_2
_geom_angle_atom_site_label_3
_geom_angle
_geom_angle_site_symmetry_1
_geom_angle_site_symmetry_3
_geom_angle_publ_flag
O2 Co1 S3 80.1 . . ?
O2 Co1 O4 87.3 . . ?
O2 Co1 N7 81.4 . 2_666 ?
O4 Co1 S3 80.6 . . ?
O4 Co1 N7 161.1 . 2_666 ?
O12 Co1 S3 98.4 . . ?
O12 Co1 O2 172.0 . . ?
O12 Co1 O4 84.6 . . ?
O12 Co1 N7 106.4 . 2_666 ?
N7 Co1 S3 112.1 2_666 . ?
S1 Co2 Cl2 156.3 . . ?
O1 Co2 S1 81.2 . . ?
O1 Co2 Cl2 84.3 . . ?
O1 Co2 O8 87.1 . . ?
O1 Co2 N3 79.6 . 2_666 ?
O8 Co2 S1 80.5 . . ?
O8 Co2 Cl2 80.1 . . ?
O8 Co2 N3 162.0 . 2_666 ?
O10 Co2 S1 99.0 . . ?
O10 Co2 Cl2 92.8 . . ?
O10 Co2 O1 172.0 . . ?
O10 Co2 O8 85.0 . . ?
O10 Co2 N3 107.7 . 2_666 ?
N3 Co2 S1 109.1 2_666 . ?
N3 Co2 Cl2 86.5 2_666 . ?
O1 Co3 S4 80.3 . . ?
O1 Co3 O5 85.8 . . ?
O1 Co3 N4 80.6 . 2_666 ?
O5 Co3 S4 79.9 . . ?
O5 Co3 N4 159.5 . 2_666 ?
O14 Co3 S4 99.0 . . ?
O14 Co3 O1 170.5 . . ?
O14 Co3 O5 84.8 . . ?
O14 Co3 N4 108.2 . 2_666 ?
N4 Co3 S4 112.4 2_666 . ?
S5 Co4 Cl1 158.0 . . ?
O4 Co4 Cl1 84.8 . . ?
O4 Co4 S5 81.1 . . ?
O4 Co4 O6 90.0 . . ?
O4 Co4 O31 175.4 . . ?
O6 Co4 Cl1 99.0 . . ?
O6 Co4 S5 97.7 . . ?
O6 Co4 O31 85.7 . . ?
O19 Co4 Cl1 82.5 . . ?
O19 Co4 S5 82.5 . . ?
O19 Co4 O4 96.2 . . ?
O19 Co4 O6 173.7 . . ?
O19 Co4 O31 88.2 . . ?
O31 Co4 Cl1 94.5 . . ?
O31 Co4 S5 100.9 . . ?
O2 Co5 S6 80.8 . . ?
O2 Co5 O7 86.3 . . ?
O2 Co5 N9 80.3 . 2_666 ?
O7 Co5 S6 80.3 . . ?
O7 Co5 N9 159.7 . 2_666 ?
O15 Co5 S6 98.7 . . ?
O15 Co5 O2 171.9 . . ?
O15 Co5 O7 85.6 . . ?
O15 Co5 N9 107.2 . 2_666 ?
N9 Co5 S6 112.1 2_666 . ?
O16 Co6 S7 80.3 . . ?
O16 Co6 O26 85.9 . . ?
O16 Co6 N1 80.4 . 2_666 ?
O26 Co6 S7 81.0 . . ?
O26 Co6 N1 159.4 . 2_666 ?
O33 Co6 S7 99.6 . . ?
O33 Co6 O16 170.3 . . ?
O33 Co6 O26 84.6 . . ?
O33 Co6 N1 108.4 . 2_666 ?
N1 Co6 S7 111.5 2_666 . ?
O3 Co7 S2 81.0 . . ?
O3 Co7 O9 86.4 . . ?
O3 Co7 N5 79.6 . 2_666 ?
O9 Co7 S2 81.1 . . ?
O9 Co7 N5 162.0 . 2_666 ?
O29 Co7 S2 99.0 . . ?
O29 Co7 O3 172.1 . . ?
O29 Co7 O9 85.9 . . ?
O29 Co7 N5 107.8 . 2_666 ?
N5 Co7 S2 107.5 2_666 . ?
O16 Co8 S8 80.3 . . ?
O16 Co8 O17 86.0 . . ?
O16 Co8 N2 81.3 . 2_666 ?
O17 Co8 S8 80.2 . . ?
O17 Co8 N2 161.1 . 2_666 ?
O27 Co8 S8 97.5 . . ?
O27 Co8 O16 170.9 . . ?
O27 Co8 O17 85.0 . . ?
O27 Co8 N2 107.6 . 2_666 ?
N2 Co8 S8 111.1 2_666 . ?
O3 Co9 S11 79.8 . . ?
O3 Co9 O13 85.6 . . ?
O3 Co9 N6 80.4 . 2_666 ?
O13 Co9 S11 80.2 . . ?
O13 Co9 N6 161.7 . 2_666 ?
O35 Co9 S11 101.6 . . ?
O35 Co9 O3 170.6 . . ?
O35 Co9 O13 85.5 . . ?
O35 Co9 N6 107.7 . 2_666 ?
N6 Co9 S11 108.5 2_666 . ?
S10 Co10 Cl1 156.8 . . ?
O7 Co10 Cl1 84.4 . . ?
O7 Co10 S10 81.0 . . ?
O7 Co10 O18 91.0 . . ?
O7 Co10 O19 96.2 . . ?
O7 Co10 O43 175.5 . . ?
O18 Co10 Cl1 98.8 . . ?
O18 Co10 S10 99.3 . . ?
O18 Co10 O43 85.1 . . ?
O19 Co10 Cl1 81.7 . . ?
O19 Co10 S10 82.1 . . ?
O19 Co10 O18 172.8 . . ?
O19 Co10 O43 87.7 . . ?
O43 Co10 Cl1 94.2 . . ?
O43 Co10 S10 101.6 . . ?
S9 Co11 Cl2 156.8 . . ?
O8 Co11 Cl2 84.1 . . ?
O8 Co11 S9 80.1 . . ?
O8 Co11 O40 178.0 . . ?
O11 Co11 Cl2 82.4 . . ?
O11 Co11 S9 82.2 . . ?
O11 Co11 O8 95.0 . . ?
O11 Co11 O22 172.6 . . ?
O11 Co11 O40 87.0 . . ?
O22 Co11 Cl2 96.3 . . ?
O22 Co11 S9 101.1 . . ?
O22 Co11 O8 92.1 . . ?
O22 Co11 O40 85.9 . . ?
O40 Co11 Cl2 96.2 . . ?
O40 Co11 S9 100.2 . . ?
S12 Co12 Cl2 158.0 . . ?
O5 Co12 Cl2 85.4 . . ?
O5 Co12 S12 80.8 . . ?
O5 Co12 O11 96.0 . . ?
O5 Co12 O23 90.3 . . ?
O5 Co12 O42 175.3 . . ?
O11 Co12 Cl2 83.0 . . ?
O11 Co12 S12 81.4 . . ?
O11 Co12 O23 173.7 . . ?
O11 Co12 O42 88.6 . . ?
O23 Co12 Cl2 97.5 . . ?
O23 Co12 S12 99.6 . . ?
O23 Co12 O42 85.1 . . ?
O42 Co12 Cl2 94.6 . . ?
O42 Co12 S12 100.6 . . ?
O25 Co13 S16 81.6 . . ?
O25 Co13 O32 85.8 . . ?
O25 Co13 N10 80.5 . 2_666 ?
O32 Co13 S16 80.7 . . ?
O32 Co13 N10 162.1 . 2_666 ?
O39 Co13 S16 99.1 . . ?
O39 Co13 O25 171.1 . . ?
O39 Co13 O32 85.6 . . ?
O39 Co13 N10 107.4 . 2_666 ?
N10 Co13 S16 108.4 2_666 . ?
O20 Co14 S15 98.9 . . ?
O20 Co14 N8 107.4 . 2_666 ?
O20 Co14 O58 84.8 . . ?
O25 Co14 S15 81.0 . . ?
O25 Co14 O20 170.6 . . ?
O25 Co14 N8 81.2 . 2_666 ?
O25 Co14 O58 85.9 . . ?
N8 Co14 S15 110.1 2_666 . ?
O58 Co14 S15 80.2 . . ?
O58 Co14 N8 162.0 . 2_666 ?
S13 Co15 Cl3 157.2 . . ?
O9 Co15 Cl3 84.9 . . ?
O9 Co15 S13 80.0 . . ?
O9 Co15 O30 92.0 . . ?
O9 Co15 O45 177.3 . . ?
O21 Co15 Cl3 83.0 . . ?
O21 Co15 S13 81.2 . . ?
O21 Co15 O9 94.2 . . ?
O21 Co15 O30 173.5 . . ?
O21 Co15 O45 88.5 . . ?
O30 Co15 Cl3 95.6 . . ?
O30 Co15 S13 101.8 . . ?
O30 Co15 O45 85.3 . . ?
O45 Co15 Cl3 94.8 . . ?
O45 Co15 S13 101.0 . . ?
S14 Co16 Cl3 156.2 . . ?
O13 Co16 Cl3 84.6 . . ?
O13 Co16 S14 80.2 . . ?
O13 Co16 O21 96.0 . . ?
O13 Co16 O37 91.2 . . ?
O13 Co16 O48 176.5 . . ?
O21 Co16 Cl3 81.7 . . ?
O21 Co16 S14 81.9 . . ?
O21 Co16 O48 87.4 . . ?
O37 Co16 Cl3 93.5 . . ?
O37 Co16 S14 104.9 . . ?
O37 Co16 O21 170.9 . . ?
O37 Co16 O48 85.5 . . ?
O48 Co16 Cl3 96.9 . . ?
O48 Co16 S14 99.4 . . ?
S18 Co17 Cl4 157.4 . . ?
O17 Co17 Cl4 84.9 . . ?
O17 Co17 S18 80.4 . . ?
O17 Co17 O24 90.4 . . ?
O17 Co17 O44 176.0 . . ?
O24 Co17 Cl4 99.1 . . ?
O24 Co17 S18 98.1 . . ?
O24 Co17 O44 85.8 . . ?
O34 Co17 Cl4 81.9 . . ?
O34 Co17 S18 82.3 . . ?
O34 Co17 O17 94.8 . . ?
O34 Co17 O24 174.8 . . ?
O34 Co17 O44 89.0 . . ?
O44 Co17 Cl4 94.4 . . ?
O44 Co17 S18 101.4 . . ?
S17 Co18 Cl4 157.3 . . ?
O26 Co18 Cl4 84.0 . . ?
O26 Co18 S17 82.0 . . ?
O26 Co18 O28 89.7 . . ?
O26 Co18 O34 96.1 . . ?
O26 Co18 O47 174.8 . . ?
O28 Co18 Cl4 98.9 . . ?
O28 Co18 S17 98.8 . . ?
O28 Co18 O47 85.5 . . ?
O34 Co18 Cl4 81.4 . . ?
O34 Co18 S17 82.4 . . ?
O34 Co18 O28 174.2 . . ?
O34 Co18 O47 88.7 . . ?
O47 Co18 Cl4 94.7 . . ?
O47 Co18 S17 100.8 . . ?
S19 Co19 Cl5 158.1 . . ?
O36 Co19 Cl5 95.5 . . ?
O36 Co19 S19 101.2 . . ?
O36 Co19 O46 84.1 . . ?
O36 Co19 O58 90.3 . . ?
O41 Co19 Cl5 82.6 . . ?
O41 Co19 S19 82.4 . . ?
O41 Co19 O36 172.8 . . ?
O41 Co19 O46 89.0 . . ?
O41 Co19 O58 96.4 . . ?
O46 Co19 Cl5 94.4 . . ?
O46 Co19 S19 101.1 . . ?
O58 Co19 Cl5 84.6 . . ?
O58 Co19 S19 81.3 . . ?
O58 Co19 O46 174.3 . . ?
S20 Co20 Cl5 156.5 . . ?
O32 Co20 Cl5 83.8 . . ?
O32 Co20 S20 80.4 . . ?
O32 Co20 O38 91.1 . . ?
O32 Co20 O49 176.4 . . ?
O38 Co20 Cl5 96.3 . . ?
O38 Co20 S20 101.3 . . ?
O38 Co20 O49 85.3 . . ?
O41 Co20 Cl5 82.2 . . ?
O41 Co20 S20 81.9 . . ?
O41 Co20 O32 95.1 . . ?
O41 Co20 O38 173.4 . . ?
O41 Co20 O49 88.4 . . ?
O49 Co20 Cl5 95.9 . . ?
O49 Co20 S20 100.9 . . ?
C6 S1 Co2 95.1 . . ?
C24 S1 Co2 95.7 . . ?
C24 S1 C6 101.5 . . ?
Co4 Cl1 Co10 81.0 . . ?
C15 S2 Co7 93.1 . . ?
C15 S2 C22 104.4 . . ?
C22 S2 Co7 95.0 . . ?
Co11 Cl2 Co2 76.6 . . ?
Co12 Cl2 Co2 121.5 . . ?
Co12 Cl2 Co11 80.3 . . ?
Co15 Cl3 Co16 80.5 . . ?
C48 S3 Co1 94.3 . . ?
C48 S3 C51 104.0 . . ?
C51 S3 Co1 93.4 . . ?
Co17 Cl4 Co18 81.1 . . ?
C26 S4 Co3 94.5 . . ?
C26 S4 C65 103.4 . . ?
C65 S4 Co3 95.2 . . ?
C31 S5 Co4 94.5 . . ?
C31 S5 C86 101.4 . . ?
C86 S5 Co4 93.2 . . ?
C55 S6 Co5 95.5 . . ?
C55 S6 C58 101.2 . . ?
C58 S6 Co5 94.8 . . ?
Co19 Cl5 Co20 80.1 . . ?
C61 S7 Co6 94.0 . . ?
C61 S7 C75 102.8 . . ?
C75 S7 Co6 95.3 . . ?
C20 S8 Co8 93.4 . . ?
C49 S8 Co8 95.2 . . ?
C49 S8 C20 103.4 . . ?
C60 S9 Co11 93.3 . . ?
C64 S9 Co11 94.0 . . ?
C64 S9 C60 103.8 . . ?
C72 S10 Co10 94.6 . . ?
C72 S10 C90 102.6 . . ?
C90 S10 Co10 93.8 . . ?
C29 S11 Co9 93.7 . . ?
C56 S11 Co9 95.2 . . ?
C56 S11 C29 100.6 . . ?
C25 S12 Co12 94.9 . . ?
C70 S12 Co12 95.2 . . ?
C70 S12 C25 101.4 . . ?
C59 S13 Co15 94.2 . . ?
C79 S13 Co15 93.1 . . ?
C79 S13 C59 102.5 . . ?
C67 S14 Co16 94.1 . . ?
C67 S14 C87 102.0 . . ?
C87 S14 Co16 94.1 . . ?
C71 S15 Co14 94.3 . . ?
C83 S15 Co14 95.2 . . ?
C83 S15 C71 103.4 . . ?
C113 S16 Co13 94.4 . . ?
C113 S16 C121 103.3 . . ?
C121 S16 Co13 94.8 . . ?
C84 S17 Co18 94.0 . . ?
C127 S17 Co18 93.9 . . ?
C127 S17 C84 103.0 . . ?
C99 S18 Co17 92.7 . . ?
C143 S18 Co17 92.9 . . ?
C143 S18 C99 103.0 . . ?
C131 S19 Co19 94.0 . . ?
C158 S19 Co19 93.7 . . ?
C158 S19 C131 102.1 . . ?
C139 S20 Co20 94.6 . . ?
C139 S20 C154 101.8 . . ?
C154 S20 Co20 93.5 . . ?
Co3 O1 Co2 109.3 . . ?
C41 O1 Co2 123.9 . . ?
C41 O1 Co3 124.5 . . ?
Co5 O2 Co1 108.9 . . ?
C17 O2 Co1 123.8 . . ?
C17 O2 Co5 125.4 . . ?
Co9 O3 Co7 107.9 . . ?
C8 O3 Co7 122.8 . . ?
C8 O3 Co9 125.4 . . ?
Co4 O4 Co1 108.4 . . ?
C63 O4 Co1 119.9 . . ?
C63 O4 Co4 122.1 . . ?
Co12 O5 Co3 107.9 . . ?
C34 O5 Co3 120.8 . . ?
C34 O5 Co12 122.4 . . ?
C7 O6 Co4 127.3 . . ?
Co10 O7 Co5 108.5 . . ?
C40 O7 Co5 120.7 . . ?
C40 O7 Co10 121.1 . . ?
Co11 O8 Co2 107.9 . . ?
C45 O8 Co2 120.1 . . ?
C45 O8 Co11 122.5 . . ?
Co15 O9 Co7 107.8 . . ?
C9 O9 Co7 118.7 . . ?
C9 O9 Co15 124.3 . . ?
C18 O10 Co2 138.0 . . ?
Co11 O11 Co12 112.8 . . ?
C10 O11 Co11 121.8 . . ?
C10 O11 Co12 123.5 . . ?
C7 O12 Co1 137.0 . . ?
Co16 O13 Co9 108.4 . . ?
C47 O13 Co9 122.2 . . ?
C47 O13 Co16 123.3 . . ?
C13 O14 Co3 137.1 . . ?
C5 O15 Co5 137.9 . . ?
Co8 O16 Co6 108.4 . . ?
C37 O16 Co6 123.1 . . ?
C37 O16 Co8 125.2 . . ?
Co17 O17 Co8 107.0 . . ?
C16 O17 Co8 120.8 . . ?
C16 O17 Co17 121.6 . . ?
C5 O18 Co10 127.0 . . ?
Co4 O19 Co10 113.8 . . ?
C95 O19 Co4 120.9 . . ?
C95 O19 Co10 122.3 . . ?
C42 O20 Co14 135.6 . . ?
Co15 O21 Co16 112.8 . . ?
C68 O21 Co15 123.9 . . ?
C68 O21 Co16 122.3 . . ?
C18 O22 Co11 128.1 . . ?
C13 O23 Co12 129.4 . . ?
C43 O24 Co17 126.7 . . ?
Co14 O25 Co13 109.3 . . ?
C74 O25 Co13 123.2 . . ?
C74 O25 Co14 123.1 . . ?
Co18 O26 Co6 110.0 . . ?
C35 O26 Co6 122.4 . . ?
C35 O26 Co18 119.2 . . ?
C43 O27 Co8 138.3 . . ?
C33 O28 Co18 125.8 . . ?
C30 O29 Co7 136.6 . . ?
C30 O30 Co15 126.8 . . ?
Co4 O31 H31A 109.5 . . ?
Co4 O31 H31B 109.5 . . ?
H31A O31 H31B 104.5 . . ?
Co20 O32 Co13 108.4 . . ?
C116 O32 Co13 119.8 . . ?
C116 O32 Co20 123.2 . . ?
C33 O33 Co6 138.8 . . ?
Co17 O34 Co18 114.2 . . ?
C129 O34 Co17 122.1 . . ?
C129 O34 Co18 122.4 . . ?
C53 O35 Co9 137.5 . . ?
C42 O36 Co19 128.0 . . ?
C53 O37 Co16 128.3 . . ?
N2 N1 Co6 118.3 . 2_666 ?
N2 N1 C1 108.7 . . ?
C1 N1 Co6 132.7 . 2_666 ?
N1 N2 Co8 116.6 . 2_666 ?
N1 N2 C2 107.9 . . ?
C2 N2 Co8 134.9 . 2_666 ?
N4 N3 Co2 117.5 . 2_666 ?
C23 N3 Co2 134.2 . 2_666 ?
C23 N3 N4 108.0 . . ?
C69 O38 Co20 127.7 . . ?
N3 N4 Co3 116.5 . 2_666 ?
C11 N4 Co3 134.6 . 2_666 ?
C11 N4 N3 108.1 . . ?
C69 O39 Co13 135.9 . . ?
N6 N5 Co7 117.8 . 2_666 ?
N6 N5 C28 108.6 . . ?
C28 N5 Co7 133.1 . 2_666 ?
Co11 O40 H40A 109.5 . . ?
Co11 O40 H40B 109.5 . . ?
H40A O40 H40B 104.5 . . ?
N5 N6 Co9 116.6 . 2_666 ?
N5 N6 C54 109.3 . . ?
C54 N6 Co9 132.8 . 2_666 ?
N9 N7 Co1 115.4 . 2_666 ?
C19 N7 Co1 135.6 . 2_666 ?
C19 N7 N9 108.2 . . ?
N10 N8 Co14 115.8 . 2_666 ?
C12 N8 Co14 135.2 . 2_666 ?
C12 N8 N10 108.2 . . ?
N7 N9 Co5 118.0 . 2_666 ?
C27 N9 Co5 133.9 . 2_666 ?
C27 N9 N7 107.7 . . ?
N8 N10 Co13 117.1 . 2_666 ?
C4 N10 Co13 135.2 . 2_666 ?
C4 N10 N8 107.3 . . ?
Co20 O41 Co19 113.3 . . ?
C146 O41 Co19 121.9 . . ?
C146 O41 Co20 123.3 . . ?
Co12 O42 H42A 109.5 . . ?
Co12 O42 H42B 109.5 . . ?
H42A O42 H42B 104.5 . . ?
Co10 O43 H43A 109.5 . . ?
Co10 O43 H43B 109.5 . . ?
H43A O43 H43B 104.5 . . ?
Co17 O44 H44A 109.5 . . ?
Co17 O44 H44B 109.5 . . ?
H44A O44 H44B 104.5 . . ?
N1 C1 C3 107.4 . . ?
N1 C1 C13 121.4 . . ?
C3 C1 C13 131.2 . . ?
N2 C2 C7 119.9 . . ?
C3 C2 N2 108.8 . . ?
C3 C2 C7 131.2 . . ?
Co15 O45 H45A 109.5 . . ?
Co15 O45 H45B 109.5 . . ?
H45A O45 H45B 104.5 . . ?
C1 C3 H3 126.5 . . ?
C2 C3 C1 107.1 . . ?
C2 C3 H3 126.5 . . ?
N10 C4 C36 111.0 . . ?
N10 C4 C53 119.1 . . ?
C36 C4 C53 129.9 . . ?
Co19 O46 H46A 109.5 . . ?
Co19 O46 H46B 109.5 . . ?
H46A O46 H46B 104.5 . . ?
O15 C5 O18 125.2 . . ?
O15 C5 C12 116.3 . . ?
O18 C5 C12 118.5 . . ?
C45 C6 S1 117.5 . . ?
C57 C6 S1 117.6 . . ?
C57 C6 C45 124.8 . . ?
O6 C7 O12 125.7 . . ?
O6 C7 C2 117.3 . . ?
O12 C7 C2 117.0 . . ?
O3 C8 C22 123.1 . . ?
O3 C8 C56 120.7 . . ?
C22 C8 C56 116.2 . . ?
O9 C9 C15 123.1 . . ?
O9 C9 C59 118.9 . . ?
C15 C9 C59 118.0 . . ?
Co18 O47 H47A 109.5 . . ?
Co18 O47 H47B 109.5 . . ?
H47A O47 H47B 104.5 . . ?
O11 C10 C25 120.9 . . ?
O11 C10 C60 123.6 . . ?
C60 C10 C25 115.5 . . ?
N4 C11 C32 111.5 . . ?
N4 C11 C33 120.4 . . ?
C32 C11 C33 128.0 . . ?
N8 C12 C5 120.4 . . ?
N8 C12 C36 108.8 . . ?
C36 C12 C5 130.7 . . ?
O14 C13 C1 115.9 . . ?
O23 C13 O14 124.2 . . ?
O23 C13 C1 119.9 . . ?
C46 C14 H14 119.1 . . ?
C64 C14 H14 119.1 . . ?
C64 C14 C46 121.8 . . ?
C9 C15 S2 120.5 . . ?
C9 C15 C52 122.1 . . ?
C52 C15 S2 117.3 . . ?
O17 C16 C20 120.4 . . ?
O17 C16 C99 121.3 . . ?
C99 C16 C20 118.2 . . ?
O2 C17 C48 122.0 . . ?
O2 C17 C58 119.3 . . ?
C48 C17 C58 118.6 . . ?
O10 C18 O22 124.3 . . ?
O10 C18 C28 117.3 . . ?
O22 C18 C28 118.4 . . ?
Co16 O48 H48A 109.5 . . ?
Co16 O48 H48B 109.5 . . ?
H48A O48 H48B 104.5 . . ?
N7 C19 C43 119.7 . . ?
N7 C19 C44 111.1 . . ?
C44 C19 C43 129.2 . . ?
C16 C20 S8 121.1 . . ?
C16 C20 C104 123.1 . . ?
C104 C20 S8 115.7 . . ?
C24 C21 H21 119.2 . . ?
C24 C21 C77 121.7 . . ?
C77 C21 H21 119.2 . . ?
C8 C22 S2 117.3 . . ?
C8 C22 C38 122.3 . . ?
C38 C22 S2 120.4 . . ?
N3 C23 C30 120.4 . . ?
N3 C23 C32 109.5 . . ?
C32 C23 C30 130.0 . . ?
C21 C24 S1 121.2 . . ?
C21 C24 C41 121.0 . . ?
C41 C24 S1 117.7 . . ?
Co20 O49 H49A 109.5 . . ?
Co20 O49 H49B 109.5 . . ?
H49A O49 H49B 104.5 . . ?
C10 C25 S12 118.1 . . ?
C73 C25 S12 119.8 . . ?
C73 C25 C10 122.0 . . ?
C34 C26 S4 118.7 . . ?
C81 C26 S4 119.8 . . ?
C81 C26 C34 121.6 . . ?
N9 C27 C42 121.0 . . ?
N9 C27 C44 110.6 . . ?
C44 C27 C42 128.4 . . ?
N5 C28 C18 120.6 . . ?
N5 C28 C50 109.6 . . ?
C50 C28 C18 129.8 . . ?
C47 C29 S11 119.7 . . ?
C47 C29 C88 122.2 . . ?
C88 C29 S11 118.1 . . ?
O29 C30 O30 125.4 . . ?
O29 C30 C23 116.1 . . ?
O30 C30 C23 118.3 . . ?
C63 C31 S5 117.9 . . ?
C93 C31 S5 121.3 . . ?
C93 C31 C63 120.7 . . ?
C11 C32 C23 102.8 . . ?
C11 C32 H32 128.6 . . ?
C23 C32 H32 128.6 . . ?
O28 C33 C11 118.0 . . ?
O33 C33 O28 126.1 . . ?
O33 C33 C11 115.9 . . ?
O5 C34 C26 122.3 . . ?
O5 C34 C70 121.5 . . ?
C26 C34 C70 116.2 . . ?
O26 C35 C61 119.2 . . ?
O26 C35 C84 124.1 . . ?
C84 C35 C61 116.4 . . ?
C4 C36 C12 104.7 . . ?
C4 C36 H36 127.6 . . ?
C12 C36 H36 127.6 . . ?
O16 C37 C49 119.6 . . ?
O16 C37 C75 123.1 . . ?
C75 C37 C49 117.2 . . ?
C22 C38 H38 119.6 . . ?
C82 C38 C22 120.9 . . ?
C82 C38 H38 119.6 . . ?
C56 C39 H39 118.1 . . ?
C82 C39 H39 118.1 . . ?
C82 C39 C56 123.9 . . ?
O7 C40 C55 121.6 . . ?
O7 C40 C72 122.2 . . ?
C72 C40 C55 116.1 . . ?
O1 C41 C24 121.1 . . ?
O1 C41 C65 122.1 . . ?
C65 C41 C24 116.7 . . ?
O20 C42 O36 126.7 . . ?
O20 C42 C27 115.6 . . ?
O36 C42 C27 117.6 . . ?
O24 C43 C19 117.2 . . ?
O27 C43 O24 125.0 . . ?
O27 C43 C19 117.8 . . ?
C19 C44 C27 102.5 . . ?
C19 C44 H44 128.8 . . ?
C27 C44 H44 128.8 . . ?
O8 C45 C6 123.4 . . ?
O8 C45 C64 121.3 . . ?
C6 C45 C64 115.3 . . ?
C14 C46 C57 117.3 . . ?
C14 C46 C109 122.6 . . ?
C57 C46 C109 119.9 . . ?
O13 C47 C29 122.0 . . ?
O13 C47 C67 121.0 . . ?
C29 C47 C67 117.0 . . ?
C17 C48 S3 119.3 . . ?
C17 C48 C85 122.3 . . ?
C85 C48 S3 118.4 . . ?
C37 C49 S8 119.1 . . ?
C94 C49 S8 119.5 . . ?
C94 C49 C37 121.2 . . ?
C28 C50 H50 127.8 . . ?
C28 C50 C54 104.5 . . ?
C54 C50 H50 127.8 . . ?
C63 C51 S3 119.4 . . ?
C63 C51 C96 122.8 . . ?
C96 C51 S3 117.8 . . ?
C15 C52 H52 119.4 . . ?
C78 C52 C15 121.3 . . ?
C78 C52 H52 119.4 . . ?
O35 C53 C4 116.5 . . ?
O37 C53 O35 125.3 . . ?
O37 C53 C4 118.3 . . ?
N6 C54 C50 108.0 . . ?
N6 C54 C69 121.9 . . ?
C50 C54 C69 130.0 . . ?
C40 C55 S6 118.3 . . ?
C101 C55 S6 120.5 . . ?
C101 C55 C40 121.1 . . ?
C8 C56 S11 117.9 . . ?
C39 C56 S11 122.8 . . ?
C39 C56 C8 119.3 . . ?
C6 C57 C46 119.4 . . ?
C6 C57 H57 120.3 . . ?
C46 C57 H57 120.3 . . ?
C17 C58 S6 119.1 . . ?
C17 C58 C97 120.1 . . ?
C97 C58 S6 120.4 . . ?
C9 C59 S13 118.2 . . ?
C92 C59 S13 121.8 . . ?
C92 C59 C9 119.8 . . ?
C10 C60 S9 118.2 . . ?
C76 C60 S9 119.1 . . ?
C76 C60 C10 122.6 . . ?
C35 C61 S7 119.8 . . ?
C35 C61 C103 124.1 . . ?
C103 C61 S7 116.0 . . ?
C65 C62 H62 120.2 . . ?
C65 C62 C77 119.6 . . ?
C77 C62 H62 120.2 . . ?
O4 C63 C31 120.4 . . ?
O4 C63 C51 122.6 . . ?
C51 C63 C31 117.0 . . ?
C14 C64 S9 121.0 . . ?
C14 C64 C45 121.4 . . ?
C45 C64 S9 117.6 . . ?
C41 C65 S4 117.2 . . ?
C62 C65 S4 119.9 . . ?
C62 C65 C41 122.9 . . ?
C75 C66 H66 120.3 . . ?
C89 C66 H66 120.3 . . ?
C89 C66 C75 119.4 . . ?
C47 C67 S14 118.7 . . ?
C47 C67 C91 120.6 . . ?
C91 C67 S14 120.6 . . ?
O21 C68 C79 120.0 . . ?
O21 C68 C87 121.6 . . ?
C79 C68 C87 118.3 . . ?
O38 C69 O39 126.8 . . ?
O38 C69 C54 119.4 . . ?
O39 C69 C54 113.8 . . ?
C34 C70 S12 116.5 . . ?
C106 C70 S12 122.8 . . ?
C106 C70 C34 120.7 . . ?
C74 C71 S15 118.5 . . ?
C74 C71 C132 121.9 . . ?
C132 C71 S15 119.5 . . ?
C40 C72 S10 116.5 . . ?
C105 C72 S10 120.0 . . ?
C105 C72 C40 123.5 . . ?
C25 C73 H73 119.3 . . ?
C25 C73 C112 121.3 . . ?
C112 C73 H73 119.3 . . ?
O25 C74 C121 119.8 . . ?
C71 C74 O25 121.8 . . ?
C71 C74 C121 118.4 . . ?
C37 C75 S7 117.3 . . ?
C37 C75 C66 122.7 . . ?
C66 C75 S7 120.0 . . ?
C60 C76 H76 118.8 . . ?
C60 C76 C112 122.4 . . ?
C112 C76 H76 118.8 . . ?
C21 C77 C62 117.9 . . ?
C21 C77 C130 121.7 . . ?
C62 C77 C130 120.4 . . ?
C52 C78 C118 121.3 . . ?
C92 C78 C52 115.6 . . ?
C92 C78 C118 123.1 . . ?
C68 C79 S13 121.0 . . ?
C68 C79 C80 120.6 . . ?
C80 C79 S13 118.3 . . ?
C79 C80 H80 119.6 . . ?
C115 C80 C79 120.8 . . ?
C115 C80 H80 119.6 . . ?
C26 C81 H81 120.2 . . ?
C26 C81 C126 119.5 . . ?
C126 C81 H81 120.2 . . ?
C38 C82 C138 123.7 . . ?
C38 C82 C306 120.9 . . ?
C39 C82 C38 117.2 . . ?
C39 C82 C138 119.1 . . ?
C39 C82 C306 121.3 . . ?
C107 C83 S15 119.2 . . ?
C107 C83 C110 122.1 . . ?
C110 C83 S15 118.5 . . ?
C35 C84 S17 117.2 . . ?
C124 C84 S17 119.4 . . ?
C124 C84 C35 123.4 . . ?
C48 C85 H85 120.8 . . ?
C100 C85 C48 118.3 . . ?
C100 C85 H85 120.8 . . ?
C95 C86 S5 119.0 . . ?
C95 C86 C98 123.8 . . ?
C98 C86 S5 117.2 . . ?
C68 C87 S14 119.7 . . ?
C102 C87 S14 118.1 . . ?
C102 C87 C68 122.2 . . ?
C29 C88 H88 120.3 . . ?
C123 C88 C29 119.3 . . ?
C123 C88 H88 120.3 . . ?
C66 C89 C94 120.2 . . ?
C66 C89 C145 119.8 . . ?
C94 C89 C145 119.9 . . ?
C95 C90 S10 119.6 . . ?
C117 C90 S10 118.8 . . ?
C117 C90 C95 121.6 . . ?
C67 C91 H91 119.7 . . ?
C123 C91 C67 120.6 . . ?
C123 C91 H91 119.7 . . ?
C59 C92 C78 123.0 . . ?
C59 C92 H92 118.5 . . ?
C78 C92 H92 118.5 . . ?
C31 C93 H93 119.8 . . ?
C114 C93 C31 120.5 . . ?
C114 C93 H93 119.8 . . ?
C49 C94 C89 119.1 . . ?
C49 C94 H94 120.4 . . ?
C89 C94 H94 120.4 . . ?
O19 C95 C86 122.8 . . ?
O19 C95 C90 120.5 . . ?
C86 C95 C90 116.7 . . ?
C51 C96 H96 120.6 . . ?
C51 C96 C114 118.9 . . ?
C114 C96 H96 120.6 . . ?
C58 C97 H97 120.1 . . ?
C100 C97 C58 119.8 . . ?
C100 C97 H97 120.1 . . ?
C86 C98 H98 120.3 . . ?
C86 C98 C111 119.5 . . ?
C111 C98 H98 120.3 . . ?
C16 C99 S18 119.1 . . ?
C16 C99 C108 122.3 . . ?
C108 C99 S18 118.5 . . ?
C85 C100 C125 119.5 . . ?
C97 C100 C85 120.5 . . ?
C97 C100 C125 119.7 . . ?
C55 C101 H101 119.7 . . ?
C120 C101 C55 120.6 . . ?
C120 C101 H101 119.7 . . ?
C87 C102 H102 119.8 . . ?
C87 C102 C115 120.5 . . ?
C115 C102 H102 119.8 . . ?
C61 C103 H103 122.0 . . ?
C135 C103 C61 116.1 . . ?
C135 C103 H103 122.0 . . ?
C20 C104 H104 122.3 . . ?
C20 C104 C128 115.5 . . ?
C128 C104 H104 122.3 . . ?
C72 C105 H105 120.5 . . ?
C72 C105 C120 119.0 . . ?
C120 C105 H105 120.5 . . ?
C70 C106 H106 119.0 . . ?
C126 C106 C70 122.1 . . ?
C126 C106 H106 119.0 . . ?
C83 C107 H107 122.1 . . ?
C83 C107 C141 115.7 . . ?
C141 C107 H107 122.1 . . ?
C99 C108 H108 120.3 . . ?
C128 C108 C99 119.5 . . ?
C128 C108 H108 120.3 . . ?
C46 C109 C166 112.6 . . ?
C46 C109 C257 111.7 . . ?
C165 C109 C46 108.5 . . ?
C165 C109 C166 109.0 . . ?
C165 C109 C174 109.8 . . ?
C174 C109 C46 109.1 . . ?
C174 C109 C166 107.7 . . ?
C256 C109 C46 106.7 . . ?
C256 C109 C257 109.7 . . ?
C256 C109 C258 109.6 . . ?
C258 C109 C46 111.8 . . ?
C258 C109 C257 107.3 . . ?
C131 C110 C83 118.4 . . ?
O58 C110 C83 120.2 . . ?
O58 C110 C131 121.4 . . ?
C98 C111 C119 118.5 . . ?
C117 C111 C98 117.3 . . ?
C117 C111 C119 124.0 . . ?
C73 C112 C76 116.1 . . ?
C73 C112 C133 120.3 . . ?
C76 C112 C133 123.6 . . ?
C116 C113 S16 119.0 . . ?
C116 C113 C136 122.1 . . ?
C136 C113 S16 118.8 . . ?
C93 C114 C96 120.1 . . ?
C93 C114 C155 120.5 . . ?
C93 C114 C285 121.6 . . ?
C96 C114 C155 119.5 . . ?
C96 C114 C285 117.8 . . ?
C80 C115 C122 120.9 . . ?
C80 C115 C260 121.4 . . ?
C102 C115 C80 117.5 . . ?
C102 C115 C122 121.5 . . ?
C102 C115 C260 120.3 . . ?
O32 C116 C113 123.1 . . ?
O32 C116 C139 116.9 . . ?
C113 C116 C139 120.0 . . ?
C90 C117 C111 120.9 . . ?
C90 C117 H117 119.6 . . ?
C111 C117 H117 119.6 . . ?
C78 C118 C196 111.9 . . ?
C78 C118 C253 115.3 . . ?
C78 C118 C254 111.8 . . ?
C194 C118 C78 114.3 . . ?
C194 C118 C196 114.3 . . ?
C198 C118 C78 116.5 . . ?
C198 C118 C194 94.5 . . ?
C198 C118 C196 103.9 . . ?
C253 C118 C254 112.8 . . ?
C255 C118 C78 115.4 . . ?
C255 C118 C253 93.6 . . ?
C255 C118 C254 106.5 . . ?
C111 C119 C156 109.7 . . ?
C111 C119 C184 107.9 . . ?
C176 C119 C111 115.6 . . ?
C176 C119 C156 106.4 . . ?
C176 C119 C184 113.1 . . ?
C184 C119 C156 103.3 . . ?
C101 C120 C105 119.5 . . ?
C101 C120 C147 119.0 . . ?
C101 C120 C314 122.8 . . ?
C105 C120 C147 121.1 . . ?
C105 C120 C314 117.5 . . ?
C74 C121 S16 119.6 . . ?
C74 C121 C142 120.0 . . ?
C142 C121 S16 120.4 . . ?
C195 C122 C115 115.7 . . ?
C195 C122 C202 103.5 . . ?
C195 C122 C207 127.2 . . ?
C202 C122 C115 112.7 . . ?
C202 C122 C207 92.0 . . ?
C207 C122 C115 103.2 . . ?
C88 C123 C91 119.8 . . ?
C88 C123 C160 117.7 . . ?
C88 C123 C310 113.4 . . ?
C91 C123 C160 122.3 . . ?
C91 C123 C310 126.7 . . ?
C84 C124 H124 119.2 . . ?
C84 C124 C135 121.6 . . ?
C135 C124 H124 119.2 . . ?
C148 C125 C100 107.3 . . ?
C148 C125 C164 104.8 . . ?
C148 C125 C170 114.2 . . ?
C164 C125 C100 115.2 . . ?
C164 C125 C170 107.4 . . ?
C170 C125 C100 108.1 . . ?
C81 C126 C157 120.4 . . ?
C81 C126 C265 116.8 . . ?
C106 C126 C81 119.9 . . ?
C106 C126 C157 119.7 . . ?
C106 C126 C265 123.2 . . ?
C129 C127 S17 120.6 . . ?
C129 C127 C134 119.1 . . ?
C134 C127 S17 120.2 . . ?
C104 C128 C152 117.3 . . ?
C104 C128 C252 119.9 . . ?
C108 C128 C104 121.2 . . ?
C108 C128 C152 121.4 . . ?
C108 C128 C252 118.8 . . ?
O34 C129 C127 120.0 . . ?
O34 C129 C143 121.4 . . ?
C143 C129 C127 118.5 . . ?
C77 C130 C181 112.5 . . ?
C189 C130 C77 112.7 . . ?
C189 C130 C181 110.6 . . ?
C189 C130 C203 105.4 . . ?
C203 C130 C77 113.0 . . ?
C203 C130 C181 101.9 . . ?
C289 C130 C77 112.1 . . ?
C290 C130 C77 116.9 . . ?
C290 C130 C289 110.6 . . ?
C290 C130 C291 101.5 . . ?
C291 C130 C77 109.1 . . ?
C291 C130 C289 105.6 . . ?
C110 C131 S19 119.3 . . ?
C110 C131 C137 120.9 . . ?
C137 C131 S19 119.7 . . ?
C71 C132 H132 119.4 . . ?
C144 C132 C71 121.1 . . ?
C144 C132 H132 119.4 . . ?
C112 C133 C169 112.5 . . ?
C112 C133 C180 108.4 . . ?
C112 C133 C273 108.4 . . ?
C169 C133 C180 109.8 . . ?
C183 C133 C112 111.7 . . ?
C183 C133 C169 106.6 . . ?
C183 C133 C180 107.6 . . ?
C271 C133 C112 115.4 . . ?
C271 C133 C272 106.4 . . ?
C271 C133 C273 107.1 . . ?
C272 C133 C112 109.0 . . ?
C272 C133 C273 110.5 . . ?
C127 C134 H134 119.9 . . ?
C149 C134 C127 120.3 . . ?
C149 C134 H134 119.9 . . ?
C103 C135 C124 118.2 . . ?
C103 C135 C161 115.4 . . ?
C103 C135 C295 111.9 . . ?
C124 C135 C161 126.1 . . ?
C124 C135 C295 129.3 . . ?
C113 C136 H136 120.6 . . ?
C151 C136 C113 118.8 . . ?
C151 C136 H136 120.6 . . ?
C131 C137 H137 120.9 . . ?
C141 C137 C131 118.3 . . ?
C141 C137 H137 120.9 . . ?
C82 C138 C163 106.9 . . ?
C82 C138 C177 110.5 . . ?
C82 C138 C187 108.3 . . ?
C177 C138 C163 119.8 . . ?
C187 C138 C163 109.2 . . ?
C187 C138 C177 101.5 . . ?
C116 C139 S20 121.1 . . ?
C116 C139 C153 112.5 . . ?
C153 C139 S20 126.4 . . ?
C143 C140 H140 120.4 . . ?
C149 C140 H140 120.4 . . ?
C149 C140 C143 119.2 . . ?
C107 C141 C175 119.1 . . ?
C137 C141 C107 124.6 . . ?
C137 C141 C175 116.4 . . ?
C121 C142 H142 118.9 . . ?
C144 C142 C121 122.2 . . ?
C144 C142 H142 118.9 . . ?
C129 C143 S18 120.4 . . ?
C129 C143 C140 120.6 . . ?
C140 C143 S18 118.7 . . ?
C132 C144 C162 121.8 . . ?
C132 C144 C277 119.8 . . ?
C142 C144 C132 115.9 . . ?
C142 C144 C162 122.3 . . ?
C142 C144 C277 120.5 . . ?
C150 C145 C89 112.3 . . ?
C150 C145 C188 108.9 . . ?
C150 C145 C197 110.3 . . ?
C188 C145 C89 113.5 . . ?
C188 C145 C197 104.9 . . ?
C197 C145 C89 106.7 . . ?
C299 C145 C89 111.1 . . ?
C300 C145 C89 107.4 . . ?
C300 C145 C299 107.3 . . ?
C300 C145 C301 111.1 . . ?
C301 C145 C89 113.6 . . ?
C301 C145 C299 106.1 . . ?
C168 C147 C120 110.7 . . ?
C168 C147 C172 114.5 . . ?
C168 C147 C173 114.9 . . ?
C172 C147 C120 105.4 . . ?
C173 C147 C120 107.6 . . ?
C173 C147 C172 103.0 . . ?
C125 C148 H14A 109.5 . . ?
C125 C148 H14B 109.5 . . ?
C125 C148 H14C 109.5 . . ?
H14A C148 H14B 109.5 . . ?
H14A C148 H14C 109.5 . . ?
H14B C148 H14C 109.5 . . ?
C134 C149 C140 121.8 . . ?
C134 C149 C193 119.6 . . ?
C134 C149 C281 112.0 . . ?
C140 C149 C193 118.6 . . ?
C140 C149 C281 126.1 . . ?
C145 C150 H15A 109.5 . . ?
C145 C150 H15B 109.5 . . ?
C145 C150 H15C 109.5 . . ?
H15A C150 H15B 109.5 . . ?
H15A C150 H15C 109.5 . . ?
H15B C150 H15C 109.5 . . ?
C136 C151 C178 116.7 . . ?
C153 C151 C136 121.8 . . ?
C153 C151 C178 121.5 . . ?
C128 C152 C201 113.7 . . ?
C128 C152 C210 114.0 . . ?
C128 C152 C211 106.4 . . ?
C201 C152 C210 124.4 . . ?
C201 C152 C211 93.1 . . ?
C210 C152 C211 99.4 . . ?
C139 C153 H153 117.6 . . ?
C151 C153 C139 124.7 . . ?
C151 C153 H153 117.6 . . ?
C199 C155 C114 115.7 . . ?
C199 C155 C209 101.6 . . ?
C199 C155 C214 126.5 . . ?
C209 C155 C114 108.3 . . ?
C214 C155 C114 108.4 . . ?
C214 C155 C209 91.5 . . ?
C119 C156 H15D 109.5 . . ?
C119 C156 H15E 109.5 . . ?
C119 C156 H15F 109.5 . . ?
H15D C156 H15E 109.5 . . ?
H15D C156 H15F 109.5 . . ?
H15E C156 H15F 109.5 . . ?
C126 C157 C215 108.9 . . ?
C186 C157 C126 107.6 . . ?
C186 C157 C215 102.0 . . ?
C192 C157 C126 115.5 . . ?
C192 C157 C186 120.6 . . ?
C192 C157 C215 100.6 . . ?
C179 C160 C123 110.2 . . ?
C179 C160 C182 110.9 . . ?
C179 C160 C200 104.7 . . ?
C182 C160 C123 111.7 . . ?
C182 C160 C200 109.8 . . ?
C200 C160 C123 109.3 . . ?
C135 C161 C213 101.3 . . ?
C190 C161 C135 103.7 . . ?
C190 C161 C213 97.3 . . ?
C191 C161 C135 112.6 . . ?
C191 C161 C190 112.9 . . ?
C191 C161 C213 126.1 . . ?
C144 C162 C274 107.3 . . ?
C144 C162 C275 119.8 . . ?
C144 C162 C276 101.0 . . ?
C274 C162 C276 101.4 . . ?
C275 C162 C274 120.8 . . ?
C275 C162 C276 102.5 . . ?
C138 C163 H16A 109.5 . . ?
C138 C163 H16B 109.5 . . ?
C138 C163 H16C 109.5 . . ?
H16A C163 H16B 109.5 . . ?
H16A C163 H16C 109.5 . . ?
H16B C163 H16C 109.5 . . ?
C125 C164 H16D 109.5 . . ?
C125 C164 H16E 109.5 . . ?
C125 C164 H16F 109.5 . . ?
H16D C164 H16E 109.5 . . ?
H16D C164 H16F 109.5 . . ?
H16E C164 H16F 109.5 . . ?
C109 C165 H16G 109.5 . . ?
C109 C165 H16H 109.5 . . ?
C109 C165 H16I 109.5 . . ?
H16G C165 H16H 109.5 . . ?
H16G C165 H16I 109.5 . . ?
H16H C165 H16I 109.5 . . ?
C109 C166 H16J 109.5 . . ?
C109 C166 H16K 109.5 . . ?
C109 C166 H16L 109.5 . . ?
H16J C166 H16K 109.5 . . ?
H16J C166 H16L 109.5 . . ?
H16K C166 H16L 109.5 . . ?
C147 C168 H16M 109.5 . . ?
C147 C168 H16N 109.5 . . ?
C147 C168 H16O 109.5 . . ?
H16M C168 H16N 109.5 . . ?
H16M C168 H16O 109.5 . . ?
H16N C168 H16O 109.5 . . ?
C133 C169 H16P 109.5 . . ?
C133 C169 H16Q 109.5 . . ?
C133 C169 H16R 109.5 . . ?
H16P C169 H16Q 109.5 . . ?
H16P C169 H16R 109.5 . . ?
H16Q C169 H16R 109.5 . . ?
C125 C170 H17A 109.5 . . ?
C125 C170 H17B 109.5 . . ?
C125 C170 H17C 109.5 . . ?
H17A C170 H17B 109.5 . . ?
H17A C170 H17C 109.5 . . ?
H17B C170 H17C 109.5 . . ?
C167 C171 H171 120.0 . . ?
C167 C171 C154 120.0 . . ?
C154 C171 H171 120.0 . . ?
C171 C167 C267 118.8 . . ?
C171 C167 C302 117.5 . . ?
C159 C167 C171 120.0 . . ?
C159 C167 C267 120.9 . . ?
C159 C167 C302 121.3 . . ?
C167 C159 H159 120.0 . . ?
C167 C159 C158 120.0 . . ?
C158 C159 H159 120.0 . . ?
C159 C158 S19 119.0 . . ?
C146 C158 S19 121.0 . . ?
C146 C158 C159 120.0 . . ?
O41 C146 C158 120.1 . . ?
O41 C146 C154 119.9 . . ?
C158 C146 C154 120.0 . . ?
C171 C154 S20 119.4 . . ?
C146 C154 S20 120.5 . . ?
C146 C154 C171 120.0 . . ?
C147 C172 H17D 109.5 . . ?
C147 C172 H17E 109.5 . . ?
C147 C172 H17F 109.5 . . ?
H17D C172 H17E 109.5 . . ?
H17D C172 H17F 109.5 . . ?
H17E C172 H17F 109.5 . . ?
C147 C173 H17G 109.5 . . ?
C147 C173 H17H 109.5 . . ?
C147 C173 H17I 109.5 . . ?
H17G C173 H17H 109.5 . . ?
H17G C173 H17I 109.5 . . ?
H17H C173 H17I 109.5 . . ?
C109 C174 H17J 109.5 . . ?
C109 C174 H17K 109.5 . . ?
C109 C174 H17L 109.5 . . ?
H17J C174 H17K 109.5 . . ?
H17J C174 H17L 109.5 . . ?
H17K C174 H17L 109.5 . . ?
C141 C175 C205 110.6 . . ?
C141 C175 C217 109.8 . . ?
C141 C175 C278 108.1 . . ?
C141 C175 C280 113.4 . . ?
C205 C175 C217 112.6 . . ?
C216 C175 C141 116.4 . . ?
C216 C175 C205 103.5 . . ?
C216 C175 C217 103.7 . . ?
C278 C175 C280 113.4 . . ?
C279 C175 C141 115.1 . . ?
C279 C175 C278 104.8 . . ?
C279 C175 C280 101.9 . . ?
C119 C176 H17M 109.5 . . ?
C119 C176 H17N 109.5 . . ?
C119 C176 H17O 109.5 . . ?
H17M C176 H17N 109.5 . . ?
H17M C176 H17O 109.5 . . ?
H17N C176 H17O 109.5 . . ?
C138 C177 H17P 109.5 . . ?
C138 C177 H17Q 109.5 . . ?
C138 C177 H17R 109.5 . . ?
H17P C177 H17Q 109.5 . . ?
H17P C177 H17R 109.5 . . ?
H17Q C177 H17R 109.5 . . ?
C185 C178 C151 101.1 . . ?
C185 C178 C242 102.5 . . ?
C185 C178 C244 120.0 . . ?
C242 C178 C151 112.6 . . ?
C244 C178 C151 106.2 . . ?
C244 C178 C242 113.9 . . ?
C292 C178 C151 100.6 . . ?
C292 C178 C294 117.6 . . ?
C293 C178 C151 106.3 . . ?
C293 C178 C292 116.8 . . ?
C293 C178 C294 102.0 . . ?
C294 C178 C151 113.6 . . ?
C160 C179 H17S 109.5 . . ?
C160 C179 H17T 109.5 . . ?
C160 C179 H17U 109.5 . . ?
H17S C179 H17T 109.5 . . ?
H17S C179 H17U 109.5 . . ?
H17T C179 H17U 109.5 . . ?
C133 C180 H18A 109.5 . . ?
C133 C180 H18B 109.5 . . ?
C133 C180 H18C 109.5 . . ?
H18A C180 H18B 109.5 . . ?
H18A C180 H18C 109.5 . . ?
H18B C180 H18C 109.5 . . ?
C130 C181 H18D 109.5 . . ?
C130 C181 H18E 109.5 . . ?
C130 C181 H18F 109.5 . . ?
H18D C181 H18E 109.5 . . ?
H18D C181 H18F 109.5 . . ?
H18E C181 H18F 109.5 . . ?
C160 C182 H18G 109.5 . . ?
C160 C182 H18H 109.5 . . ?
C160 C182 H18I 109.5 . . ?
H18G C182 H18H 109.5 . . ?
H18G C182 H18I 109.5 . . ?
H18H C182 H18I 109.5 . . ?
C133 C183 H18J 109.5 . . ?
C133 C183 H18K 109.5 . . ?
C133 C183 H18L 109.5 . . ?
H18J C183 H18K 109.5 . . ?
H18J C183 H18L 109.5 . . ?
H18K C183 H18L 109.5 . . ?
C119 C184 H18M 109.5 . . ?
C119 C184 H18N 109.5 . . ?
C119 C184 H18O 109.5 . . ?
H18M C184 H18N 109.5 . . ?
H18M C184 H18O 109.5 . . ?
H18N C184 H18O 109.5 . . ?
C178 C185 H18P 109.5 . . ?
C178 C185 H18Q 109.5 . . ?
C178 C185 H18R 109.5 . . ?
H18P C185 H18Q 109.5 . . ?
H18P C185 H18R 109.5 . . ?
H18Q C185 H18R 109.5 . . ?
C157 C186 H18S 109.5 . . ?
C157 C186 H18T 109.5 . . ?
C157 C186 H18U 109.5 . . ?
H18S C186 H18T 109.5 . . ?
H18S C186 H18U 109.5 . . ?
H18T C186 H18U 109.5 . . ?
C138 C187 H18V 109.5 . . ?
C138 C187 H18W 109.5 . . ?
C138 C187 H18X 109.5 . . ?
H18V C187 H18W 109.5 . . ?
H18V C187 H18X 109.5 . . ?
H18W C187 H18X 109.5 . . ?
C145 C188 H18Y 109.5 . . ?
C145 C188 H 109.5 . . ?
C145 C188 HA 109.5 . . ?
H18Y C188 H 109.5 . . ?
H18Y C188 HA 109.5 . . ?
H C188 HA 109.5 . . ?
C130 C189 H18Z 109.5 . . ?
C130 C189 HB 109.5 . . ?
C130 C189 HC 109.5 . . ?
H18Z C189 HB 109.5 . . ?
H18Z C189 HC 109.5 . . ?
HB C189 HC 109.5 . . ?
C161 C190 H19A 109.5 . . ?
C161 C190 H19B 109.5 . . ?
C161 C190 H19C 109.5 . . ?
H19A C190 H19B 109.5 . . ?
H19A C190 H19C 109.5 . . ?
H19B C190 H19C 109.5 . . ?
C161 C191 H19D 109.5 . . ?
C161 C191 H19E 109.5 . . ?
C161 C191 H19F 109.5 . . ?
H19D C191 H19E 109.5 . . ?
H19D C191 H19F 109.5 . . ?
H19E C191 H19F 109.5 . . ?
C157 C192 H19G 109.5 . . ?
C157 C192 H19H 109.5 . . ?
C157 C192 H19I 109.5 . . ?
H19G C192 H19H 109.5 . . ?
H19G C192 H19I 109.5 . . ?
H19H C192 H19I 109.5 . . ?
C206 C193 C149 109.5 . . ?
C212 C193 C149 117.8 . . ?
C212 C193 C206 122.7 . . ?
C212 C193 C248 98.6 . . ?
C248 C193 C149 107.4 . . ?
C248 C193 C206 96.1 . . ?
C118 C194 H19J 109.5 . . ?
C118 C194 H19K 109.5 . . ?
C118 C194 H19L 109.5 . . ?
H19J C194 H19K 109.5 . . ?
H19J C194 H19L 109.5 . . ?
H19K C194 H19L 109.5 . . ?
C122 C195 H19M 109.5 . . ?
C122 C195 H19N 109.5 . . ?
C122 C195 H19O 109.5 . . ?
H19M C195 H19N 109.5 . . ?
H19M C195 H19O 109.5 . . ?
H19N C195 H19O 109.5 . . ?
C118 C196 H19P 109.5 . . ?
C118 C196 H19Q 109.5 . . ?
C118 C196 H19R 109.5 . . ?
H19P C196 H19Q 109.5 . . ?
H19P C196 H19R 109.5 . . ?
H19Q C196 H19R 109.5 . . ?
C145 C197 H19S 109.5 . . ?
C145 C197 H19T 109.5 . . ?
C145 C197 H19U 109.5 . . ?
H19S C197 H19T 109.5 . . ?
H19S C197 H19U 109.5 . . ?
H19T C197 H19U 109.5 . . ?
C118 C198 H19V 109.5 . . ?
C118 C198 H19W 109.5 . . ?
C118 C198 H19X 109.5 . . ?
H19V C198 H19W 109.5 . . ?
H19V C198 H19X 109.5 . . ?
H19W C198 H19X 109.5 . . ?
C155 C199 H19Y 109.5 . . ?
C155 C199 HD 109.5 . . ?
C155 C199 HE 109.5 . . ?
H19Y C199 HD 109.5 . . ?
H19Y C199 HE 109.5 . . ?
HD C199 HE 109.5 . . ?
C160 C200 H20A 109.5 . . ?
C160 C200 H20B 109.5 . . ?
C160 C200 H20C 109.5 . . ?
H20A C200 H20B 109.5 . . ?
H20A C200 H20C 109.5 . . ?
H20B C200 H20C 109.5 . . ?
C152 C201 H20D 109.5 . . ?
C152 C201 H20E 109.5 . . ?
C152 C201 H20F 109.5 . . ?
H20D C201 H20E 109.5 . . ?
H20D C201 H20F 109.5 . . ?
H20E C201 H20F 109.5 . . ?
C122 C202 H20G 109.5 . . ?
C122 C202 H20H 109.5 . . ?
C122 C202 H20I 109.5 . . ?
H20G C202 H20H 109.5 . . ?
H20G C202 H20I 109.5 . . ?
H20H C202 H20I 109.5 . . ?
C130 C203 H20J 109.5 . . ?
C130 C203 H20K 109.5 . . ?
C130 C203 H20L 109.5 . . ?
H20J C203 H20K 109.5 . . ?
H20J C203 H20L 109.5 . . ?
H20K C203 H20L 109.5 . . ?
H20M C204 H20N 109.5 . . ?
H20M C204 H20O 109.5 . . ?
H20N C204 H20O 109.5 . . ?
C277 C204 H20M 109.5 . . ?
C277 C204 H20N 109.5 . . ?
C277 C204 H20O 109.5 . . ?
C175 C205 H20P 109.5 . . ?
C175 C205 H20Q 109.5 . . ?
C175 C205 H20R 109.5 . . ?
H20P C205 H20Q 109.5 . . ?
H20P C205 H20R 109.5 . . ?
H20Q C205 H20R 109.5 . . ?
C193 C206 H20S 109.5 . . ?
C193 C206 H20T 109.5 . . ?
C193 C206 H20U 109.5 . . ?
H20S C206 H20T 109.5 . . ?
H20S C206 H20U 109.5 . . ?
H20T C206 H20U 109.5 . . ?
C122 C207 H20V 109.5 . . ?
C122 C207 H20W 109.5 . . ?
C122 C207 H20X 109.5 . . ?
H20V C207 H20W 109.5 . . ?
H20V C207 H20X 109.5 . . ?
H20W C207 H20X 109.5 . . ?
H20Y C208 HF 109.5 . . ?
H20Y C208 HG 109.5 . . ?
HF C208 HG 109.5 . . ?
C277 C208 H20Y 109.5 . . ?
C277 C208 HF 109.5 . . ?
C277 C208 HG 109.5 . . ?
C155 C209 H20Z 109.5 . . ?
C155 C209 HH 109.5 . . ?
C155 C209 HI 109.5 . . ?
H20Z C209 HH 109.5 . . ?
H20Z C209 HI 109.5 . . ?
HH C209 HI 109.5 . . ?
C152 C210 H21A 109.5 . . ?
C152 C210 H21B 109.5 . . ?
C152 C210 H21C 109.5 . . ?
H21A C210 H21B 109.5 . . ?
H21A C210 H21C 109.5 . . ?
H21B C210 H21C 109.5 . . ?
C152 C211 H21D 109.5 . . ?
C152 C211 H21E 109.5 . . ?
C152 C211 H21F 109.5 . . ?
H21D C211 H21E 109.5 . . ?
H21D C211 H21F 109.5 . . ?
H21E C211 H21F 109.5 . . ?
C161 C213 H21G 109.5 . . ?
C161 C213 H21H 109.5 . . ?
C161 C213 H21I 109.5 . . ?
H21G C213 H21H 109.5 . . ?
H21G C213 H21I 109.5 . . ?
H21H C213 H21I 109.5 . . ?
C155 C214 H21J 109.5 . . ?
C155 C214 H21K 109.5 . . ?
C155 C214 H21L 109.5 . . ?
H21J C214 H21K 109.5 . . ?
H21J C214 H21L 109.5 . . ?
H21K C214 H21L 109.5 . . ?
C157 C215 H21M 109.5 . . ?
C157 C215 H21N 109.5 . . ?
C157 C215 H21O 109.5 . . ?
H21M C215 H21N 109.5 . . ?
H21M C215 H21O 109.5 . . ?
H21N C215 H21O 109.5 . . ?
C175 C216 H21P 109.5 . . ?
C175 C216 H21Q 109.5 . . ?
C175 C216 H21R 109.5 . . ?
H21P C216 H21Q 109.5 . . ?
H21P C216 H21R 109.5 . . ?
H21Q C216 H21R 109.5 . . ?
C175 C217 H21S 109.5 . . ?
C175 C217 H21T 109.5 . . ?
C175 C217 H21U 109.5 . . ?
H21S C217 H21T 109.5 . . ?
H21S C217 H21U 109.5 . . ?
H21T C217 H21U 109.5 . . ?
C221 N11 C220 110.9 . . ?
C230 N11 C220 124.9 . . ?
C230 N11 C221 123.4 . . ?
C219 N12 C225 118.1 . . ?
C231 N12 C219 127.3 . . ?
C231 N12 C225 114.5 . . ?
C222 N13 C227 108.5 . . ?
C222 N13 C245 132.1 . . ?
C245 N13 C227 118.9 . . ?
C234 N14 C218 120.9 . . ?
C235 N14 C218 114.3 . . ?
C235 N14 C234 122.9 . . ?
N14 C218 H21Y 109.5 . . ?
N14 C218 HJ 109.5 . . ?
N14 C218 HK 109.5 . . ?
H21Y C218 HJ 109.5 . . ?
H21Y C218 HK 109.5 . . ?
HJ C218 HK 109.5 . . ?
N12 C219 H21V 109.5 . . ?
N12 C219 H21W 109.5 . . ?
N12 C219 H21X 109.5 . . ?
H21V C219 H21W 109.5 . . ?
H21V C219 H21X 109.5 . . ?
H21W C219 H21X 109.5 . . ?
N11 C220 H22A 109.5 . . ?
N11 C220 H22B 109.5 . . ?
N11 C220 H22C 109.5 . . ?
H22A C220 H22B 109.5 . . ?
H22A C220 H22C 109.5 . . ?
H22B C220 H22C 109.5 . . ?
C233 N15 C224 118.4 . . ?
C233 N15 C238 123.2 . . ?
C238 N15 C224 116.6 . . ?
C223 N16 C229 118.9 . . ?
C247 N16 C223 121.9 . . ?
C247 N16 C229 118.9 . . ?
N11 C221 H22D 109.5 . . ?
N11 C221 H22E 109.5 . . ?
N11 C221 H22F 109.5 . . ?
H22D C221 H22E 109.5 . . ?
H22D C221 H22F 109.5 . . ?
H22E C221 H22F 109.5 . . ?
N13 C222 H22J 109.5 . . ?
N13 C222 H22K 109.5 . . ?
N13 C222 H22L 109.5 . . ?
H22J C222 H22K 109.5 . . ?
H22J C222 H22L 109.5 . . ?
H22K C222 H22L 109.5 . . ?
C228 N17 C236 124.4 . . ?
C232 N17 C228 115.8 . . ?
C232 N17 C236 119.8 . . ?
N16 C223 H22S 109.5 . . ?
N16 C223 H22T 109.5 . . ?
N16 C223 H22U 109.5 . . ?
H22S C223 H22T 109.5 . . ?
H22S C223 H22U 109.5 . . ?
H22T C223 H22U 109.5 . . ?
N15 C224 H22P 109.5 . . ?
N15 C224 H22Q 109.5 . . ?
N15 C224 H22R 109.5 . . ?
H22P C224 H22Q 109.5 . . ?
H22P C224 H22R 109.5 . . ?
H22Q C224 H22R 109.5 . . ?
C226 N18 C237 117.0 . . ?
C226 N18 C246 122.7 . . ?
C246 N18 C237 119.9 . . ?
N12 C225 H22G 109.5 . . ?
N12 C225 H22H 109.5 . . ?
N12 C225 H22I 109.5 . . ?
H22G C225 H22H 109.5 . . ?
H22G C225 H22I 109.5 . . ?
H22H C225 H22I 109.5 . . ?
N18 C226 H22Z 109.5 . . ?
N18 C226 HL 109.5 . . ?
N18 C226 HM 109.5 . . ?
H22Z C226 HL 109.5 . . ?
H22Z C226 HM 109.5 . . ?
HL C226 HM 109.5 . . ?
N13 C227 H22M 109.5 . . ?
N13 C227 H22N 109.5 . . ?
N13 C227 H22O 109.5 . . ?
H22M C227 H22N 109.5 . . ?
H22M C227 H22O 109.5 . . ?
H22N C227 H22O 109.5 . . ?
N17 C228 H22Y 109.5 . . ?
N17 C228 HN 109.5 . . ?
N17 C228 HO 109.5 . . ?
H22Y C228 HN 109.5 . . ?
H22Y C228 HO 109.5 . . ?
HN C228 HO 109.5 . . ?
N16 C229 H22V 109.5 . . ?
N16 C229 H22W 109.5 . . ?
N16 C229 H22X 109.5 . . ?
H22V C229 H22W 109.5 . . ?
H22V C229 H22X 109.5 . . ?
H22W C229 H22X 109.5 . . ?
N11 C230 H230 118.8 . . ?
O51 C230 N11 122.3 . . ?
O51 C230 H230 118.8 . . ?
N12 C231 H231 110.0 . . ?
O50 C231 N12 139.9 . . ?
O50 C231 H231 110.0 . . ?
N17 C232 H232 119.2 . . ?
O53 C232 N17 121.5 . . ?
O53 C232 H232 119.2 . . ?
N15 C233 H233 122.2 . . ?
O63 C233 N15 115.6 . . ?
O63 C233 H233 122.2 . . ?
N14 C234 H234 116.2 . . ?
O52 C234 N14 127.6 . . ?
O52 C234 H234 116.2 . . ?
N14 C235 H23D 109.5 . . ?
N14 C235 H23E 109.5 . . ?
N14 C235 H23F 109.5 . . ?
H23D C235 H23E 109.5 . . ?
H23D C235 H23F 109.5 . . ?
H23E C235 H23F 109.5 . . ?
N17 C236 H23J 109.5 . . ?
N17 C236 H23K 109.5 . . ?
N17 C236 H23L 109.5 . . ?
H23J C236 H23K 109.5 . . ?
H23J C236 H23L 109.5 . . ?
H23K C236 H23L 109.5 . . ?
N18 C237 H23M 109.5 . . ?
N18 C237 H23N 109.5 . . ?
N18 C237 H23O 109.5 . . ?
H23M C237 H23N 109.5 . . ?
H23M C237 H23O 109.5 . . ?
H23N C237 H23O 109.5 . . ?
N15 C238 H23G 109.5 . . ?
N15 C238 H23H 109.5 . . ?
N15 C238 H23I 109.5 . . ?
H23G C238 H23H 109.5 . . ?
H23G C238 H23I 109.5 . . ?
H23H C238 H23I 109.5 . . ?
H23A C239 H23B 109.5 . . ?
H23A C239 H23C 109.5 . . ?
H23B C239 H23C 109.5 . . ?
C277 C239 H23A 109.5 . . ?
C277 C239 H23B 109.5 . . ?
C277 C239 H23C 109.5 . . ?
C240 N19 C243 107.9 . . ?
C241 N19 C240 121.3 . . ?
C241 N19 C243 130.7 . . ?
N19 C240 H24M 109.5 . . ?
N19 C240 H24N 109.5 . . ?
N19 C240 H24O 109.5 . . ?
H24M C240 H24N 109.5 . . ?
H24M C240 H24O 109.5 . . ?
H24N C240 H24O 109.5 . . ?
N19 C241 H241 115.2 . . ?
O54 C241 N19 129.6 . . ?
O54 C241 H241 115.2 . . ?
C178 C242 H24A 109.5 . . ?
C178 C242 H24B 109.5 . . ?
C178 C242 H24C 109.5 . . ?
H24A C242 H24B 109.5 . . ?
H24A C242 H24C 109.5 . . ?
H24B C242 H24C 109.5 . . ?
N19 C243 H24P 109.5 . . ?
N19 C243 H24Q 109.5 . . ?
N19 C243 H24R 109.5 . . ?
H24P C243 H24Q 109.5 . . ?
H24P C243 H24R 109.5 . . ?
H24Q C243 H24R 109.5 . . ?
C178 C244 H24D 109.5 . . ?
C178 C244 H24E 109.5 . . ?
C178 C244 H24F 109.5 . . ?
H24D C244 H24E 109.5 . . ?
H24D C244 H24F 109.5 . . ?
H24E C244 H24F 109.5 . . ?
N13 C245 H245 118.6 . . ?
O55 C245 N13 122.8 . . ?
O55 C245 H245 118.6 . . ?
N18 C246 H246 118.8 . . ?
O56 C246 N18 122.5 . . ?
O56 C246 H246 118.8 . . ?
N16 C247 O57 121.5 . . ?
N16 C247 H247 119.3 . . ?
O57 C247 H247 119.3 . . ?
C193 C248 H24G 109.5 . . ?
C193 C248 H24H 109.5 . . ?
C193 C248 H24I 109.5 . . ?
H24G C248 H24H 109.5 . . ?
H24G C248 H24I 109.5 . . ?
H24H C248 H24I 109.5 . . ?
H24J C249 H24K 109.5 . . ?
H24J C249 H24L 109.5 . . ?
H24K C249 H24L 109.5 . . ?
C252 C249 H24J 109.5 . . ?
C252 C249 H24K 109.5 . . ?
C252 C249 H24L 109.5 . . ?
H25A C250 H25B 109.5 . . ?
H25A C250 H25C 109.5 . . ?
H25B C250 H25C 109.5 . . ?
C252 C250 H25A 109.5 . . ?
C252 C250 H25B 109.5 . . ?
C252 C250 H25C 109.5 . . ?
H25D C251 H25E 109.5 . . ?
H25D C251 H25F 109.5 . . ?
H25E C251 H25F 109.5 . . ?
C252 C251 H25D 109.5 . . ?
C252 C251 H25E 109.5 . . ?
C252 C251 H25F 109.5 . . ?
C128 C252 C249 118.5 . . ?
C128 C252 C250 107.4 . . ?
C128 C252 C251 109.2 . . ?
C249 C252 C251 99.4 . . ?
C250 C252 C249 124.4 . . ?
C250 C252 C251 93.1 . . ?
C118 C253 H25G 109.5 . . ?
C118 C253 H25H 109.5 . . ?
C118 C253 H25I 109.5 . . ?
H25G C253 H25H 109.5 . . ?
H25G C253 H25I 109.5 . . ?
H25H C253 H25I 109.5 . . ?
C118 C254 H25J 109.5 . . ?
C118 C254 H25K 109.5 . . ?
C118 C254 H25L 109.5 . . ?
H25J C254 H25K 109.5 . . ?
H25J C254 H25L 109.5 . . ?
H25K C254 H25L 109.5 . . ?
C118 C255 H25M 109.5 . . ?
C118 C255 H25N 109.5 . . ?
C118 C255 H25O 109.5 . . ?
H25M C255 H25N 109.5 . . ?
H25M C255 H25O 109.5 . . ?
H25N C255 H25O 109.5 . . ?
C109 C256 H25P 109.5 . . ?
C109 C256 H25Q 109.5 . . ?
C109 C256 H25R 109.5 . . ?
H25P C256 H25Q 109.5 . . ?
H25P C256 H25R 109.5 . . ?
H25Q C256 H25R 109.5 . . ?
C109 C257 H25S 109.5 . . ?
C109 C257 H25T 109.5 . . ?
C109 C257 H25U 109.5 . . ?
H25S C257 H25T 109.5 . . ?
H25S C257 H25U 109.5 . . ?
H25T C257 H25U 109.5 . . ?
C109 C258 H25V 109.5 . . ?
C109 C258 H25W 109.5 . . ?
C109 C258 H25X 109.5 . . ?
H25V C258 H25W 109.5 . . ?
H25V C258 H25X 109.5 . . ?
H25W C258 H25X 109.5 . . ?
H25Y C259 HP 109.5 . . ?
H25Y C259 HQ 109.5 . . ?
HP C259 HQ 109.5 . . ?
C260 C259 H25Y 109.5 . . ?
C260 C259 HP 109.5 . . ?
C260 C259 HQ 109.5 . . ?
C259 C260 C115 127.4 . . ?
C259 C260 C261 127.2 . . ?
C259 C260 C262 103.5 . . ?
C261 C260 C115 94.9 . . ?
C262 C260 C115 105.0 . . ?
C262 C260 C261 92.0 . . ?
C260 C261 H26A 109.5 . . ?
C260 C261 H26B 109.5 . . ?
C260 C261 H26C 109.5 . . ?
H26A C261 H26B 109.5 . . ?
H26A C261 H26C 109.5 . . ?
H26B C261 H26C 109.5 . . ?
C260 C262 H26D 109.5 . . ?
C260 C262 H26E 109.5 . . ?
C260 C262 H26F 109.5 . . ?
H26D C262 H26E 109.5 . . ?
H26D C262 H26F 109.5 . . ?
H26E C262 H26F 109.5 . . ?
H26G C263 H26H 109.5 . . ?
H26G C263 H26I 109.5 . . ?
H26H C263 H26I 109.5 . . ?
C265 C263 H26G 109.5 . . ?
C265 C263 H26H 109.5 . . ?
C265 C263 H26I 109.5 . . ?
H26J C264 H26K 109.5 . . ?
H26J C264 H26L 109.5 . . ?
H26K C264 H26L 109.5 . . ?
C265 C264 H26J 109.5 . . ?
C265 C264 H26K 109.5 . . ?
C265 C264 H26L 109.5 . . ?
C126 C265 C263 119.2 . . ?
C264 C265 C126 106.3 . . ?
C264 C265 C263 100.6 . . ?
C264 C265 C266 120.6 . . ?
C266 C265 C126 108.9 . . ?
C266 C265 C263 102.0 . . ?
C265 C266 H26M 109.5 . . ?
C265 C266 H26N 109.5 . . ?
C265 C266 H26O 109.5 . . ?
H26M C266 H26N 109.5 . . ?
H26M C266 H26O 109.5 . . ?
H26N C266 H26O 109.5 . . ?
C268 C267 C167 116.9 . . ?
C268 C267 C270 101.2 . . ?
C269 C267 C167 106.1 . . ?
C269 C267 C268 130.3 . . ?
C269 C267 C270 86.2 . . ?
C270 C267 C167 109.3 . . ?
C267 C268 H26P 109.5 . . ?
C267 C268 H26Q 109.5 . . ?
C267 C268 H26R 109.5 . . ?
H26P C268 H26Q 109.5 . . ?
H26P C268 H26R 109.5 . . ?
H26Q C268 H26R 109.5 . . ?
C267 C269 H26S 109.5 . . ?
C267 C269 H26T 109.5 . . ?
C267 C269 H26U 109.5 . . ?
H26S C269 H26T 109.5 . . ?
H26S C269 H26U 109.5 . . ?
H26T C269 H26U 109.5 . . ?
C267 C270 H27A 109.5 . . ?
C267 C270 H27B 109.5 . . ?
C267 C270 H27C 109.5 . . ?
H27A C270 H27B 109.5 . . ?
H27A C270 H27C 109.5 . . ?
H27B C270 H27C 109.5 . . ?
Co19 O58 Co14 108.5 . . ?
C110 O58 Co14 123.3 . . ?
C110 O58 Co19 121.4 . . ?
C133 C271 H27D 109.5 . . ?
C133 C271 H27E 109.5 . . ?
C133 C271 H27F 109.5 . . ?
H27D C271 H27E 109.5 . . ?
H27D C271 H27F 109.5 . . ?
H27E C271 H27F 109.5 . . ?
C133 C272 H27G 109.5 . . ?
C133 C272 H27H 109.5 . . ?
C133 C272 H27I 109.5 . . ?
H27G C272 H27H 109.5 . . ?
H27G C272 H27I 109.5 . . ?
H27H C272 H27I 109.5 . . ?
C133 C273 H27J 109.5 . . ?
C133 C273 H27K 109.5 . . ?
C133 C273 H27L 109.5 . . ?
H27J C273 H27K 109.5 . . ?
H27J C273 H27L 109.5 . . ?
H27K C273 H27L 109.5 . . ?
C162 C274 H27M 109.5 . . ?
C162 C274 H27N 109.5 . . ?
C162 C274 H27O 109.5 . . ?
H27M C274 H27N 109.5 . . ?
H27M C274 H27O 109.5 . . ?
H27N C274 H27O 109.5 . . ?
C162 C275 H27P 109.5 . . ?
C162 C275 H27Q 109.5 . . ?
C162 C275 H27R 109.5 . . ?
H27P C275 H27Q 109.5 . . ?
H27P C275 H27R 109.5 . . ?
H27Q C275 H27R 109.5 . . ?
C162 C276 H27S 109.5 . . ?
C162 C276 H27T 109.5 . . ?
C162 C276 H27U 109.5 . . ?
H27S C276 H27T 109.5 . . ?
H27S C276 H27U 109.5 . . ?
H27T C276 H27U 109.5 . . ?
C144 C277 C204 98.5 . . ?
C144 C277 C208 96.0 . . ?
C208 C277 C204 97.7 . . ?
C239 C277 C144 118.5 . . ?
C239 C277 C204 117.9 . . ?
C239 C277 C208 123.1 . . ?
C175 C278 H27V 109.5 . . ?
C175 C278 H27W 109.5 . . ?
C175 C278 H27X 109.5 . . ?
H27V C278 H27W 109.5 . . ?
H27V C278 H27X 109.5 . . ?
H27W C278 H27X 109.5 . . ?
C175 C279 H27Y 109.5 . . ?
C175 C279 HR 109.5 . . ?
C175 C279 HS 109.5 . . ?
H27Y C279 HR 109.5 . . ?
H27Y C279 HS 109.5 . . ?
HR C279 HS 109.5 . . ?
C175 C280 H28A 109.5 . . ?
C175 C280 H28B 109.5 . . ?
C175 C280 H28C 109.5 . . ?
H28A C280 H28B 109.5 . . ?
H28A C280 H28C 109.5 . . ?
H28B C280 H28C 109.5 . . ?
C282 C281 C149 115.5 . . ?
C282 C281 C283 122.7 . . ?
C282 C281 C284 98.6 . . ?
C283 C281 C149 113.5 . . ?
C284 C281 C149 104.7 . . ?
C284 C281 C283 96.1 . . ?
C281 C283 H28D 109.5 . . ?
C281 C283 H28E 109.5 . . ?
C281 C283 H28F 109.5 . . ?
H28D C283 H28E 109.5 . . ?
H28D C283 H28F 109.5 . . ?
H28E C283 H28F 109.5 . . ?
C281 C284 H28G 109.5 . . ?
C281 C284 H28H 109.5 . . ?
C281 C284 H28I 109.5 . . ?
H28G C284 H28H 109.5 . . ?
H28G C284 H28I 109.5 . . ?
H28H C284 H28I 109.5 . . ?
C286 C285 C114 109.9 . . ?
C286 C285 C288 91.5 . . ?
C287 C285 C114 116.6 . . ?
C287 C285 C286 126.5 . . ?
C287 C285 C288 101.6 . . ?
C288 C285 C114 103.5 . . ?
C285 C286 H28J 109.5 . . ?
C285 C286 H28K 109.5 . . ?
C285 C286 H28L 109.5 . . ?
H28J C286 H28K 109.5 . . ?
H28J C286 H28L 109.5 . . ?
H28K C286 H28L 109.5 . . ?
C285 C287 H28M 109.5 . . ?
C285 C287 H28N 109.5 . . ?
C285 C287 H28O 109.5 . . ?
H28M C287 H28N 109.5 . . ?
H28M C287 H28O 109.5 . . ?
H28N C287 H28O 109.5 . . ?
C285 C288 H28P 109.5 . . ?
C285 C288 H28Q 109.5 . . ?
C285 C288 H28R 109.5 . . ?
H28P C288 H28Q 109.5 . . ?
H28P C288 H28R 109.5 . . ?
H28Q C288 H28R 109.5 . . ?
C130 C289 H28S 109.5 . . ?
C130 C289 H28T 109.5 . . ?
C130 C289 H28U 109.5 . . ?
H28S C289 H28T 109.5 . . ?
H28S C289 H28U 109.5 . . ?
H28T C289 H28U 109.5 . . ?
C130 C290 H29A 109.5 . . ?
C130 C290 H29B 109.5 . . ?
C130 C290 H29C 109.5 . . ?
H29A C290 H29B 109.5 . . ?
H29A C290 H29C 109.5 . . ?
H29B C290 H29C 109.5 . . ?
C130 C291 H29D 109.5 . . ?
C130 C291 H29E 109.5 . . ?
C130 C291 H29F 109.5 . . ?
H29D C291 H29E 109.5 . . ?
H29D C291 H29F 109.5 . . ?
H29E C291 H29F 109.5 . . ?
C178 C292 H29G 109.5 . . ?
C178 C292 H29H 109.5 . . ?
C178 C292 H29I 109.5 . . ?
H29G C292 H29H 109.5 . . ?
H29G C292 H29I 109.5 . . ?
H29H C292 H29I 109.5 . . ?
C178 C293 H29J 109.5 . . ?
C178 C293 H29K 109.5 . . ?
C178 C293 H29L 109.5 . . ?
H29J C293 H29K 109.5 . . ?
H29J C293 H29L 109.5 . . ?
H29K C293 H29L 109.5 . . ?
C178 C294 H29M 109.5 . . ?
C178 C294 H29N 109.5 . . ?
C178 C294 H29O 109.5 . . ?
H29M C294 H29N 109.5 . . ?
H29M C294 H29O 109.5 . . ?
H29N C294 H29O 109.5 . . ?
C135 C295 C296 93.3 . . ?
C297 C295 C135 120.8 . . ?
C297 C295 C296 126.0 . . ?
C297 C295 C298 112.9 . . ?
C298 C295 C135 101.6 . . ?
C298 C295 C296 97.3 . . ?
C295 C296 H29P 109.5 . . ?
C295 C296 H29Q 109.5 . . ?
C295 C296 H29R 109.5 . . ?
H29P C296 H29Q 109.5 . . ?
H29P C296 H29R 109.5 . . ?
H29Q C296 H29R 109.5 . . ?
C295 C297 H29S 109.5 . . ?
C295 C297 H29T 109.5 . . ?
C295 C297 H29U 109.5 . . ?
H29S C297 H29T 109.5 . . ?
H29S C297 H29U 109.5 . . ?
H29T C297 H29U 109.5 . . ?
C295 C298 H29V 109.5 . . ?
C295 C298 H29W 109.5 . . ?
C295 C298 H29X 109.5 . . ?
H29V C298 H29W 109.5 . . ?
H29V C298 H29X 109.5 . . ?
H29W C298 H29X 109.5 . . ?
C145 C299 H29Y 109.5 . . ?
C145 C299 HT 109.5 . . ?
C145 C299 HU 109.5 . . ?
H29Y C299 HT 109.5 . . ?
H29Y C299 HU 109.5 . . ?
HT C299 HU 109.5 . . ?
C145 C300 H30A 109.5 . . ?
C145 C300 H30B 109.5 . . ?
C145 C300 H30C 109.5 . . ?
H30A C300 H30B 109.5 . . ?
H30A C300 H30C 109.5 . . ?
H30B C300 H30C 109.5 . . ?
C145 C301 H30D 109.5 . . ?
C145 C301 H30E 109.5 . . ?
C145 C301 H30F 109.5 . . ?
H30D C301 H30E 109.5 . . ?
H30D C301 H30F 109.5 . . ?
H30E C301 H30F 109.5 . . ?
C303 C302 C167 113.1 . . ?
C303 C302 C304 101.2 . . ?
C304 C302 C167 115.9 . . ?
C305 C302 C167 106.8 . . ?
C305 C302 C303 130.3 . . ?
C305 C302 C304 86.2 . . ?
C302 C303 H30G 109.5 . . ?
C302 C303 H30H 109.5 . . ?
C302 C303 H30I 109.5 . . ?
H30G C303 H30H 109.5 . . ?
H30G C303 H30I 109.5 . . ?
H30H C303 H30I 109.5 . . ?
C302 C304 H30J 109.5 . . ?
C302 C304 H30K 109.5 . . ?
C302 C304 H30L 109.5 . . ?
H30J C304 H30K 109.5 . . ?
H30J C304 H30L 109.5 . . ?
H30K C304 H30L 109.5 . . ?
C302 C305 H30M 109.5 . . ?
C302 C305 H30N 109.5 . . ?
C302 C305 H30O 109.5 . . ?
H30M C305 H30N 109.5 . . ?
H30M C305 H30O 109.5 . . ?
H30N C305 H30O 109.5 . . ?
C82 C306 C309 99.2 . . ?
C307 C306 C82 129.3 . . ?
C307 C306 C309 119.8 . . ?
C308 C306 C82 93.9 . . ?
C308 C306 C307 101.5 . . ?
C308 C306 C309 109.2 . . ?
C306 C307 H30P 109.5 . . ?
C306 C307 H30Q 109.5 . . ?
C306 C307 H30R 109.5 . . ?
H30P C307 H30Q 109.5 . . ?
H30P C307 H30R 109.5 . . ?
H30Q C307 H30R 109.5 . . ?
C306 C308 H30S 109.5 . . ?
C306 C308 H30T 109.5 . . ?
C306 C308 H30U 109.5 . . ?
H30S C308 H30T 109.5 . . ?
H30S C308 H30U 109.5 . . ?
H30T C308 H30U 109.5 . . ?
C306 C309 H30V 109.5 . . ?
C306 C309 H30W 109.5 . . ?
C306 C309 H30X 109.5 . . ?
H30V C309 H30W 109.5 . . ?
H30V C309 H30X 109.5 . . ?
H30W C309 H30X 109.5 . . ?
C311 C310 C123 98.3 . . ?
C312 C310 C123 105.5 . . ?
C312 C310 C311 104.7 . . ?
C312 C310 C313 111.0 . . ?
C313 C310 C123 125.3 . . ?
C313 C310 C311 109.7 . . ?
C310 C311 H31C 109.5 . . ?
C310 C311 H31D 109.5 . . ?
C310 C311 H31E 109.5 . . ?
H31C C311 H31D 109.5 . . ?
H31C C311 H31E 109.5 . . ?
H31D C311 H31E 109.5 . . ?
C310 C312 H31F 109.5 . . ?
C310 C312 H31G 109.5 . . ?
C310 C312 H31H 109.5 . . ?
H31F C312 H31G 109.5 . . ?
H31F C312 H31H 109.5 . . ?
H31G C312 H31H 109.5 . . ?
C310 C313 H31I 109.5 . . ?
C310 C313 H31J 109.5 . . ?
C310 C313 H31K 109.5 . . ?
H31I C313 H31J 109.5 . . ?
H31I C313 H31K 109.5 . . ?
H31J C313 H31K 109.5 . . ?
C315 C314 C120 112.9 . . ?
C315 C314 C316 114.5 . . ?
C315 C314 C317 114.9 . . ?
C316 C314 C120 98.4 . . ?
C317 C314 C120 111.5 . . ?
C317 C314 C316 103.0 . . ?
C314 C315 H31L 109.5 . . ?
C314 C315 H31M 109.5 . . ?
C314 C315 H31N 109.5 . . ?
H31L C315 H31M 109.5 . . ?
H31L C315 H31N 109.5 . . ?
H31M C315 H31N 109.5 . . ?
C314 C316 H31O 109.5 . . ?
C314 C316 H31P 109.5 . . ?
C314 C316 H31Q 109.5 . . ?
H31O C316 H31P 109.5 . . ?
H31O C316 H31Q 109.5 . . ?
H31P C316 H31Q 109.5 . . ?
C314 C317 H31R 109.5 . . ?
C314 C317 H31S 109.5 . . ?
C314 C317 H31T 109.5 . . ?
H31R C317 H31S 109.5 . . ?
H31R C317 H31T 109.5 . . ?
H31S C317 H31T 109.5 . . ?
O59 C318 H318 117.2 . . ?
O59 C318 N20 125.7 . . ?
N20 C318 H318 117.2 . . ?
C318 N20 C319 121.7 . . ?
C318 N20 C320 120.5 . . ?
C319 N20 C320 117.8 . . ?
N20 C319 H31U 109.5 . . ?
N20 C319 H31V 109.5 . . ?
N20 C319 H31W 109.5 . . ?
H31U C319 H31V 109.5 . . ?
H31U C319 H31W 109.5 . . ?
H31V C319 H31W 109.5 . . ?
N20 C320 H32A 109.5 . . ?
N20 C320 H32B 109.5 . . ?
N20 C320 H32C 109.5 . . ?
H32A C320 H32B 109.5 . . ?
H32A C320 H32C 109.5 . . ?
H32B C320 H32C 109.5 . . ?
O60 C321 H321 117.2 . . ?
O60 C321 N21 125.7 . . ?
N21 C321 H321 117.2 . . ?
C321 N21 C322 121.7 . . ?
C321 N21 C323 120.5 . . ?
C322 N21 C323 117.8 . . ?
N21 C322 H32D 109.5 . . ?
N21 C322 H32E 109.5 . . ?
N21 C322 H32F 109.5 . . ?
H32D C322 H32E 109.5 . . ?
H32D C322 H32F 109.5 . . ?
H32E C322 H32F 109.5 . . ?
N21 C323 H32G 109.5 . . ?
N21 C323 H32H 109.5 . . ?
N21 C323 H32I 109.5 . . ?
H32G C323 H32H 109.5 . . ?
H32G C323 H32I 109.5 . . ?
H32H C323 H32I 109.5 . . ?
O61 C324 H324 117.2 . . ?
O61 C324 N22 125.7 . . ?
N22 C324 H324 117.2 . . ?
C324 N22 C325 121.7 . . ?
C324 N22 C326 120.5 . . ?
C325 N22 C326 117.7 . . ?
N22 C325 H32J 109.5 . . ?
N22 C325 H32K 109.5 . . ?
N22 C325 H32L 109.5 . . ?
H32J C325 H32K 109.5 . . ?
H32J C325 H32L 109.5 . . ?
H32K C325 H32L 109.5 . . ?
N22 C326 H32M 109.5 . . ?
N22 C326 H32N 109.5 . . ?
N22 C326 H32O 109.5 . . ?
H32M C326 H32N 109.5 . . ?
H32M C326 H32O 109.5 . . ?
H32N C326 H32O 109.5 . . ?
O62 C327 H327 117.2 . . ?
O62 C327 N23 125.7 . . ?
N23 C327 H327 117.2 . . ?
C327 N23 C328 121.7 . . ?
C327 N23 C329 120.5 . . ?
C328 N23 C329 117.8 . . ?
N23 C328 H32P 109.5 . . ?
N23 C328 H32Q 109.5 . . ?
N23 C328 H32R 109.5 . . ?
H32P C328 H32Q 109.5 . . ?
H32P C328 H32R 109.5 . . ?
H32Q C328 H32R 109.5 . . ?
N23 C329 H32S 109.5 . . ?
N23 C329 H32T 109.5 . . ?
N23 C329 H32U 109.5 . . ?
H32S C329 H32T 109.5 . . ?
H32S C329 H32U 109.5 . . ?
H32T C329 H32U 109.5 . . ?

loop_
_geom_bond_atom_site_label_1
_geom_bond_atom_site_label_2
_geom_bond_distance
_geom_bond_site_symmetry_2
_geom_bond_publ_flag
Co1 S3 2.5400 . ?
Co1 O2 2.0107 . ?
Co1 O4 2.0580 . ?
Co1 O12 1.9984 . ?
Co1 N7 2.1096 2_666 ?
Co2 S1 2.5182 . ?
Co2 Cl2 2.7236 . ?
Co2 O1 2.0049 . ?
Co2 O8 2.0942 . ?
Co2 O10 1.9866 . ?
Co2 N3 2.1072 2_666 ?
Co3 S4 2.5540 . ?
Co3 O1 1.9997 . ?
Co3 O5 2.0797 . ?
Co3 O14 1.9940 . ?
Co3 N4 2.1185 2_666 ?
Co4 Cl1 2.5912 . ?
Co4 S5 2.5145 . ?
Co4 O4 2.0125 . ?
Co4 O6 2.0551 . ?
Co4 O19 1.9965 . ?
Co4 O31 2.0766 . ?
Co5 S6 2.5276 . ?
Co5 O2 2.0084 . ?
Co5 O7 2.0728 . ?
Co5 O15 1.9913 . ?
Co5 N9 2.1038 2_666 ?
Co6 S7 2.5269 . ?
Co6 O16 2.0319 . ?
Co6 O26 2.0404 . ?
Co6 O33 1.9653 . ?
Co6 N1 2.0792 2_666 ?
Co7 S2 2.5163 . ?
Co7 O3 2.0231 . ?
Co7 O9 2.0716 . ?
Co7 O29 1.9765 . ?
Co7 N5 2.0904 2_666 ?
Co8 S8 2.5278 . ?
Co8 O16 2.0087 . ?
Co8 O17 2.0738 . ?
Co8 O27 1.9861 . ?
Co8 N2 2.0923 2_666 ?
Co9 S11 2.5493 . ?
Co9 O3 2.0093 . ?
Co9 O13 2.0673 . ?
Co9 O35 1.9747 . ?
Co9 N6 2.0989 2_666 ?
Co10 Cl1 2.6004 . ?
Co10 S10 2.5187 . ?
Co10 O7 2.0025 . ?
Co10 O18 2.0382 . ?
Co10 O19 2.0273 . ?
Co10 O43 2.0866 . ?
Co11 Cl2 2.6260 . ?
Co11 S9 2.5392 . ?
Co11 O8 2.0063 . ?
Co11 O11 1.9961 . ?
Co11 O22 1.9985 . ?
Co11 O40 2.0921 . ?
Co12 Cl2 2.5761 . ?
Co12 S12 2.5118 . ?
Co12 O5 2.0207 . ?
Co12 O11 2.0288 . ?
Co12 O23 2.0447 . ?
Co12 O42 2.0718 . ?
Co13 S16 2.5250 . ?
Co13 O25 2.0027 . ?
Co13 O32 2.0545 . ?
Co13 O39 1.9812 . ?
Co13 N10 2.0853 2_666 ?
Co14 S15 2.5476 . ?
Co14 O20 2.0030 . ?
Co14 O25 1.9919 . ?
Co14 N8 2.1029 2_666 ?
Co14 O58 2.0523 . ?
Co15 Cl3 2.6035 . ?
Co15 S13 2.5388 . ?
Co15 O9 1.9973 . ?
Co15 O21 1.9963 . ?
Co15 O30 2.0497 . ?
Co15 O45 2.0653 . ?
Co16 Cl3 2.6158 . ?
Co16 S14 2.5330 . ?
Co16 O13 2.0198 . ?
Co16 O21 2.0515 . ?
Co16 O37 2.0474 . ?
Co16 O48 2.0872 . ?
Co17 Cl4 2.5989 . ?
Co17 S18 2.5177 . ?
Co17 O17 2.0234 . ?
Co17 O24 2.0494 . ?
Co17 O34 2.0042 . ?
Co17 O44 2.0910 . ?
Co18 Cl4 2.6027 . ?
Co18 S17 2.5039 . ?
Co18 O26 2.0081 . ?
Co18 O28 2.0710 . ?
Co18 O34 2.0261 . ?
Co18 O47 2.1186 . ?
Co19 Cl5 2.5940 . ?
Co19 S19 2.5063 . ?
Co19 O36 2.0239 . ?
Co19 O41 2.0158 . ?
Co19 O46 2.1177 . ?
Co19 O58 2.0254 . ?
Co20 Cl5 2.6188 . ?
Co20 S20 2.5237 . ?
Co20 O32 2.0292 . ?
Co20 O38 2.0314 . ?
Co20 O41 2.0010 . ?
Co20 O49 2.1166 . ?
S1 C6 1.7963 . ?
S1 C24 1.7745 . ?
S2 C15 1.7803 . ?
S2 C22 1.7837 . ?
S3 C48 1.7722 . ?
S3 C51 1.7761 . ?
S4 C26 1.7695 . ?
S4 C65 1.7921 . ?
S5 C31 1.7729 . ?
S5 C86 1.7859 . ?
S6 C55 1.7584 . ?
S6 C58 1.7793 . ?
S7 C61 1.8046 . ?
S7 C75 1.8067 . ?
S8 C20 1.7844 . ?
S8 C49 1.7712 . ?
S9 C60 1.7949 . ?
S9 C64 1.7696 . ?
S10 C72 1.7847 . ?
S10 C90 1.7884 . ?
S11 C29 1.8008 . ?
S11 C56 1.7631 . ?
S12 C25 1.7983 . ?
S12 C70 1.7884 . ?
S13 C59 1.7932 . ?
S13 C79 1.7700 . ?
S14 C67 1.7905 . ?
S14 C87 1.8035 . ?
S15 C71 1.8142 . ?
S15 C83 1.7909 . ?
S16 C113 1.7632 . ?
S16 C121 1.7840 . ?
S17 C84 1.8027 . ?
S17 C127 1.7909 . ?
S18 C99 1.8302 . ?
S18 C143 1.7983 . ?
S19 C131 1.7911 . ?
S19 C158 1.7725 . ?
S20 C139 1.7136 . ?
S20 C154 1.7814 . ?
O1 C41 1.3303 . ?
O2 C17 1.3160 . ?
O3 C8 1.2911 . ?
O4 C63 1.3168 . ?
O5 C34 1.3080 . ?
O6 C7 1.2595 . ?
O7 C40 1.3285 . ?
O8 C45 1.2996 . ?
O9 C9 1.3336 . ?
O10 C18 1.2721 . ?
O11 C10 1.3169 . ?
O12 C7 1.2722 . ?
O13 C47 1.3144 . ?
O14 C13 1.2804 . ?
O15 C5 1.2646 . ?
O16 C37 1.3257 . ?
O17 C16 1.3227 . ?
O18 C5 1.2886 . ?
O19 C95 1.3299 . ?
O20 C42 1.2381 . ?
O21 C68 1.3345 . ?
O22 C18 1.2887 . ?
O23 C13 1.2616 . ?
O24 C43 1.2852 . ?
O25 C74 1.3746 . ?
O26 C35 1.3419 . ?
O27 C43 1.2540 . ?
O28 C33 1.2646 . ?
O29 C30 1.2656 . ?
O30 C30 1.2804 . ?
O31 H31A 0.8501 . ?
O31 H31B 0.8499 . ?
O32 C116 1.3253 . ?
O33 C33 1.2642 . ?
O34 C129 1.3458 . ?
O35 C53 1.2571 . ?
O36 C42 1.2802 . ?
O37 C53 1.2552 . ?
N1 N2 1.3529 . ?
N1 C1 1.3780 . ?
N2 C2 1.3943 . ?
N3 N4 1.3465 . ?
N3 C23 1.3409 . ?
O38 C69 1.2348 . ?
N4 C11 1.3287 . ?
O39 C69 1.2907 . ?
N5 N6 1.3437 . ?
N5 C28 1.3750 . ?
O40 H40A 0.8500 . ?
O40 H40B 0.8502 . ?
N6 C54 1.3737 . ?
N7 N9 1.3768 . ?
N7 C19 1.3413 . ?
N8 N10 1.3891 . ?
N8 C12 1.3635 . ?
N9 C27 1.3231 . ?
N10 C4 1.3623 . ?
O41 C146 1.3495 . ?
O42 H42A 0.8499 . ?
O42 H42B 0.8502 . ?
O43 H43A 0.8500 . ?
O43 H43B 0.8501 . ?
O44 H44A 0.8499 . ?
O44 H44B 0.8500 . ?
C1 C3 1.4099 . ?
C1 C13 1.4284 . ?
C2 C3 1.3536 . ?
C2 C7 1.4411 . ?
O45 H45A 0.8501 . ?
O45 H45B 0.8500 . ?
C3 H3 0.9300 . ?
C4 C36 1.3768 . ?
C4 C53 1.4701 . ?
O46 H46A 0.8501 . ?
O46 H46B 0.8501 . ?
C5 C12 1.4404 . ?
C6 C45 1.4102 . ?
C6 C57 1.3544 . ?
C8 C22 1.4037 . ?
C8 C56 1.4314 . ?
C9 C15 1.3400 . ?
C9 C59 1.4251 . ?
O47 H47A 0.8498 . ?
O47 H47B 0.8501 . ?
C10 C25 1.4277 . ?
C10 C60 1.3922 . ?
C11 C32 1.3679 . ?
C11 C33 1.4998 . ?
C12 C36 1.4251 . ?
C14 H14 0.9300 . ?
C14 C46 1.4025 . ?
C14 C64 1.3898 . ?
C15 C52 1.4206 . ?
C16 C20 1.3674 . ?
C16 C99 1.3381 . ?
C17 C48 1.3540 . ?
C17 C58 1.4216 . ?
C18 C28 1.4287 . ?
O48 H48A 0.8501 . ?
O48 H48B 0.8500 . ?
C19 C43 1.4625 . ?
C19 C44 1.3833 . ?
C20 C104 1.4214 . ?
C21 H21 0.9300 . ?
C21 C24 1.3600 . ?
C21 C77 1.4072 . ?
C22 C38 1.4059 . ?
C23 C30 1.4812 . ?
C23 C32 1.4135 . ?
C24 C41 1.4194 . ?
O49 H49A 0.8500 . ?
O49 H49B 0.8499 . ?
C25 C73 1.3703 . ?
C26 C34 1.4166 . ?
C26 C81 1.4120 . ?
C27 C42 1.4732 . ?
C27 C44 1.4356 . ?
C28 C50 1.3961 . ?
C29 C47 1.3754 . ?
C29 C88 1.4520 . ?
C31 C63 1.4380 . ?
C31 C93 1.3961 . ?
C32 H32 0.9300 . ?
C34 C70 1.4388 . ?
C35 C61 1.4041 . ?
C35 C84 1.3628 . ?
C36 H36 0.9300 . ?
C37 C49 1.4046 . ?
C37 C75 1.3693 . ?
C38 H38 0.9300 . ?
C38 C82 1.3907 . ?
C39 H39 0.9300 . ?
C39 C56 1.4045 . ?
C39 C82 1.3686 . ?
C40 C55 1.4278 . ?
C40 C72 1.4209 . ?
C41 C65 1.4001 . ?
C44 H44 0.9300 . ?
C45 C64 1.4230 . ?
C46 C57 1.4429 . ?
C46 C109 1.5460 . ?
C47 C67 1.3855 . ?
C48 C85 1.4224 . ?
C49 C94 1.3889 . ?
C50 H50 0.9300 . ?
C50 C54 1.4322 . ?
C51 C63 1.3849 . ?
C51 C96 1.3984 . ?
C52 H52 0.9300 . ?
C52 C78 1.4034 . ?
C54 C69 1.4487 . ?
C55 C101 1.4158 . ?
C57 H57 0.9300 . ?
C58 C97 1.4288 . ?
C59 C92 1.3906 . ?
C60 C76 1.3431 . ?
C61 C103 1.4339 . ?
C62 H62 0.9300 . ?
C62 C65 1.3676 . ?
C62 C77 1.4184 . ?
C66 H66 0.9300 . ?
C66 C75 1.3973 . ?
C66 C89 1.3579 . ?
C67 C91 1.4366 . ?
C68 C79 1.3776 . ?
C68 C87 1.4018 . ?
C70 C106 1.4100 . ?
C71 C74 1.3511 . ?
C71 C132 1.4193 . ?
C72 C105 1.3726 . ?
C73 H73 0.9300 . ?
C73 C112 1.3964 . ?
C74 C121 1.3970 . ?
C76 H76 0.9300 . ?
C76 C112 1.4198 . ?
C77 C130 1.5492 . ?
C78 C92 1.3992 . ?
C78 C118 1.4697 . ?
C79 C80 1.4132 . ?
C80 H80 0.9300 . ?
C80 C115 1.4129 . ?
C81 H81 0.9300 . ?
C81 C126 1.4245 . ?
C82 C138 1.5542 . ?
C82 C306 1.5859 . ?
C83 C107 1.3942 . ?
C83 C110 1.4278 . ?
C84 C124 1.3457 . ?
C85 H85 0.9300 . ?
C85 C100 1.4186 . ?
C86 C95 1.3807 . ?
C86 C98 1.4044 . ?
C87 C102 1.3747 . ?
C88 H88 0.9300 . ?
C88 C123 1.3398 . ?
C89 C94 1.4103 . ?
C89 C145 1.6128 . ?
C90 C95 1.4228 . ?
C90 C117 1.3999 . ?
C91 H91 0.9300 . ?
C91 C123 1.3767 . ?
C92 H92 0.9300 . ?
C93 H93 0.9300 . ?
C93 C114 1.3815 . ?
C94 H94 0.9300 . ?
C96 H96 0.9300 . ?
C96 C114 1.4138 . ?
C97 H97 0.9300 . ?
C97 C100 1.3592 . ?
C98 H98 0.9300 . ?
C98 C111 1.4293 . ?
C99 C108 1.4598 . ?
C100 C125 1.5902 . ?
C101 H101 0.9300 . ?
C101 C120 1.3770 . ?
C102 H102 0.9300 . ?
C102 C115 1.4127 . ?
C103 H103 0.9300 . ?
C103 C135 1.4180 . ?
C104 H104 0.9300 . ?
C104 C128 1.4807 . ?
C105 H105 0.9300 . ?
C105 C120 1.4443 . ?
C106 H106 0.9300 . ?
C106 C126 1.3351 . ?
C107 H107 0.9300 . ?
C107 C141 1.4537 . ?
C108 H108 0.9300 . ?
C108 C128 1.2898 . ?
C109 C165 1.4891 . ?
C109 C166 1.5553 . ?
C109 C174 1.4995 . ?
C109 C256 1.4795 . ?
C109 C257 1.5512 . ?
C109 C258 1.5129 . ?
C110 C131 1.3709 . ?
C110 O58 1.3408 . ?
C111 C117 1.4255 . ?
C111 C119 1.4894 . ?
C112 C133 1.5392 . ?
C113 C116 1.3742 . ?
C113 C136 1.4269 . ?
C114 C155 1.5893 . ?
C114 C285 1.6021 . ?
C115 C122 1.5347 . ?
C115 C260 1.5656 . ?
C116 C139 1.4640 . ?
C117 H117 0.9300 . ?
C118 C194 1.4485 . ?
C118 C196 1.5509 . ?
C118 C198 1.4405 . ?
C118 C253 1.4985 . ?
C118 C254 1.5289 . ?
C118 C255 1.4117 . ?
C119 C156 1.6256 . ?
C119 C176 1.4295 . ?
C119 C184 1.5320 . ?
C120 C147 1.5858 . ?
C120 C314 1.5925 . ?
C121 C142 1.4183 . ?
C122 C195 1.3554 . ?
C122 C202 1.3826 . ?
C122 C207 1.4737 . ?
C123 C160 1.5559 . ?
C123 C310 1.5712 . ?
C124 H124 0.9300 . ?
C124 C135 1.4336 . ?
C125 C148 1.5052 . ?
C125 C164 1.5526 . ?
C125 C170 1.5607 . ?
C126 C157 1.4960 . ?
C126 C265 1.4765 . ?
C127 C129 1.3990 . ?
C127 C134 1.4086 . ?
C128 C152 1.5133 . ?
C128 C252 1.5052 . ?
C129 C143 1.3623 . ?
C130 C181 1.6151 . ?
C130 C189 1.4195 . ?
C130 C203 1.5267 . ?
C130 C289 1.5376 . ?
C130 C290 1.5004 . ?
C130 C291 1.5264 . ?
C131 C137 1.4668 . ?
C132 H132 0.9300 . ?
C132 C144 1.4043 . ?
C133 C169 1.5413 . ?
C133 C180 1.5520 . ?
C133 C183 1.5131 . ?
C133 C271 1.5264 . ?
C133 C272 1.5312 . ?
C133 C273 1.5488 . ?
C134 H134 0.9300 . ?
C134 C149 1.3273 . ?
C135 C161 1.6072 . ?
C135 C295 1.6278 . ?
C136 H136 0.9300 . ?
C136 C151 1.3555 . ?
C137 H137 0.9300 . ?
C137 C141 1.2985 . ?
C138 C163 1.6021 . ?
C138 C177 1.5737 . ?
C138 C187 1.5734 . ?
C139 C153 1.4955 . ?
C140 H140 0.9300 . ?
C140 C143 1.4072 . ?
C140 C149 1.3461 . ?
C141 C175 1.5424 . ?
C142 H142 0.9300 . ?
C142 C144 1.3936 . ?
C144 C162 1.4176 . ?
C144 C277 1.5710 . ?
C145 C150 1.4987 . ?
C145 C188 1.5495 . ?
C145 C197 1.5577 . ?
C145 C299 1.5937 . ?
C145 C300 1.4633 . ?
C145 C301 1.5441 . ?
C147 C168 1.4691 . ?
C147 C172 1.5746 . ?
C147 C173 1.5729 . ?
C148 H14A 0.9600 . ?
C148 H14B 0.9600 . ?
C148 H14C 0.9600 . ?
C149 C193 1.6133 . ?
C149 C281 1.6164 . ?
C150 H15A 0.9600 . ?
C150 H15B 0.9600 . ?
C150 H15C 0.9600 . ?
C151 C153 1.2997 . ?
C151 C178 1.6381 . ?
C152 C201 1.5160 . ?
C152 C210 1.6273 . ?
C152 C211 1.7695 . ?
C153 H153 0.9300 . ?
C155 C199 1.4888 . ?
C155 C209 1.5637 . ?
C155 C214 1.5579 . ?
C156 H15D 0.9600 . ?
C156 H15E 0.9600 . ?
C156 H15F 0.9600 . ?
C157 C186 1.4628 . ?
C157 C192 1.3791 . ?
C157 C215 1.6853 . ?
C160 C179 1.3668 . ?
C160 C182 1.4727 . ?
C160 C200 1.4878 . ?
C161 C190 1.5878 . ?
C161 C191 1.4933 . ?
C161 C213 1.6775 . ?
C162 C274 1.7385 . ?
C162 C275 1.4585 . ?
C162 C276 1.7811 . ?
C163 H16A 0.9600 . ?
C163 H16B 0.9600 . ?
C163 H16C 0.9600 . ?
C164 H16D 0.9600 . ?
C164 H16E 0.9600 . ?
C164 H16F 0.9600 . ?
C165 H16G 0.9600 . ?
C165 H16H 0.9600 . ?
C165 H16I 0.9600 . ?
C166 H16J 0.9600 . ?
C166 H16K 0.9600 . ?
C166 H16L 0.9600 . ?
C168 H16M 0.9600 . ?
C168 H16N 0.9600 . ?
C168 H16O 0.9600 . ?
C169 H16P 0.9600 . ?
C169 H16Q 0.9600 . ?
C169 H16R 0.9600 . ?
C170 H17A 0.9600 . ?
C170 H17B 0.9600 . ?
C170 H17C 0.9600 . ?
C171 H171 0.9300 . ?
C171 C167 1.3900 . ?
C171 C154 1.3900 . ?
C167 C159 1.3900 . ?
C167 C267 1.6472 . ?
C167 C302 1.6261 . ?
C159 H159 0.9300 . ?
C159 C158 1.3900 . ?
C158 C146 1.3900 . ?
C146 C154 1.3900 . ?
C172 H17D 0.9600 . ?
C172 H17E 0.9600 . ?
C172 H17F 0.9600 . ?
C173 H17G 0.9600 . ?
C173 H17H 0.9600 . ?
C173 H17I 0.9600 . ?
C174 H17J 0.9600 . ?
C174 H17K 0.9600 . ?
C174 H17L 0.9600 . ?
C175 C205 1.5928 . ?
C175 C216 1.4859 . ?
C175 C217 1.6507 . ?
C175 C278 1.5521 . ?
C175 C279 1.5006 . ?
C175 C280 1.6756 . ?
C176 H17M 0.9600 . ?
C176 H17N 0.9600 . ?
C176 H17O 0.9600 . ?
C177 H17P 0.9600 . ?
C177 H17Q 0.9600 . ?
C177 H17R 0.9600 . ?
C178 C185 1.4970 . ?
C178 C242 1.6317 . ?
C178 C244 1.5753 . ?
C178 C292 1.5629 . ?
C178 C293 1.5613 . ?
C178 C294 1.5810 . ?
C179 H17S 0.9600 . ?
C179 H17T 0.9600 . ?
C179 H17U 0.9600 . ?
C180 H18A 0.9600 . ?
C180 H18B 0.9600 . ?
C180 H18C 0.9600 . ?
C181 H18D 0.9600 . ?
C181 H18E 0.9600 . ?
C181 H18F 0.9600 . ?
C182 H18G 0.9600 . ?
C182 H18H 0.9600 . ?
C182 H18I 0.9600 . ?
C183 H18J 0.9600 . ?
C183 H18K 0.9600 . ?
C183 H18L 0.9600 . ?
C184 H18M 0.9600 . ?
C184 H18N 0.9600 . ?
C184 H18O 0.9600 . ?
C185 H18P 0.9600 . ?
C185 H18Q 0.9600 . ?
C185 H18R 0.9600 . ?
C186 H18S 0.9600 . ?
C186 H18T 0.9600 . ?
C186 H18U 0.9600 . ?
C187 H18V 0.9600 . ?
C187 H18W 0.9600 . ?
C187 H18X 0.9600 . ?
C188 H18Y 0.9600 . ?
C188 H 0.9600 . ?
C188 HA 0.9600 . ?
C189 H18Z 0.9600 . ?
C189 HB 0.9600 . ?
C189 HC 0.9600 . ?
C190 H19A 0.9600 . ?
C190 H19B 0.9600 . ?
C190 H19C 0.9600 . ?
C191 H19D 0.9600 . ?
C191 H19E 0.9600 . ?
C191 H19F 0.9600 . ?
C192 H19G 0.9600 . ?
C192 H19H 0.9600 . ?
C192 H19I 0.9600 . ?
C193 C206 1.4728 . ?
C193 C212 1.2987 . ?
C193 C248 1.3666 . ?
C194 H19J 0.9600 . ?
C194 H19K 0.9600 . ?
C194 H19L 0.9600 . ?
C195 H19M 0.9600 . ?
C195 H19N 0.9600 . ?
C195 H19O 0.9600 . ?
C196 H19P 0.9600 . ?
C196 H19Q 0.9600 . ?
C196 H19R 0.9600 . ?
C197 H19S 0.9600 . ?
C197 H19T 0.9600 . ?
C197 H19U 0.9600 . ?
C198 H19V 0.9600 . ?
C198 H19W 0.9600 . ?
C198 H19X 0.9600 . ?
C199 H19Y 0.9600 . ?
C199 HD 0.9600 . ?
C199 HE 0.9600 . ?
C200 H20A 0.9600 . ?
C200 H20B 0.9600 . ?
C200 H20C 0.9600 . ?
C201 H20D 0.9600 . ?
C201 H20E 0.9600 . ?
C201 H20F 0.9600 . ?
C202 H20G 0.9600 . ?
C202 H20H 0.9600 . ?
C202 H20I 0.9600 . ?
C203 H20J 0.9600 . ?
C203 H20K 0.9600 . ?
C203 H20L 0.9600 . ?
C204 H20M 0.9600 . ?
C204 H20N 0.9600 . ?
C204 H20O 0.9600 . ?
C204 C277 1.6892 . ?
C205 H20P 0.9600 . ?
C205 H20Q 0.9600 . ?
C205 H20R 0.9600 . ?
C206 H20S 0.9600 . ?
C206 H20T 0.9600 . ?
C206 H20U 0.9600 . ?
C207 H20V 0.9600 . ?
C207 H20W 0.9600 . ?
C207 H20X 0.9600 . ?
C208 H20Y 0.9600 . ?
C208 HF 0.9600 . ?
C208 HG 0.9600 . ?
C208 C277 1.6764 . ?
C209 H20Z 0.9600 . ?
C209 HH 0.9600 . ?
C209 HI 0.9600 . ?
C210 H21A 0.9600 . ?
C210 H21B 0.9600 . ?
C210 H21C 0.9600 . ?
C211 H21D 0.9600 . ?
C211 H21E 0.9600 . ?
C211 H21F 0.9600 . ?
C213 H21G 0.9600 . ?
C213 H21H 0.9600 . ?
C213 H21I 0.9600 . ?
C214 H21J 0.9600 . ?
C214 H21K 0.9600 . ?
C214 H21L 0.9600 . ?
C215 H21M 0.9600 . ?
C215 H21N 0.9600 . ?
C215 H21O 0.9600 . ?
C216 H21P 0.9600 . ?
C216 H21Q 0.9600 . ?
C216 H21R 0.9600 . ?
C217 H21S 0.9600 . ?
C217 H21T 0.9600 . ?
C217 H21U 0.9600 . ?
N11 C220 1.4360 . ?
N11 C221 1.4232 . ?
N11 C230 1.2988 . ?
N12 C219 1.3600 . ?
N12 C225 1.4205 . ?
N12 C231 1.2690 . ?
N13 C222 1.4091 . ?
N13 C227 1.4699 . ?
N13 C245 1.4297 . ?
N14 C218 1.4093 . ?
N14 C234 1.3744 . ?
N14 C235 1.3080 . ?
C218 H21Y 0.9600 . ?
C218 HJ 0.9600 . ?
C218 HK 0.9600 . ?
C219 H21V 0.9600 . ?
C219 H21W 0.9600 . ?
C219 H21X 0.9600 . ?
C220 H22A 0.9600 . ?
C220 H22B 0.9600 . ?
C220 H22C 0.9600 . ?
N15 C224 1.3767 . ?
N15 C233 1.3311 . ?
N15 C238 1.3613 . ?
N16 C223 1.3481 . ?
N16 C229 1.5288 . ?
N16 C247 1.2111 . ?
C221 H22D 0.9600 . ?
C221 H22E 0.9600 . ?
C221 H22F 0.9600 . ?
C222 H22J 0.9600 . ?
C222 H22K 0.9600 . ?
C222 H22L 0.9600 . ?
N17 C228 1.4162 . ?
N17 C232 1.3741 . ?
N17 C236 1.4388 . ?
C223 H22S 0.9600 . ?
C223 H22T 0.9600 . ?
C223 H22U 0.9600 . ?
C224 H22P 0.9600 . ?
C224 H22Q 0.9600 . ?
C224 H22R 0.9600 . ?
N18 C226 1.2940 . ?
N18 C237 1.4227 . ?
N18 C246 1.4056 . ?
C225 H22G 0.9600 . ?
C225 H22H 0.9600 . ?
C225 H22I 0.9600 . ?
C226 H22Z 0.9600 . ?
C226 HL 0.9600 . ?
C226 HM 0.9600 . ?
C227 H22M 0.9600 . ?
C227 H22N 0.9600 . ?
C227 H22O 0.9600 . ?
C228 H22Y 0.9600 . ?
C228 HN 0.9600 . ?
C228 HO 0.9600 . ?
C229 H22V 0.9600 . ?
C229 H22W 0.9600 . ?
C229 H22X 0.9600 . ?
C230 H230 0.9300 . ?
C230 O51 1.2178 . ?
O50 C231 1.0815 . ?
C231 H231 0.9300 . ?
C232 H232 0.9300 . ?
C232 O53 1.1549 . ?
C233 H233 0.9300 . ?
C233 O63 1.2955 . ?
O52 C234 1.2719 . ?
C234 H234 0.9300 . ?
C235 H23D 0.9600 . ?
C235 H23E 0.9600 . ?
C235 H23F 0.9600 . ?
C236 H23J 0.9600 . ?
C236 H23K 0.9600 . ?
C236 H23L 0.9600 . ?
C237 H23M 0.9600 . ?
C237 H23N 0.9600 . ?
C237 H23O 0.9600 . ?
C238 H23G 0.9600 . ?
C238 H23H 0.9600 . ?
C238 H23I 0.9600 . ?
C239 H23A 0.9600 . ?
C239 H23B 0.9600 . ?
C239 H23C 0.9600 . ?
C239 C277 1.4874 . ?
N19 C240 1.3789 . ?
N19 C241 1.3522 . ?
N19 C243 1.4282 . ?
C240 H24M 0.9600 . ?
C240 H24N 0.9600 . ?
C240 H24O 0.9600 . ?
O54 C241 1.0356 . ?
C241 H241 0.9300 . ?
C242 H24A 0.9600 . ?
C242 H24B 0.9600 . ?
C242 H24C 0.9600 . ?
C243 H24P 0.9600 . ?
C243 H24Q 0.9600 . ?
C243 H24R 0.9600 . ?
C244 H24D 0.9600 . ?
C244 H24E 0.9600 . ?
C244 H24F 0.9600 . ?
O55 C245 1.1643 . ?
C245 H245 0.9300 . ?
C246 H246 0.9300 . ?
C246 O56 0.9827 . ?
O57 C247 1.3194 . ?
C247 H247 0.9300 . ?
C248 H24G 0.9600 . ?
C248 H24H 0.9600 . ?
C248 H24I 0.9600 . ?
C249 H24J 0.9600 . ?
C249 H24K 0.9600 . ?
C249 H24L 0.9600 . ?
C249 C252 1.6272 . ?
C250 H25A 0.9600 . ?
C250 H25B 0.9600 . ?
C250 H25C 0.9600 . ?
C250 C252 1.5161 . ?
C251 H25D 0.9600 . ?
C251 H25E 0.9600 . ?
C251 H25F 0.9600 . ?
C251 C252 1.7695 . ?
C253 H25G 0.9600 . ?
C253 H25H 0.9600 . ?
C253 H25I 0.9600 . ?
C254 H25J 0.9600 . ?
C254 H25K 0.9600 . ?
C254 H25L 0.9600 . ?
C255 H25M 0.9600 . ?
C255 H25N 0.9600 . ?
C255 H25O 0.9600 . ?
C256 H25P 0.9600 . ?
C256 H25Q 0.9600 . ?
C256 H25R 0.9600 . ?
C257 H25S 0.9600 . ?
C257 H25T 0.9600 . ?
C257 H25U 0.9600 . ?
C258 H25V 0.9600 . ?
C258 H25W 0.9600 . ?
C258 H25X 0.9600 . ?
C259 H25Y 0.9600 . ?
C259 HP 0.9600 . ?
C259 HQ 0.9600 . ?
C259 C260 1.3554 . ?
C260 C261 1.4738 . ?
C260 C262 1.3826 . ?
C261 H26A 0.9600 . ?
C261 H26B 0.9600 . ?
C261 H26C 0.9600 . ?
C262 H26D 0.9600 . ?
C262 H26E 0.9600 . ?
C262 H26F 0.9600 . ?
C263 H26G 0.9600 . ?
C263 H26H 0.9600 . ?
C263 H26I 0.9600 . ?
C263 C265 1.6853 . ?
C264 H26J 0.9600 . ?
C264 H26K 0.9600 . ?
C264 H26L 0.9600 . ?
C264 C265 1.3793 . ?
C265 C266 1.4628 . ?
C266 H26M 0.9600 . ?
C266 H26N 0.9600 . ?
C266 H26O 0.9600 . ?
C267 C268 1.3815 . ?
C267 C269 1.3430 . ?
C267 C270 1.6255 . ?
C268 H26P 0.9600 . ?
C268 H26Q 0.9600 . ?
C268 H26R 0.9600 . ?
C269 H26S 0.9600 . ?
C269 H26T 0.9600 . ?
C269 H26U 0.9600 . ?
C270 H27A 0.9600 . ?
C270 H27B 0.9600 . ?
C270 H27C 0.9600 . ?
C271 H27D 0.9600 . ?
C271 H27E 0.9600 . ?
C271 H27F 0.9600 . ?
C272 H27G 0.9600 . ?
C272 H27H 0.9600 . ?
C272 H27I 0.9600 . ?
C273 H27J 0.9600 . ?
C273 H27K 0.9600 . ?
C273 H27L 0.9600 . ?
C274 H27M 0.9600 . ?
C274 H27N 0.9600 . ?
C274 H27O 0.9600 . ?
C275 H27P 0.9600 . ?
C275 H27Q 0.9600 . ?
C275 H27R 0.9600 . ?
C276 H27S 0.9600 . ?
C276 H27T 0.9600 . ?
C276 H27U 0.9600 . ?
C278 H27V 0.9600 . ?
C278 H27W 0.9600 . ?
C278 H27X 0.9600 . ?
C279 H27Y 0.9600 . ?
C279 HR 0.9600 . ?
C279 HS 0.9600 . ?
C280 H28A 0.9600 . ?
C280 H28B 0.9600 . ?
C280 H28C 0.9600 . ?
C281 C282 1.2987 . ?
C281 C283 1.4728 . ?
C281 C284 1.3666 . ?
C283 H28D 0.9600 . ?
C283 H28E 0.9600 . ?
C283 H28F 0.9600 . ?
C284 H28G 0.9600 . ?
C284 H28H 0.9600 . ?
C284 H28I 0.9600 . ?
C285 C286 1.5580 . ?
C285 C287 1.4889 . ?
C285 C288 1.5637 . ?
C286 H28J 0.9600 . ?
C286 H28K 0.9600 . ?
C286 H28L 0.9600 . ?
C287 H28M 0.9600 . ?
C287 H28N 0.9600 . ?
C287 H28O 0.9600 . ?
C288 H28P 0.9600 . ?
C288 H28Q 0.9600 . ?
C288 H28R 0.9600 . ?
C289 H28S 0.9600 . ?
C289 H28T 0.9600 . ?
C289 H28U 0.9600 . ?
C290 H29A 0.9600 . ?
C290 H29B 0.9600 . ?
C290 H29C 0.9600 . ?
C291 H29D 0.9600 . ?
C291 H29E 0.9600 . ?
C291 H29F 0.9600 . ?
C292 H29G 0.9600 . ?
C292 H29H 0.9600 . ?
C292 H29I 0.9600 . ?
C293 H29J 0.9600 . ?
C293 H29K 0.9600 . ?
C293 H29L 0.9600 . ?
C294 H29M 0.9600 . ?
C294 H29N 0.9600 . ?
C294 H29O 0.9600 . ?
C295 C296 1.6774 . ?
C295 C297 1.4932 . ?
C295 C298 1.5878 . ?
C296 H29P 0.9600 . ?
C296 H29Q 0.9600 . ?
C296 H29R 0.9600 . ?
C297 H29S 0.9600 . ?
C297 H29T 0.9600 . ?
C297 H29U 0.9600 . ?
C298 H29V 0.9600 . ?
C298 H29W 0.9600 . ?
C298 H29X 0.9600 . ?
C299 H29Y 0.9600 . ?
C299 HT 0.9600 . ?
C299 HU 0.9600 . ?
C300 H30A 0.9600 . ?
C300 H30B 0.9600 . ?
C300 H30C 0.9600 . ?
C301 H30D 0.9600 . ?
C301 H30E 0.9600 . ?
C301 H30F 0.9600 . ?
C302 C303 1.3814 . ?
C302 C304 1.6255 . ?
C302 C305 1.3428 . ?
C303 H30G 0.9600 . ?
C303 H30H 0.9600 . ?
C303 H30I 0.9600 . ?
C304 H30J 0.9600 . ?
C304 H30K 0.9600 . ?
C304 H30L 0.9600 . ?
C305 H30M 0.9600 . ?
C305 H30N 0.9600 . ?
C305 H30O 0.9600 . ?
C306 C307 1.5738 . ?
C306 C308 1.5733 . ?
C306 C309 1.6020 . ?
C307 H30P 0.9600 . ?
C307 H30Q 0.9600 . ?
C307 H30R 0.9600 . ?
C308 H30S 0.9600 . ?
C308 H30T 0.9600 . ?
C308 H30U 0.9600 . ?
C309 H30V 0.9600 . ?
C309 H30W 0.9600 . ?
C309 H30X 0.9600 . ?
C310 C311 1.4876 . ?
C310 C312 1.3667 . ?
C310 C313 1.4728 . ?
C311 H31C 0.9600 . ?
C311 H31D 0.9600 . ?
C311 H31E 0.9600 . ?
C312 H31F 0.9600 . ?
C312 H31G 0.9600 . ?
C312 H31H 0.9600 . ?
C313 H31I 0.9600 . ?
C313 H31J 0.9600 . ?
C313 H31K 0.9600 . ?
C314 C315 1.4691 . ?
C314 C316 1.5745 . ?
C314 C317 1.5727 . ?
C315 H31L 0.9600 . ?
C315 H31M 0.9600 . ?
C315 H31N 0.9600 . ?
C316 H31O 0.9600 . ?
C316 H31P 0.9600 . ?
C316 H31Q 0.9600 . ?
C317 H31R 0.9600 . ?
C317 H31S 0.9600 . ?
C317 H31T 0.9600 . ?
C318 H318 0.9300 . ?
C318 O59 1.2247 . ?
C318 N20 1.3635 . ?
N20 C319 1.4520 . ?
N20 C320 1.4549 . ?
C319 H31U 0.9600 . ?
C319 H31V 0.9600 . ?
C319 H31W 0.9600 . ?
C320 H32A 0.9600 . ?
C320 H32B 0.9600 . ?
C320 H32C 0.9600 . ?
C321 H321 0.9300 . ?
C321 O60 1.2247 . ?
C321 N21 1.3634 . ?
N21 C322 1.4520 . ?
N21 C323 1.4550 . ?
C322 H32D 0.9600 . ?
C322 H32E 0.9600 . ?
C322 H32F 0.9600 . ?
C323 H32G 0.9600 . ?
C323 H32H 0.9600 . ?
C323 H32I 0.9600 . ?
C324 H324 0.9300 . ?
C324 O61 1.2245 . ?
C324 N22 1.3635 . ?
N22 C325 1.4519 . ?
N22 C326 1.4552 . ?
C325 H32J 0.9600 . ?
C325 H32K 0.9600 . ?
C325 H32L 0.9600 . ?
C326 H32M 0.9600 . ?
C326 H32N 0.9600 . ?
C326 H32O 0.9600 . ?
C327 H327 0.9300 . ?
C327 O62 1.2244 . ?
C327 N23 1.3637 . ?
N23 C328 1.4519 . ?
N23 C329 1.4553 . ?
C328 H32P 0.9600 . ?
C328 H32Q 0.9600 . ?
C328 H32R 0.9600 . ?
C329 H32S 0.9600 . ?
C329 H32T 0.9600 . ?
C329 H32U 0.9600 . ?

loop_
_smtbx_masks_void_nr
_smtbx_masks_void_average_x
_smtbx_masks_void_average_y
_smtbx_masks_void_average_z
_smtbx_masks_void_volume
_smtbx_masks_void_count_electrons
_smtbx_masks_void_content
1 -0.304 -0.775 0.728 10964.0 2561.2 ?
2 0.082 0.964 0.535 14.8 0.0 ?
3 0.395 0.329 0.151 12.5 3.4 ?
4 0.605 0.671 0.849 12.5 3.6 ?
5 0.918 0.036 0.465 14.8 0.0 ?
